data_4334562
loop_
_publ_author_name
'Partha Pratim Jana'
'Ryan Henderson'
'Bernd Harbrecht'
'Sven Lidin'

_publ_contact_author_address
;
CAS Chemical Centre
P O B 124
221 00 Lund
Sweden
;
_publ_contact_author_email Partha.Jana@polymat.lth.se
_publ_contact_author_name 'Patha Pratim Jana'
_publ_section_title
;
 Site Preference and Ordering Induced by Au Substitution in the \g-Brass
 Related Complex Au-Cr-Zn Phases
;
_journal_name_full 'Inorganic Chemistry'
_journal_page_first 4812
_journal_page_last 4818
_journal_paper_doi 10.1021/ic302244e
_journal_volume 52
_journal_year 2013
_chemical_formula_sum 'Au7.88 Cr4.29 Zn90.42'
_chemical_formula_weight 7685.83
_chemical_name_systematic
;
 ?
;
_space_group_IT_number 216
_symmetry_cell_setting cubic
_symmetry_space_group_name_Hall 'F -4 2 3'
_symmetry_space_group_name_H-M 'F -4 3 m'
_atom_sites_solution_hydrogens geom
_atom_sites_solution_primary direct
_atom_sites_solution_secondary difmap
_audit_creation_method SHELXL-97
_audit_update_record
;
2012-09-23 # Formatted by publCIF
;
_cell_angle_alpha 90.00
_cell_angle_beta 90.00
_cell_angle_gamma 90.00
_cell_formula_units_Z 4
_cell_length_a 18.413(2)
_cell_length_b 18.413(2)
_cell_length_c 18.413(2)
_cell_measurement_temperature 293(2)
_cell_volume 6242.7(12)
_computing_cell_refinement IPDS-Software
_computing_data_collection IPDS-Software
_computing_data_reduction IPDS-Software/X-RED
_computing_structure_refinement 'SHELXL-97 (Sheldrick, 1997)'
_computing_structure_solution 'direct methods/SHELXS-97'
_diffrn_ambient_temperature 293(2)
_diffrn_measured_fraction_theta_full 0.997
_diffrn_measured_fraction_theta_max 0.997
_diffrn_measurement_device_type IPDS(Stoe&Cie.)
_diffrn_radiation_monochromator graphite
_diffrn_radiation_source 'fine-focus sealed tube'
_diffrn_radiation_type MoK\a
_diffrn_radiation_wavelength 0.71073
_diffrn_reflns_av_R_equivalents 0.1786
_diffrn_reflns_av_sigmaI/netI 0.0657
_diffrn_reflns_limit_h_max 27
_diffrn_reflns_limit_h_min -28
_diffrn_reflns_limit_k_max 27
_diffrn_reflns_limit_k_min -20
_diffrn_reflns_limit_l_max 28
_diffrn_reflns_limit_l_min -22
_diffrn_reflns_number 13656
_diffrn_reflns_theta_full 32.97
_diffrn_reflns_theta_max 32.97
_diffrn_reflns_theta_min 3.13
_exptl_absorpt_coefficient_mu 53.089
_exptl_absorpt_correction_type numerical
_exptl_absorpt_process_details X-SHAPE
_exptl_crystal_colour 'Silvery with metallic luster'
_exptl_crystal_density_diffrn 8.178
_exptl_crystal_F_000 13752
_exptl_crystal_size_max 0.08
_exptl_crystal_size_mid 0.04
_exptl_crystal_size_min 0.03
_refine_diff_density_max 2.713
_refine_diff_density_min -2.219
_refine_diff_density_rms 0.420
_refine_ls_abs_structure_details 'Flack H D (1983), Acta Cryst. A39, 876-881'
_refine_ls_abs_structure_Flack -0.03(3)
_refine_ls_extinction_coef 0.000039(7)
_refine_ls_extinction_expression Fc^*^=kFc[1+0.001xFc^2^\l^3^/sin(2\q)]^-1/4^
_refine_ls_extinction_method SHELXL
_refine_ls_goodness_of_fit_ref 1.099
_refine_ls_hydrogen_treatment mixed
_refine_ls_matrix_type full
_refine_ls_number_parameters 78
_refine_ls_number_reflns 1211
_refine_ls_number_restraints 0
_refine_ls_restrained_S_all 1.099
_refine_ls_R_factor_all 0.0608
_refine_ls_R_factor_gt 0.0507
_refine_ls_shift/su_max 0.000
_refine_ls_shift/su_mean 0.000
_refine_ls_structure_factor_coef Fsqd
_refine_ls_weighting_details 'calc w=1/[\s^2^(Fo^2^)+(0.0587P)^2^+568.9283P] where P=(Fo^2^+2Fc^2^)/3'
_refine_ls_weighting_scheme calc
_refine_ls_wR_factor_gt 0.1346
_refine_ls_wR_factor_ref 0.1416
_reflns_number_gt 1027
_reflns_number_total 1211
_reflns_threshold_expression >2sigma(I)
_cod_data_source_file ic302244e_si_001_12.cif
_cod_data_source_block XI
_cod_original_sg_symbol_Hall 'F -4;2;3'
_cod_database_code 4334562

loop_
_symmetry_equiv_pos_as_xyz
'x, y, z'
'-x, -y, z'
'-x, y, -z'
'x, -y, -z'
'z, x, y'
'z, -x, -y'
'-z, -x, y'
'-z, x, -y'
'y, z, x'
'-y, z, -x'
'y, -z, -x'
'-y, -z, x'
'y, x, z'
'-y, -x, z'
'y, -x, -z'
'-y, x, -z'
'x, z, y'
'-x, z, -y'
'-x, -z, y'
'x, -z, -y'
'z, y, x'
'z, -y, -x'
'-z, y, -x'
'-z, -y, x'
'x, y+1/2, z+1/2'
'-x, -y+1/2, z+1/2'
'-x, y+1/2, -z+1/2'
'x, -y+1/2, -z+1/2'
'z, x+1/2, y+1/2'
'z, -x+1/2, -y+1/2'
'-z, -x+1/2, y+1/2'
'-z, x+1/2, -y+1/2'
'y, z+1/2, x+1/2'
'-y, z+1/2, -x+1/2'
'y, -z+1/2, -x+1/2'
'-y, -z+1/2, x+1/2'
'y, x+1/2, z+1/2'
'-y, -x+1/2, z+1/2'
'y, -x+1/2, -z+1/2'
'-y, x+1/2, -z+1/2'
'x, z+1/2, y+1/2'
'-x, z+1/2, -y+1/2'
'-x, -z+1/2, y+1/2'
'x, -z+1/2, -y+1/2'
'z, y+1/2, x+1/2'
'z, -y+1/2, -x+1/2'
'-z, y+1/2, -x+1/2'
'-z, -y+1/2, x+1/2'
'x+1/2, y, z+1/2'
'-x+1/2, -y, z+1/2'
'-x+1/2, y, -z+1/2'
'x+1/2, -y, -z+1/2'
'z+1/2, x, y+1/2'
'z+1/2, -x, -y+1/2'
'-z+1/2, -x, y+1/2'
'-z+1/2, x, -y+1/2'
'y+1/2, z, x+1/2'
'-y+1/2, z, -x+1/2'
'y+1/2, -z, -x+1/2'
'-y+1/2, -z, x+1/2'
'y+1/2, x, z+1/2'
'-y+1/2, -x, z+1/2'
'y+1/2, -x, -z+1/2'
'-y+1/2, x, -z+1/2'
'x+1/2, z, y+1/2'
'-x+1/2, z, -y+1/2'
'-x+1/2, -z, y+1/2'
'x+1/2, -z, -y+1/2'
'z+1/2, y, x+1/2'
'z+1/2, -y, -x+1/2'
'-z+1/2, y, -x+1/2'
'-z+1/2, -y, x+1/2'
'x+1/2, y+1/2, z'
'-x+1/2, -y+1/2, z'
'-x+1/2, y+1/2, -z'
'x+1/2, -y+1/2, -z'
'z+1/2, x+1/2, y'
'z+1/2, -x+1/2, -y'
'-z+1/2, -x+1/2, y'
'-z+1/2, x+1/2, -y'
'y+1/2, z+1/2, x'
'-y+1/2, z+1/2, -x'
'y+1/2, -z+1/2, -x'
'-y+1/2, -z+1/2, x'
'y+1/2, x+1/2, z'
'-y+1/2, -x+1/2, z'
'y+1/2, -x+1/2, -z'
'-y+1/2, x+1/2, -z'
'x+1/2, z+1/2, y'
'-x+1/2, z+1/2, -y'
'-x+1/2, -z+1/2, y'
'x+1/2, -z+1/2, -y'
'z+1/2, y+1/2, x'
'z+1/2, -y+1/2, -x'
'-z+1/2, y+1/2, -x'
'-z+1/2, -y+1/2, x'

loop_
_atom_site_label
_atom_site_type_symbol
_atom_site_fract_x
_atom_site_fract_y
_atom_site_fract_z
_atom_site_U_iso_or_equiv
_atom_site_adp_type
_atom_site_occupancy
_atom_site_symmetry_multiplicity
_atom_site_calc_flag
_atom_site_refinement_flags
Zn11 Zn 0.05374(16) 0.05374(16) 0.05374(16) 0.0273(9) Uani 1 6 d S
Au12 Au 0.91349(4) 0.91349(4) 0.91349(4) 0.0186(3) Uani 1 6 d S
Zn13 Zn 0.1835(3) 0.0000 0.0000 0.0335(9) Uani 1 4 d S
Zn15 Zn 0.15557(13) 0.15557(13) 0.02365(15) 0.0289(6) Uani 1 2 d S
Cr42 Cr 0.64907(15) 0.64907(15) 0.64907(15) 0.0158(8) Uani 1 6 d S
Zn43 Zn 0.64454(19) 0.2500 0.2500 0.0242(6) Uani 1 4 d S
Zn45 Zn 0.10791(10) 0.10791(10) 0.77561(14) 0.0261(5) Uani 1 2 d S
Zn30 Zn 0.5000 0.5000 0.5000 0.032(2) Uani 1 24 d S
Zn32 Zn 0.41416(15) 0.41416(15) 0.41416(15) 0.0270(8) Uani 1 6 d S
Zn34 Zn 0.04824(9) 0.04824(9) 0.65328(16) 0.0248(5) Uani 1 2 d S
Zn35 Zn 0.18959(12) 0.18959(12) 0.52215(17) 0.0305(6) Uani 1 2 d S
Cr20 Cr 0.2500 0.2500 0.2500 0.007(8) Uani 0.30(6) 24 d SP
Zn2B Zn 0.3167(8) 0.3167(8) 0.3167(8) 0.042(5) Uani 0.77(7) 6 d SP
Zn21 Zn 0.348(4) 0.3206(17) 0.3206(17) 0.006(14) Uiso 0.05(2) 2 d SP
Zn22 Zn 0.16875(19) 0.16875(19) 0.16875(19) 0.0283(16) Uani 0.91(3) 6 d SP
Au23 Au 0.07980(9) 0.2500 0.2500 0.0223(6) Uiso 0.646(9) 4 d SP
Zn24 Zn 0.221(2) 0.221(2) 0.390(3) 0.060(19) Uiso 0.10(2) 2 d SP
Zn26 Zn 0.117(3) 0.275(2) 0.275(2) 0.040(18) Uiso 0.07(2) 2 d SP
Zn25 Zn 0.08235(13) 0.08235(13) 0.27002(17) 0.0344(6) Uani 1 2 d S

loop_
_atom_site_aniso_label
_atom_site_aniso_U_11
_atom_site_aniso_U_22
_atom_site_aniso_U_33
_atom_site_aniso_U_23
_atom_site_aniso_U_13
_atom_site_aniso_U_12
Zn11 0.0273(9) 0.0273(9) 0.0273(9) 0.0033(10) 0.0033(10) 0.0033(10)
Au12 0.0186(3) 0.0186(3) 0.0186(3) -0.0011(2) -0.0011(2) -0.0011(2)
Zn13 0.041(2) 0.0297(12) 0.0297(12) 0.0029(15) 0.000 0.000
Zn15 0.0289(8) 0.0289(8) 0.0290(12) -0.0041(7) -0.0041(7) -0.0014(10)
Cr42 0.0158(8) 0.0158(8) 0.0158(8) -0.0020(9) -0.0020(9) -0.0020(9)
Zn43 0.0252(16) 0.0237(9) 0.0237(9) -0.0055(12) 0.000 0.000
Zn45 0.0304(8) 0.0304(8) 0.0175(10) 0.0019(6) 0.0019(6) -0.0024(9)
Zn30 0.032(2) 0.032(2) 0.032(2) 0.000 0.000 0.000
Zn32 0.0270(8) 0.0270(8) 0.0270(8) 0.0021(10) 0.0021(10) 0.0021(10)
Zn34 0.0212(7) 0.0212(7) 0.0322(12) -0.0007(6) -0.0007(6) -0.0045(8)
Zn35 0.0295(8) 0.0295(8) 0.0325(14) 0.0029(7) 0.0029(7) 0.0003(10)
Cr20 0.007(8) 0.007(8) 0.007(8) 0.000 0.000 0.000
Zn2B 0.042(5) 0.042(5) 0.042(5) 0.020(4) 0.020(4) 0.020(4)
Zn22 0.0283(16) 0.0283(16) 0.0283(16) 0.0014(10) 0.0014(10) 0.0014(10)
Zn25 0.0371(10) 0.0371(10) 0.0290(13) 0.0045(8) 0.0045(8) 0.0064(12)

loop_
_atom_type_symbol
_atom_type_description
_atom_type_scat_dispersion_real
_atom_type_scat_dispersion_imag
_atom_type_scat_source
Zn Zn 0.2839 1.4301 'International Tables Vol C Tables 4.2.6.8 and 6.1.1.4'
Cr Cr 0.3209 0.6236 'International Tables Vol C Tables 4.2.6.8 and 6.1.1.4'
Au Au -2.0133 8.8022 'International Tables Vol C Tables 4.2.6.8 and 6.1.1.4'

loop_
_geom_angle_atom_site_label_1
_geom_angle_atom_site_label_2
_geom_angle_atom_site_label_3
_geom_angle
_geom_angle_site_symmetry_1
_geom_angle_site_symmetry_3
Zn15 Zn11 Zn15 78.70(15) . 9
Zn15 Zn11 Zn15 78.70(15) . 5
Zn15 Zn11 Zn15 78.70(15) 9 5
Zn15 Zn11 Au12 123.30(8) . 4_466
Zn15 Zn11 Au12 123.30(8) 9 4_466
Zn15 Zn11 Au12 59.92(6) 5 4_466
Zn15 Zn11 Au12 123.30(8) . 3_646
Zn15 Zn11 Au12 59.92(6) 9 3_646
Zn15 Zn11 Au12 123.30(8) 5 3_646
Au12 Zn11 Au12 111.84(9) 4_466 3_646
Zn15 Zn11 Au12 59.92(6) . 2_664
Zn15 Zn11 Au12 123.30(8) 9 2_664
Zn15 Zn11 Au12 123.30(8) 5 2_664
Au12 Zn11 Au12 111.84(9) 4_466 2_664
Au12 Zn11 Au12 111.84(9) 3_646 2_664
Zn15 Zn11 Zn13 64.98(7) . .
Zn15 Zn11 Zn13 64.98(7) 9 .
Zn15 Zn11 Zn13 132.2(2) 5 .
Au12 Zn11 Zn13 167.9(2) 4_466 .
Au12 Zn11 Zn13 63.16(3) 3_646 .
Au12 Zn11 Zn13 63.16(3) 2_664 .
Zn15 Zn11 Zn13 132.2(2) . 9
Zn15 Zn11 Zn13 64.98(7) 9 9
Zn15 Zn11 Zn13 64.98(7) 5 9
Au12 Zn11 Zn13 63.16(3) 4_466 9
Au12 Zn11 Zn13 63.16(3) 3_646 9
Au12 Zn11 Zn13 167.9(2) 2_664 9
Zn13 Zn11 Zn13 119.28(4) . 9
Zn15 Zn11 Zn13 64.98(7) . 5
Zn15 Zn11 Zn13 132.2(2) 9 5
Zn15 Zn11 Zn13 64.98(7) 5 5
Au12 Zn11 Zn13 63.16(3) 4_466 5
Au12 Zn11 Zn13 167.9(2) 3_646 5
Au12 Zn11 Zn13 63.16(3) 2_664 5
Zn13 Zn11 Zn13 119.28(4) . 5
Zn13 Zn11 Zn13 119.28(4) 9 5
Zn15 Zn11 Zn11 168.20(10) . 2
Zn15 Zn11 Zn11 110.17(8) 9 2
Zn15 Zn11 Zn11 110.17(8) 5 2
Au12 Zn11 Zn11 59.03(8) 4_466 2
Au12 Zn11 Zn11 59.03(8) 3_646 2
Au12 Zn11 Zn11 108.28(10) 2_664 2
Zn13 Zn11 Zn11 110.94(10) . 2
Zn13 Zn11 Zn11 59.64(12) 9 2
Zn13 Zn11 Zn11 110.94(10) 5 2
Zn15 Zn11 Zn11 110.17(8) . 4
Zn15 Zn11 Zn11 110.17(8) 9 4
Zn15 Zn11 Zn11 168.20(10) 5 4
Au12 Zn11 Zn11 108.28(10) 4_466 4
Au12 Zn11 Zn11 59.03(8) 3_646 4
Au12 Zn11 Zn11 59.03(8) 2_664 4
Zn13 Zn11 Zn11 59.64(12) . 4
Zn13 Zn11 Zn11 110.94(10) 9 4
Zn13 Zn11 Zn11 110.94(10) 5 4
Zn11 Zn11 Zn11 60.0 2 4
Zn15 Zn11 Zn11 110.17(8) . 3
Zn15 Zn11 Zn11 168.20(10) 9 3
Zn15 Zn11 Zn11 110.17(8) 5 3
Au12 Zn11 Zn11 59.03(8) 4_466 3
Au12 Zn11 Zn11 108.28(10) 3_646 3
Au12 Zn11 Zn11 59.03(8) 2_664 3
Zn13 Zn11 Zn11 110.94(10) . 3
Zn13 Zn11 Zn11 110.94(10) 9 3
Zn13 Zn11 Zn11 59.64(12) 5 3
Zn11 Zn11 Zn11 60.0 2 3
Zn11 Zn11 Zn11 60.0 4 3
Zn45 Au12 Zn45 71.39(10) 10_656 6_566
Zn45 Au12 Zn45 71.39(10) 10_656 2_665
Zn45 Au12 Zn45 71.39(10) 6_566 2_665
Zn45 Au12 Zn15 126.06(10) 10_656 10_666
Zn45 Au12 Zn15 65.42(6) 6_566 10_666
Zn45 Au12 Zn15 65.42(6) 2_665 10_666
Zn45 Au12 Zn15 65.42(6) 10_656 6_666
Zn45 Au12 Zn15 126.06(10) 6_566 6_666
Zn45 Au12 Zn15 65.42(6) 2_665 6_666
Zn15 Au12 Zn15 118.81(3) 10_666 6_666
Zn45 Au12 Zn15 65.42(6) 10_656 2_666
Zn45 Au12 Zn15 65.42(6) 6_566 2_666
Zn45 Au12 Zn15 126.06(10) 2_665 2_666
Zn15 Au12 Zn15 118.81(3) 10_666 2_666
Zn15 Au12 Zn15 118.81(3) 6_666 2_666
Zn45 Au12 Zn11 113.22(9) 10_656 2_666
Zn45 Au12 Zn11 113.22(9) 6_566 2_666
Zn45 Au12 Zn11 174.10(12) 2_665 2_666
Zn15 Au12 Zn11 112.55(8) 10_666 2_666
Zn15 Au12 Zn11 112.55(8) 6_666 2_666
Zn15 Au12 Zn11 59.84(12) 2_666 2_666
Zn45 Au12 Zn11 174.10(12) 10_656 3_666
Zn45 Au12 Zn11 113.22(9) 6_566 3_666
Zn45 Au12 Zn11 113.22(9) 2_665 3_666
Zn15 Au12 Zn11 59.84(12) 10_666 3_666
Zn15 Au12 Zn11 112.55(8) 6_666 3_666
Zn15 Au12 Zn11 112.55(8) 2_666 3_666
Zn11 Au12 Zn11 61.94(17) 2_666 3_666
Zn45 Au12 Zn11 113.22(9) 10_656 4_666
Zn45 Au12 Zn11 174.10(12) 6_566 4_666
Zn45 Au12 Zn11 113.22(10) 2_665 4_666
Zn15 Au12 Zn11 112.55(8) 10_666 4_666
Zn15 Au12 Zn11 59.84(12) 6_666 4_666
Zn15 Au12 Zn11 112.55(8) 2_666 4_666
Zn11 Au12 Zn11 61.94(17) 2_666 4_666
Zn11 Au12 Zn11 61.94(17) 3_666 4_666
Zn45 Au12 Zn13 122.08(6) 10_656 10_666
Zn45 Au12 Zn13 122.08(6) 6_566 10_666
Zn45 Au12 Zn13 63.98(10) 2_665 10_666
Zn15 Au12 Zn13 63.51(4) 10_666 10_666
Zn15 Au12 Zn13 63.51(4) 6_666 10_666
Zn15 Au12 Zn13 169.96(11) 2_666 10_666
Zn11 Au12 Zn13 110.12(13) 2_666 10_666
Zn11 Au12 Zn13 59.25(7) 3_666 10_666
Zn11 Au12 Zn13 59.25(7) 4_666 10_666
Zn45 Au12 Zn13 122.08(6) 10_656 2_666
Zn45 Au12 Zn13 63.98(10) 6_566 2_666
Zn45 Au12 Zn13 122.08(6) 2_665 2_666
Zn15 Au12 Zn13 63.51(4) 10_666 2_666
Zn15 Au12 Zn13 169.96(11) 6_666 2_666
Zn15 Au12 Zn13 63.51(4) 2_666 2_666
Zn11 Au12 Zn13 59.25(7) 2_666 2_666
Zn11 Au12 Zn13 59.25(7) 3_666 2_666
Zn11 Au12 Zn13 110.12(13) 4_666 2_666
Zn13 Au12 Zn13 112.42(7) 10_666 2_666
Zn45 Au12 Zn13 63.98(10) 10_656 6_666
Zn45 Au12 Zn13 122.08(6) 6_566 6_666
Zn45 Au12 Zn13 122.08(6) 2_665 6_666
Zn15 Au12 Zn13 169.96(11) 10_666 6_666
Zn15 Au12 Zn13 63.51(4) 6_666 6_666
Zn15 Au12 Zn13 63.51(4) 2_666 6_666
Zn11 Au12 Zn13 59.25(7) 2_666 6_666
Zn11 Au12 Zn13 110.12(13) 3_666 6_666
Zn11 Au12 Zn13 59.25(7) 4_666 6_666
Zn13 Au12 Zn13 112.42(8) 10_666 6_666
Zn13 Au12 Zn13 112.42(7) 2_666 6_666
Zn25 Zn13 Zn25 106.8(2) 5 6
Zn25 Zn13 Zn11 157.0(2) 5 4
Zn25 Zn13 Zn11 96.25(12) 6 4
Zn25 Zn13 Zn11 96.25(12) 5 .
Zn25 Zn13 Zn11 157.0(2) 6 .
Zn11 Zn13 Zn11 60.7(2) 4 .
Zn25 Zn13 Au12 111.75(4) 5 2_664
Zn25 Zn13 Au12 111.75(4) 6 2_664
Zn11 Zn13 Au12 57.59(10) 4 2_664
Zn11 Zn13 Au12 57.59(10) . 2_664
Zn25 Zn13 Au12 111.75(4) 5 3_646
Zn25 Zn13 Au12 111.75(4) 6 3_646
Zn11 Zn13 Au12 57.59(10) 4 3_646
Zn11 Zn13 Au12 57.59(10) . 3_646
Au12 Zn13 Au12 103.19(17) 2_664 3_646
Zn25 Zn13 Zn45 81.12(9) 5 8_655
Zn25 Zn13 Zn45 81.12(9) 6 8_655
Zn11 Zn13 Zn45 102.91(9) 4 8_655
Zn11 Zn13 Zn45 102.91(9) . 8_655
Au12 Zn13 Zn45 53.41(6) 2_664 8_655
Au12 Zn13 Zn45 156.60(19) 3_646 8_655
Zn25 Zn13 Zn45 81.12(9) 5 7_655
Zn25 Zn13 Zn45 81.12(9) 6 7_655
Zn11 Zn13 Zn45 102.91(9) 4 7_655
Zn11 Zn13 Zn45 102.91(9) . 7_655
Au12 Zn13 Zn45 156.60(19) 2_664 7_655
Au12 Zn13 Zn45 53.41(6) 3_646 7_655
Zn45 Zn13 Zn45 150.0(2) 8_655 7_655
Zn25 Zn13 Zn15 137.79(14) 5 4
Zn25 Zn13 Zn15 57.84(7) 6 4
Zn11 Zn13 Zn15 56.53(11) 4 4
Zn11 Zn13 Zn15 104.48(18) . 4
Au12 Zn13 Zn15 110.42(14) 2_664 4
Au12 Zn13 Zn15 55.54(7) 3_646 4
Zn45 Zn13 Zn15 127.52(5) 8_655 4
Zn45 Zn13 Zn15 58.77(6) 7_655 4
Zn25 Zn13 Zn15 137.79(14) 5 11
Zn25 Zn13 Zn15 57.84(7) 6 11
Zn11 Zn13 Zn15 56.53(11) 4 11
Zn11 Zn13 Zn15 104.48(18) . 11
Au12 Zn13 Zn15 55.54(7) 2_664 11
Au12 Zn13 Zn15 110.42(14) 3_646 11
Zn45 Zn13 Zn15 58.77(6) 8_655 11
Zn45 Zn13 Zn15 127.52(5) 7_655 11
Zn15 Zn13 Zn15 71.42(12) 4 11
Zn25 Zn13 Zn15 57.84(7) 5 .
Zn25 Zn13 Zn15 137.79(14) 6 .
Zn11 Zn13 Zn15 104.48(18) 4 .
Zn11 Zn13 Zn15 56.53(11) . .
Au12 Zn13 Zn15 55.54(7) 2_664 .
Au12 Zn13 Zn15 110.42(14) 3_646 .
Zn45 Zn13 Zn15 58.77(6) 8_655 .
Zn45 Zn13 Zn15 127.52(5) 7_655 .
Zn15 Zn13 Zn15 159.9(2) 4 .
Zn15 Zn13 Zn15 104.93(11) 11 .
Zn25 Zn13 Zn15 57.84(7) 5 9
Zn25 Zn13 Zn15 137.79(14) 6 9
Zn11 Zn13 Zn15 104.48(18) 4 9
Zn11 Zn13 Zn15 56.53(11) . 9
Au12 Zn13 Zn15 110.42(14) 2_664 9
Au12 Zn13 Zn15 55.54(7) 3_646 9
Zn45 Zn13 Zn15 127.52(5) 8_655 9
Zn45 Zn13 Zn15 58.77(6) 7_655 9
Zn15 Zn13 Zn15 104.93(11) 4 9
Zn15 Zn13 Zn15 159.9(2) 11 9
Zn15 Zn13 Zn15 71.42(12) . 9
Zn26 Zn15 Au23 20.7(12) 84 9
Zn26 Zn15 Zn22 39.2(12) 84 .
Au23 Zn15 Zn22 59.88(11) 9 .
Zn26 Zn15 Zn11 124.7(12) 84 .
Au23 Zn15 Zn11 145.40(15) 9 .
Zn22 Zn15 Zn11 85.52(14) . .
Zn26 Zn15 Au12 175.0(13) 84 2_664
Au23 Zn15 Au12 154.36(15) 9 2_664
Zn22 Zn15 Au12 145.76(16) . 2_664
Zn11 Zn15 Au12 60.24(10) . 2_664
Zn26 Zn15 Zn25 65.4(2) 84 9
Au23 Zn15 Zn25 70.41(9) 9 9
Zn22 Zn15 Zn25 65.27(8) . 9
Zn11 Zn15 Zn25 96.41(10) . 9
Au12 Zn15 Zn25 115.30(9) 2_664 9
Zn26 Zn15 Zn25 65.4(2) 84 5
Au23 Zn15 Zn25 70.41(9) 9 5
Zn22 Zn15 Zn25 65.27(8) . 5
Zn11 Zn15 Zn25 96.41(10) . 5
Au12 Zn15 Zn25 115.30(9) 2_664 5
Zn25 Zn15 Zn25 127.44(17) 9 5
Zn26 Zn15 Zn45 120.7(10) 84 11_565
Au23 Zn15 Zn45 103.80(11) 9 11_565
Zn22 Zn15 Zn45 145.55(8) . 11_565
Zn11 Zn15 Zn45 105.45(11) . 11_565
Au12 Zn15 Zn45 55.41(7) 2_664 11_565
Zn25 Zn15 Zn45 80.91(9) 9 11_565
Zn25 Zn15 Zn45 142.12(13) 5 11_565
Zn26 Zn15 Zn45 120.7(10) 84 8_655
Au23 Zn15 Zn45 103.80(11) 9 8_655
Zn22 Zn15 Zn45 145.55(8) . 8_655
Zn11 Zn15 Zn45 105.45(11) . 8_655
Au12 Zn15 Zn45 55.41(7) 2_664 8_655
Zn25 Zn15 Zn45 142.12(13) 9 8_655
Zn25 Zn15 Zn45 80.91(9) 5 8_655
Zn45 Zn15 Zn45 63.77(13) 11_565 8_655
Zn26 Zn15 Zn13 120.8(4) 84 5
Au23 Zn15 Zn13 125.31(11) 9 5
Zn22 Zn15 Zn13 102.64(8) . 5
Zn11 Zn15 Zn13 58.49(12) . 5
Au12 Zn15 Zn13 60.96(9) 2_664 5
Zn25 Zn15 Zn13 56.08(11) 9 5
Zn25 Zn15 Zn13 153.88(18) 5 5
Zn45 Zn15 Zn13 60.03(7) 11_565 5
Zn45 Zn15 Zn13 110.98(10) 8_655 5
Zn26 Zn15 Zn13 120.8(4) 84 .
Au23 Zn15 Zn13 125.31(11) 9 .
Zn22 Zn15 Zn13 102.64(8) . .
Zn11 Zn15 Zn13 58.49(12) . .
Au12 Zn15 Zn13 60.96(9) 2_664 .
Zn25 Zn15 Zn13 153.88(18) 9 .
Zn25 Zn15 Zn13 56.08(11) 5 .
Zn45 Zn15 Zn13 110.98(10) 11_565 .
Zn45 Zn15 Zn13 60.03(7) 8_655 .
Zn13 Zn15 Zn13 108.6(2) 5 .
Zn26 Zn15 Zn24 17.9(11) 84 51
Au23 Zn15 Zn24 17.4(10) 9 51
Zn22 Zn15 Zn24 51.4(8) . 51
Zn11 Zn15 Zn24 133.7(8) . 51
Au12 Zn15 Zn24 158.8(10) 2_664 51
Zn25 Zn15 Zn24 81.6(11) 9 51
Zn25 Zn15 Zn24 53.8(11) 5 51
Zn45 Zn15 Zn24 119.7(9) 11_565 51
Zn45 Zn15 Zn24 103.5(10) 8_655 51
Zn13 Zn15 Zn24 137.7(11) 5 51
Zn13 Zn15 Zn24 109.6(11) . 51
Zn45 Cr42 Zn45 116.72(8) 57 29
Zn45 Cr42 Zn45 116.72(8) 57 73
Zn45 Cr42 Zn45 116.72(8) 29 73
Zn45 Cr42 Zn35 179.6(3) 57 57
Zn45 Cr42 Zn35 63.40(3) 29 57
Zn45 Cr42 Zn35 63.40(3) 73 57
Zn45 Cr42 Zn35 63.40(3) 57 29
Zn45 Cr42 Zn35 179.6(3) 29 29
Zn45 Cr42 Zn35 63.40(3) 73 29
Zn35 Cr42 Zn35 116.47(8) 57 29
Zn45 Cr42 Zn35 63.40(3) 57 73
Zn45 Cr42 Zn35 63.40(3) 29 73
Zn45 Cr42 Zn35 179.6(3) 73 73
Zn35 Cr42 Zn35 116.47(8) 57 73
Zn35 Cr42 Zn35 116.47(8) 29 73
Zn45 Cr42 Zn34 63.60(10) 57 57
Zn45 Cr42 Zn34 116.23(12) 29 57
Zn45 Cr42 Zn34 116.23(12) 73 57
Zn35 Cr42 Zn34 115.99(19) 57 57
Zn35 Cr42 Zn34 63.44(10) 29 57
Zn35 Cr42 Zn34 63.44(10) 73 57
Zn45 Cr42 Zn34 116.23(12) 57 73
Zn45 Cr42 Zn34 116.23(12) 29 73
Zn45 Cr42 Zn34 63.60(10) 73 73
Zn35 Cr42 Zn34 63.44(10) 57 73
Zn35 Cr42 Zn34 63.44(10) 29 73
Zn35 Cr42 Zn34 115.99(19) 73 73
Zn34 Cr42 Zn34 62.75(14) 57 73
Zn45 Cr42 Zn34 116.23(12) 57 29
Zn45 Cr42 Zn34 63.60(10) 29 29
Zn45 Cr42 Zn34 116.23(12) 73 29
Zn35 Cr42 Zn34 63.44(10) 57 29
Zn35 Cr42 Zn34 115.99(19) 29 29
Zn35 Cr42 Zn34 63.44(10) 73 29
Zn34 Cr42 Zn34 62.75(14) 57 29
Zn34 Cr42 Zn34 62.75(14) 73 29
Zn45 Cr42 Zn43 63.73(9) 57 81
Zn45 Cr42 Zn43 63.73(9) 29 81
Zn45 Cr42 Zn43 116.5(2) 73 81
Zn35 Cr42 Zn43 116.60(13) 57 81
Zn35 Cr42 Zn43 116.60(13) 29 81
Zn35 Cr42 Zn43 63.89(12) 73 81
Zn34 Cr42 Zn43 117.15(8) 57 81
Zn34 Cr42 Zn43 179.9(2) 73 81
Zn34 Cr42 Zn43 117.15(8) 29 81
Zn45 Cr42 Zn43 63.73(9) 57 25
Zn45 Cr42 Zn43 116.5(2) 29 25
Zn45 Cr42 Zn43 63.73(9) 73 25
Zn35 Cr42 Zn43 116.60(13) 57 25
Zn35 Cr42 Zn43 63.89(11) 29 25
Zn35 Cr42 Zn43 116.60(13) 73 25
Zn34 Cr42 Zn43 117.15(8) 57 25
Zn34 Cr42 Zn43 117.15(8) 73 25
Zn34 Cr42 Zn43 179.9(2) 29 25
Zn43 Cr42 Zn43 62.95(17) 81 25
Zn45 Cr42 Zn43 116.5(2) 57 53
Zn45 Cr42 Zn43 63.73(9) 29 53
Zn45 Cr42 Zn43 63.73(9) 73 53
Zn35 Cr42 Zn43 63.89(11) 57 53
Zn35 Cr42 Zn43 116.60(13) 29 53
Zn35 Cr42 Zn43 116.60(13) 73 53
Zn34 Cr42 Zn43 179.9(2) 57 53
Zn34 Cr42 Zn43 117.15(8) 73 53
Zn34 Cr42 Zn43 117.15(8) 29 53
Zn43 Cr42 Zn43 62.95(17) 81 53
Zn43 Cr42 Zn43 62.95(17) 25 53
Cr42 Zn43 Cr42 176.4(2) 4_566 25_544
Cr42 Zn43 Zn45 124.09(6) 4_566 81_545
Cr42 Zn43 Zn45 56.98(6) 25_544 81_545
Cr42 Zn43 Zn45 124.09(6) 4_566 49_554
Cr42 Zn43 Zn45 56.98(6) 25_544 49_554
Zn45 Zn43 Zn45 105.52(12) 81_545 49_554
Cr42 Zn43 Zn45 56.98(6) 4_566 59_565
Cr42 Zn43 Zn45 124.09(6) 25_544 59_565
Zn45 Zn43 Zn45 151.52(15) 81_545 59_565
Zn45 Zn43 Zn45 67.14(11) 49_554 59_565
Cr42 Zn43 Zn45 56.98(6) 4_566 76_556
Cr42 Zn43 Zn45 124.09(6) 25_544 76_556
Zn45 Zn43 Zn45 67.14(11) 81_545 76_556
Zn45 Zn43 Zn45 151.52(15) 49_554 76_556
Zn45 Zn43 Zn45 105.52(12) 59_565 76_556
Cr42 Zn43 Zn43 58.52(8) 4_566 54_565
Cr42 Zn43 Zn43 118.51(8) 25_544 54_565
Zn45 Zn43 Zn43 93.00(7) 81_545 54_565
Zn45 Zn43 Zn43 148.04(8) 49_554 54_565
Zn45 Zn43 Zn43 107.19(6) 59_565 54_565
Zn45 Zn43 Zn43 59.96(8) 76_556 54_565
Cr42 Zn43 Zn43 58.52(8) 4_566 10_656
Cr42 Zn43 Zn43 118.51(8) 25_544 10_656
Zn45 Zn43 Zn43 148.04(8) 81_545 10_656
Zn45 Zn43 Zn43 93.00(7) 49_554 10_656
Zn45 Zn43 Zn43 59.96(8) 59_565 10_656
Zn45 Zn43 Zn43 107.19(6) 76_556 10_656
Zn43 Zn43 Zn43 60.0 54_565 10_656
Cr42 Zn43 Zn43 118.51(8) 4_566 57_554
Cr42 Zn43 Zn43 58.52(8) 25_544 57_554
Zn45 Zn43 Zn43 59.96(8) 81_545 57_554
Zn45 Zn43 Zn43 107.19(6) 49_554 57_554
Zn45 Zn43 Zn43 148.04(8) 59_565 57_554
Zn45 Zn43 Zn43 93.00(7) 76_556 57_554
Zn43 Zn43 Zn43 60.0 54_565 57_554
Zn43 Zn43 Zn43 90.0 10_656 57_554
Cr42 Zn43 Zn43 118.51(8) 4_566 77_545
Cr42 Zn43 Zn43 58.52(8) 25_544 77_545
Zn45 Zn43 Zn43 107.19(6) 81_545 77_545
Zn45 Zn43 Zn43 59.96(8) 49_554 77_545
Zn45 Zn43 Zn43 93.00(7) 59_565 77_545
Zn45 Zn43 Zn43 148.04(8) 76_556 77_545
Zn43 Zn43 Zn43 90.0 54_565 77_545
Zn43 Zn43 Zn43 60.0 10_656 77_545
Zn43 Zn43 Zn43 60.0 57_554 77_545
Cr42 Zn43 Zn35 126.73(15) 4_566 5
Cr42 Zn43 Zn35 56.90(10) 25_544 5
Zn45 Zn43 Zn35 58.79(7) 81_545 5
Zn45 Zn43 Zn35 58.79(7) 49_554 5
Zn45 Zn43 Zn35 96.59(10) 59_565 5
Zn45 Zn43 Zn35 96.59(10) 76_556 5
Zn43 Zn43 Zn35 149.998(1) 54_565 5
Zn43 Zn43 Zn35 149.998(1) 10_656 5
Zn43 Zn43 Zn35 107.08(7) 57_554 5
Zn43 Zn43 Zn35 107.08(7) 77_545 5
Cr42 Zn43 Zn35 56.90(10) 4_566 30
Cr42 Zn43 Zn35 126.73(15) 25_544 30
Zn45 Zn43 Zn35 96.59(10) 81_545 30
Zn45 Zn43 Zn35 96.59(10) 49_554 30
Zn45 Zn43 Zn35 58.79(7) 59_565 30
Zn45 Zn43 Zn35 58.79(7) 76_556 30
Zn43 Zn43 Zn35 107.08(7) 54_565 30
Zn43 Zn43 Zn35 107.08(7) 10_656 30
Zn43 Zn43 Zn35 149.998(1) 57_554 30
Zn43 Zn43 Zn35 149.998(1) 77_545 30
Zn35 Zn43 Zn35 69.83(15) 5 30
Cr42 Zn45 Au12 167.68(17) 73_445 2_665
Cr42 Zn45 Zn35 58.29(9) 73_445 33_545
Au12 Zn45 Zn35 124.74(8) 2_665 33_545
Cr42 Zn45 Zn35 58.29(9) 73_445 53_455
Au12 Zn45 Zn35 124.74(8) 2_665 53_455
Zn35 Zn45 Zn35 107.97(16) 33_545 53_455
Cr42 Zn45 Zn34 59.30(14) 73_445 .
Au12 Zn45 Zn34 133.02(12) 2_665 .
Zn35 Zn45 Zn34 60.33(9) 33_545 .
Zn35 Zn45 Zn34 60.33(9) 53_455 .
Cr42 Zn45 Zn43 59.29(10) 73_445 29_545
Au12 Zn45 Zn43 110.48(9) 2_665 29_545
Zn35 Zn45 Zn43 60.71(10) 33_545 29_545
Zn35 Zn45 Zn43 108.70(11) 53_455 29_545
Zn34 Zn45 Zn43 109.89(10) . 29_545
Cr42 Zn45 Zn43 59.29(10) 73_445 49_455
Au12 Zn45 Zn43 110.48(9) 2_665 49_455
Zn35 Zn45 Zn43 108.70(11) 33_545 49_455
Zn35 Zn45 Zn43 60.71(10) 53_455 49_455
Zn34 Zn45 Zn43 109.89(10) . 49_455
Zn43 Zn45 Zn43 60.08(15) 29_545 49_455
Cr42 Zn45 Zn15 124.05(8) 73_445 8_556
Au12 Zn45 Zn15 59.16(7) 2_665 8_556
Zn35 Zn45 Zn15 155.40(13) 33_545 8_556
Zn35 Zn45 Zn15 66.08(9) 53_455 8_556
Zn34 Zn45 Zn15 98.47(8) . 8_556
Zn43 Zn45 Zn15 143.66(12) 29_545 8_556
Zn43 Zn45 Zn15 89.53(9) 49_455 8_556
Cr42 Zn45 Zn15 124.05(8) 73_445 11_556
Au12 Zn45 Zn15 59.16(7) 2_665 11_556
Zn35 Zn45 Zn15 66.08(9) 33_545 11_556
Zn35 Zn45 Zn15 155.40(13) 53_455 11_556
Zn34 Zn45 Zn15 98.47(8) . 11_556
Zn43 Zn45 Zn15 89.53(9) 29_545 11_556
Zn43 Zn45 Zn15 143.66(12) 49_455 11_556
Zn15 Zn45 Zn15 108.73(15) 8_556 11_556
Cr42 Zn45 Zn13 129.71(19) 73_445 10_556
Au12 Zn45 Zn13 62.62(12) 2_665 10_556
Zn35 Zn45 Zn13 97.65(10) 33_545 10_556
Zn35 Zn45 Zn13 97.65(10) 53_455 10_556
Zn34 Zn45 Zn13 70.41(13) . 10_556
Zn43 Zn45 Zn13 149.77(7) 29_545 10_556
Zn43 Zn45 Zn13 149.77(7) 49_455 10_556
Zn15 Zn45 Zn13 61.20(8) 8_556 10_556
Zn15 Zn45 Zn13 61.20(8) 11_556 10_556
Cr42 Zn45 Zn45 115.69(11) 73_445 11_566
Au12 Zn45 Zn45 54.30(5) 2_665 11_566
Zn35 Zn45 Zn45 146.08(8) 33_545 11_566
Zn35 Zn45 Zn45 91.20(8) 53_455 11_566
Zn34 Zn45 Zn45 149.993(2) . 11_566
Zn43 Zn45 Zn45 87.00(7) 29_545 11_566
Zn43 Zn45 Zn45 56.43(5) 49_455 11_566
Zn15 Zn45 Zn45 58.12(6) 8_556 11_566
Zn15 Zn45 Zn45 106.53(6) 11_556 11_566
Zn13 Zn45 Zn45 107.45(10) 10_556 11_566
Cr42 Zn45 Zn45 115.69(11) 73_445 8_656
Au12 Zn45 Zn45 54.30(5) 2_665 8_656
Zn35 Zn45 Zn45 91.20(8) 33_545 8_656
Zn35 Zn45 Zn45 146.08(8) 53_455 8_656
Zn34 Zn45 Zn45 149.993(2) . 8_656
Zn43 Zn45 Zn45 56.43(5) 29_545 8_656
Zn43 Zn45 Zn45 87.00(7) 49_455 8_656
Zn15 Zn45 Zn45 106.53(6) 8_556 8_656
Zn15 Zn45 Zn45 58.12(6) 11_556 8_656
Zn13 Zn45 Zn45 107.45(10) 10_556 8_656
Zn45 Zn45 Zn45 60.0 11_566 8_656
Zn32 Zn30 Zn32 109.5 4_566 .
Zn32 Zn30 Zn32 109.471(1) 4_566 2_665
Zn32 Zn30 Zn32 109.5 . 2_665
Zn32 Zn30 Zn32 109.5 4_566 3_656
Zn32 Zn30 Zn32 109.5 . 3_656
Zn32 Zn30 Zn32 109.471(1) 2_665 3_656
Zn32 Zn30 Zn34 58.166(13) 4_566 57
Zn32 Zn30 Zn34 149.26(5) . 57
Zn32 Zn30 Zn34 58.166(13) 2_665 57
Zn32 Zn30 Zn34 101.27(5) 3_656 57
Zn32 Zn30 Zn34 58.166(13) 4_566 73
Zn32 Zn30 Zn34 149.26(5) . 73
Zn32 Zn30 Zn34 101.27(5) 2_665 73
Zn32 Zn30 Zn34 58.166(13) 3_656 73
Zn34 Zn30 Zn34 52.55(8) 57 73
Zn32 Zn30 Zn34 101.27(5) 4_566 29
Zn32 Zn30 Zn34 149.26(5) . 29
Zn32 Zn30 Zn34 58.165(13) 2_665 29
Zn32 Zn30 Zn34 58.165(13) 3_656 29
Zn34 Zn30 Zn34 52.55(8) 57 29
Zn34 Zn30 Zn34 52.55(8) 73 29
Zn32 Zn30 Zn34 101.27(5) 4_566 60_565
Zn32 Zn30 Zn34 58.166(13) . 60_565
Zn32 Zn30 Zn34 149.26(5) 2_665 60_565
Zn32 Zn30 Zn34 58.166(13) 3_656 60_565
Zn34 Zn30 Zn34 146.58(6) 57 60_565
Zn34 Zn30 Zn34 94.742(17) 73 60_565
Zn34 Zn30 Zn34 116.28(3) 29 60_565
Zn32 Zn30 Zn34 149.26(5) 4_566 76_556
Zn32 Zn30 Zn34 58.166(13) . 76_556
Zn32 Zn30 Zn34 58.165(13) 2_665 76_556
Zn32 Zn30 Zn34 101.27(5) 3_656 76_556
Zn34 Zn30 Zn34 116.28(3) 57 76_556
Zn34 Zn30 Zn34 146.58(6) 73 76_556
Zn34 Zn30 Zn34 94.742(17) 29 76_556
Zn34 Zn30 Zn34 94.742(17) 60_565 76_556
Zn32 Zn30 Zn34 101.27(5) 4_566 75_556
Zn32 Zn30 Zn34 58.166(13) . 75_556
Zn32 Zn30 Zn34 58.166(13) 2_665 75_556
Zn32 Zn30 Zn34 149.26(5) 3_656 75_556
Zn34 Zn30 Zn34 94.742(17) 57 75_556
Zn34 Zn30 Zn34 146.58(6) 73 75_556
Zn34 Zn30 Zn34 116.28(3) 29 75_556
Zn34 Zn30 Zn34 116.28(3) 60_565 75_556
Zn34 Zn30 Zn34 47.98(9) 76_556 75_556
Zn32 Zn30 Zn34 149.26(5) 4_566 59_565
Zn32 Zn30 Zn34 58.166(13) . 59_565
Zn32 Zn30 Zn34 101.27(5) 2_665 59_565
Zn32 Zn30 Zn34 58.165(13) 3_656 59_565
Zn34 Zn30 Zn34 146.58(6) 57 59_565
Zn34 Zn30 Zn34 116.28(3) 73 59_565
Zn34 Zn30 Zn34 94.742(17) 29 59_565
Zn34 Zn30 Zn34 47.98(9) 60_565 59_565
Zn34 Zn30 Zn34 52.55(8) 76_556 59_565
Zn34 Zn30 Zn34 94.742(17) 75_556 59_565
Zn32 Zn30 Zn34 58.165(13) 4_566 31_655
Zn32 Zn30 Zn34 58.166(13) . 31_655
Zn32 Zn30 Zn34 149.26(5) 2_665 31_655
Zn32 Zn30 Zn34 101.27(5) 3_656 31_655
Zn34 Zn30 Zn34 116.28(3) 57 31_655
Zn34 Zn30 Zn34 94.742(18) 73 31_655
Zn34 Zn30 Zn34 146.58(6) 29 31_655
Zn34 Zn30 Zn34 52.55(8) 60_565 31_655
Zn34 Zn30 Zn34 116.28(3) 76_556 31_655
Zn34 Zn30 Zn34 94.742(18) 75_556 31_655
Zn34 Zn30 Zn34 94.742(17) 59_565 31_655
Zn25 Zn32 Zn25 92.75(17) 58 30
Zn25 Zn32 Zn25 92.75(17) 58 74
Zn25 Zn32 Zn25 92.75(17) 30 74
Zn25 Zn32 Zn21 65.4(16) 58 5
Zn25 Zn32 Zn21 52.7(7) 30 5
Zn25 Zn32 Zn21 52.7(7) 74 5
Zn25 Zn32 Zn21 52.7(7) 58 9
Zn25 Zn32 Zn21 52.7(7) 30 9
Zn25 Zn32 Zn21 65.4(16) 74 9
Zn21 Zn32 Zn21 15(3) 5 9
Zn25 Zn32 Zn21 52.7(7) 58 .
Zn25 Zn32 Zn21 65.4(16) 30 .
Zn25 Zn32 Zn21 52.7(7) 74 .
Zn21 Zn32 Zn21 15(3) 5 .
Zn21 Zn32 Zn21 15(3) 9 .
Zn25 Zn32 Zn30 123.30(12) 58 .
Zn25 Zn32 Zn30 123.30(12) 30 .
Zn25 Zn32 Zn30 123.30(12) 74 .
Zn21 Zn32 Zn30 171.3(16) 5 .
Zn21 Zn32 Zn30 171.3(16) 9 .
Zn21 Zn32 Zn30 171.3(16) . .
Zn25 Zn32 Zn34 150.55(9) 58 32_655
Zn25 Zn32 Zn34 62.45(8) 30 32_655
Zn25 Zn32 Zn34 103.44(5) 74 32_655
Zn21 Zn32 Zn34 105.4(14) 5 32_655
Zn21 Zn32 Zn34 112.41(17) 9 32_655
Zn21 Zn32 Zn34 120.4(14) . 32_655
Zn30 Zn32 Zn34 67.11(10) . 32_655
Zn25 Zn32 Zn34 62.45(8) 58 59_565
Zn25 Zn32 Zn34 150.55(9) 30 59_565
Zn25 Zn32 Zn34 103.44(5) 74 59_565
Zn21 Zn32 Zn34 120.4(14) 5 59_565
Zn21 Zn32 Zn34 112.41(17) 9 59_565
Zn21 Zn32 Zn34 105.4(14) . 59_565
Zn30 Zn32 Zn34 67.11(10) . 59_565
Zn34 Zn32 Zn34 134.1(2) 32_655 59_565
Zn25 Zn32 Zn34 62.45(8) 58 60_565
Zn25 Zn32 Zn34 103.44(5) 30 60_565
Zn25 Zn32 Zn34 150.55(9) 74 60_565
Zn21 Zn32 Zn34 120.4(14) 5 60_565
Zn21 Zn32 Zn34 105.4(14) 9 60_565
Zn21 Zn32 Zn34 112.41(17) . 60_565
Zn30 Zn32 Zn34 67.11(10) . 60_565
Zn34 Zn32 Zn34 105.84(11) 32_655 60_565
Zn34 Zn32 Zn34 52.32(10) 59_565 60_565
Zn25 Zn32 Zn34 150.55(9) 58 75_556
Zn25 Zn32 Zn34 103.44(5) 30 75_556
Zn25 Zn32 Zn34 62.45(8) 74 75_556
Zn21 Zn32 Zn34 105.4(14) 5 75_556
Zn21 Zn32 Zn34 120.4(14) 9 75_556
Zn21 Zn32 Zn34 112.41(17) . 75_556
Zn30 Zn32 Zn34 67.11(10) . 75_556
Zn34 Zn32 Zn34 57.38(11) 32_655 75_556
Zn34 Zn32 Zn34 105.84(11) 59_565 75_556
Zn34 Zn32 Zn34 134.1(2) 60_565 75_556
Zn25 Zn32 Zn34 103.44(5) 58 76_556
Zn25 Zn32 Zn34 150.55(9) 30 76_556
Zn25 Zn32 Zn34 62.45(8) 74 76_556
Zn21 Zn32 Zn34 112.41(18) 5 76_556
Zn21 Zn32 Zn34 120.4(14) 9 76_556
Zn21 Zn32 Zn34 105.4(14) . 76_556
Zn30 Zn32 Zn34 67.11(10) . 76_556
Zn34 Zn32 Zn34 105.84(11) 32_655 76_556
Zn34 Zn32 Zn34 57.38(11) 59_565 76_556
Zn34 Zn32 Zn34 105.84(11) 60_565 76_556
Zn34 Zn32 Zn34 52.32(10) 75_556 76_556
Zn34 Zn34 Cr42 178.31(9) 2 73_445
Zn34 Zn34 Zn35 123.35(8) 2 33_545
Cr42 Zn34 Zn35 57.16(8) 73_445 33_545
Zn34 Zn34 Zn35 123.35(8) 2 53_455
Cr42 Zn34 Zn35 57.16(8) 73_445 53_455
Zn35 Zn34 Zn35 106.00(16) 33_545 53_455
Zn34 Zn34 Zn45 124.60(8) 2 .
Cr42 Zn34 Zn45 57.09(10) 73_445 .
Zn35 Zn34 Zn45 59.09(8) 33_545 .
Zn35 Zn34 Zn45 59.09(8) 53_455 .
Zn34 Zn34 Zn34 120.0 2 33_545
Cr42 Zn34 Zn34 58.62(7) 73_445 33_545
Zn35 Zn34 Zn34 107.31(7) 33_545 33_545
Zn35 Zn34 Zn34 59.93(7) 53_455 33_545
Zn45 Zn34 Zn34 107.35(7) . 33_545
Zn34 Zn34 Zn34 120.0 2 53_455
Cr42 Zn34 Zn34 58.62(7) 73_445 53_455
Zn35 Zn34 Zn34 59.93(7) 33_545 53_455
Zn35 Zn34 Zn34 107.31(7) 53_455 53_455
Zn45 Zn34 Zn34 107.35(7) . 53_455
Zn34 Zn34 Zn34 60.0 33_545 53_455
Zn34 Zn34 Zn32 63.84(5) 2 75_546
Cr42 Zn34 Zn32 115.33(7) 73_445 75_546
Zn35 Zn34 Zn32 73.89(9) 33_545 75_546
Zn35 Zn34 Zn32 167.36(14) 53_455 75_546
Zn45 Zn34 Zn32 127.53(10) . 75_546
Zn34 Zn34 Zn32 107.73(9) 33_545 75_546
Zn34 Zn34 Zn32 61.31(6) 53_455 75_546
Zn34 Zn34 Zn32 63.84(5) 2 76_456
Cr42 Zn34 Zn32 115.33(7) 73_445 76_456
Zn35 Zn34 Zn32 167.36(14) 33_545 76_456
Zn35 Zn34 Zn32 73.89(9) 53_455 76_456
Zn45 Zn34 Zn32 127.53(10) . 76_456
Zn34 Zn34 Zn32 61.31(6) 33_545 76_456
Zn34 Zn34 Zn32 107.73(9) 53_455 76_456
Zn32 Zn34 Zn32 103.37(18) 75_546 76_456
Zn34 Zn34 Zn25 63.93(5) 2 3_556
Cr42 Zn34 Zn25 116.99(7) 73_445 3_556
Zn35 Zn34 Zn25 136.03(13) 33_545 3_556
Zn35 Zn34 Zn25 61.41(7) 53_455 3_556
Zn45 Zn34 Zn25 80.96(9) . 3_556
Zn34 Zn34 Zn25 101.19(8) 33_545 3_556
Zn34 Zn34 Zn25 160.77(8) 53_455 3_556
Zn32 Zn34 Zn25 127.60(9) 75_546 3_556
Zn32 Zn34 Zn25 55.46(10) 76_456 3_556
Zn34 Zn34 Zn25 63.93(5) 2 4_556
Cr42 Zn34 Zn25 116.99(7) 73_445 4_556
Zn35 Zn34 Zn25 61.41(7) 33_545 4_556
Zn35 Zn34 Zn25 136.03(13) 53_455 4_556
Zn45 Zn34 Zn25 80.96(9) . 4_556
Zn34 Zn34 Zn25 160.77(8) 33_545 4_556
Zn34 Zn34 Zn25 101.19(8) 53_455 4_556
Zn32 Zn34 Zn25 55.46(10) 75_546 4_556
Zn32 Zn34 Zn25 127.60(9) 76_456 4_556
Zn25 Zn34 Zn25 97.21(15) 3_556 4_556
Zn34 Zn34 Zn30 66.01(5) 2 73_445
Cr42 Zn34 Zn30 112.30(11) 73_445 73_445
Zn35 Zn34 Zn30 116.57(8) 33_545 73_445
Zn35 Zn34 Zn30 116.57(8) 53_455 73_445
Zn45 Zn34 Zn30 169.39(12) . 73_445
Zn34 Zn34 Zn30 63.72(4) 33_545 73_445
Zn34 Zn34 Zn30 63.72(4) 53_455 73_445
Zn32 Zn34 Zn30 54.73(10) 75_546 73_445
Zn32 Zn34 Zn30 54.73(10) 76_456 73_445
Zn25 Zn34 Zn30 105.82(8) 3_556 73_445
Zn25 Zn34 Zn30 105.82(8) 4_556 73_445
Au23 Zn35 Cr42 164.33(19) 58 73_445
Au23 Zn35 Zn24 21.2(14) 58 .
Cr42 Zn35 Zn24 174.5(14) 73_445 .
Au23 Zn35 Zn45 115.82(9) 58 33_545
Cr42 Zn35 Zn45 58.31(9) 73_445 33_545
Zn24 Zn35 Zn45 123.2(4) . 33_545
Au23 Zn35 Zn45 115.82(9) 58 53_455
Cr42 Zn35 Zn45 58.31(9) 73_445 53_455
Zn24 Zn35 Zn45 123.2(4) . 53_455
Zn45 Zn35 Zn45 108.22(15) 33_545 53_455
Au23 Zn35 Zn34 132.78(11) 58 33_545
Cr42 Zn35 Zn34 59.40(11) 73_445 33_545
Zn24 Zn35 Zn34 116.1(11) . 33_545
Zn45 Zn35 Zn34 60.58(9) 33_545 33_545
Zn45 Zn35 Zn34 108.70(13) 53_455 33_545
Au23 Zn35 Zn34 132.78(11) 58 53_455
Cr42 Zn35 Zn34 59.40(11) 73_445 53_455
Zn24 Zn35 Zn34 116.1(11) . 53_455
Zn45 Zn35 Zn34 108.70(13) 33_545 53_455
Zn45 Zn35 Zn34 60.58(9) 53_455 53_455
Zn34 Zn35 Zn34 60.13(14) 33_545 53_455
Au23 Zn35 Zn43 105.12(12) 58 9
Cr42 Zn35 Zn43 59.21(14) 73_445 9
Zn24 Zn35 Zn43 126.3(14) . 9
Zn45 Zn35 Zn43 60.50(8) 33_545 9
Zn45 Zn35 Zn43 60.50(8) 53_455 9
Zn34 Zn35 Zn43 109.92(11) 33_545 9
Zn34 Zn35 Zn43 109.92(11) 53_455 9
Au23 Zn35 Zn25 71.30(9) 58 35
Cr42 Zn35 Zn25 119.25(13) 73_445 35
Zn24 Zn35 Zn25 57.3(8) . 35
Zn45 Zn35 Zn25 81.71(10) 33_545 35
Zn45 Zn35 Zn25 161.17(14) 53_455 35
Zn34 Zn35 Zn25 61.51(9) 33_545 35
Zn34 Zn35 Zn25 101.39(13) 53_455 35
Zn43 Zn35 Zn25 136.63(8) 9 35
Au23 Zn35 Zn25 71.30(9) 58 56
Cr42 Zn35 Zn25 119.25(13) 73_445 56
Zn24 Zn35 Zn25 57.3(8) . 56
Zn45 Zn35 Zn25 161.17(14) 33_545 56
Zn45 Zn35 Zn25 81.71(10) 53_455 56
Zn34 Zn35 Zn25 101.39(13) 33_545 56
Zn34 Zn35 Zn25 61.51(9) 53_455 56
Zn43 Zn35 Zn25 136.63(8) 9 56
Zn25 Zn35 Zn25 84.62(16) 35 56
Au23 Zn35 Zn15 56.96(6) 58 51
Cr42 Zn35 Zn15 117.78(9) 73_445 51
Zn24 Zn35 Zn15 64.6(6) . 51
Zn45 Zn35 Zn15 143.84(14) 33_545 51
Zn45 Zn35 Zn15 59.75(7) 53_455 51
Zn34 Zn35 Zn15 153.25(12) 33_545 51
Zn34 Zn35 Zn15 94.71(7) 53_455 51
Zn43 Zn35 Zn15 86.06(9) 9 51
Zn25 Zn35 Zn15 121.03(13) 35 51
Zn25 Zn35 Zn15 54.97(7) 56 51
Au23 Zn35 Zn15 56.96(6) 58 28
Cr42 Zn35 Zn15 117.78(9) 73_445 28
Zn24 Zn35 Zn15 64.6(6) . 28
Zn45 Zn35 Zn15 59.75(7) 33_545 28
Zn45 Zn35 Zn15 143.84(14) 53_455 28
Zn34 Zn35 Zn15 94.71(7) 33_545 28
Zn34 Zn35 Zn15 153.25(12) 53_455 28
Zn43 Zn35 Zn15 86.06(9) 9 28
Zn25 Zn35 Zn15 54.97(7) 35 28
Zn25 Zn35 Zn15 121.03(13) 56 28
Zn15 Zn35 Zn15 108.05(12) 51 28
Zn2B Cr20 Zn2B 109.471(4) . 28
Zn2B Cr20 Zn2B 109.471(2) . 51
Zn2B Cr20 Zn2B 109.5 28 51
Zn2B Cr20 Zn2B 109.5 . 74
Zn2B Cr20 Zn2B 109.471(1) 28 74
Zn2B Cr20 Zn2B 109.5 51 74
Zn2B Cr20 Zn26 140.1(13) . 84
Zn2B Cr20 Zn26 56.1(2) 28 84
Zn2B Cr20 Zn26 56.1(2) 51 84
Zn2B Cr20 Zn26 110.4(13) 74 84
Zn2B Cr20 Zn26 140.1(13) . 56
Zn2B Cr20 Zn26 56.1(2) 28 56
Zn2B Cr20 Zn26 110.4(13) 51 56
Zn2B Cr20 Zn26 56.1(2) 74 56
Zn26 Cr20 Zn26 67(2) 84 56
Zn2B Cr20 Zn26 140.1(13) . 28
Zn2B Cr20 Zn26 110.4(13) 28 28
Zn2B Cr20 Zn26 56.1(2) 51 28
Zn2B Cr20 Zn26 56.1(2) 74 28
Zn26 Cr20 Zn26 67(2) 84 28
Zn26 Cr20 Zn26 67(2) 56 28
Zn2B Cr20 Zn26 56.1(2) . 58
Zn2B Cr20 Zn26 140.1(13) 28 58
Zn2B Cr20 Zn26 110.4(13) 51 58
Zn2B Cr20 Zn26 56.1(2) 74 58
Zn26 Cr20 Zn26 159.1(18) 84 58
Zn26 Cr20 Zn26 108.5(13) 56 58
Zn26 Cr20 Zn26 91.9(3) 28 58
Zn2B Cr20 Zn26 56.1(2) . 79
Zn2B Cr20 Zn26 140.1(13) 28 79
Zn2B Cr20 Zn26 56.1(2) 51 79
Zn2B Cr20 Zn26 110.4(13) 74 79
Zn26 Cr20 Zn26 108.5(13) 84 79
Zn26 Cr20 Zn26 159.1(18) 56 79
Zn26 Cr20 Zn26 91.9(3) 28 79
Zn26 Cr20 Zn26 67(2) 58 79
Zn2B Cr20 Zn26 56.1(2) . 35
Zn2B Cr20 Zn26 110.4(13) 28 35
Zn2B Cr20 Zn26 140.1(13) 51 35
Zn2B Cr20 Zn26 56.1(2) 74 35
Zn26 Cr20 Zn26 159.1(18) 84 35
Zn26 Cr20 Zn26 91.9(3) 56 35
Zn26 Cr20 Zn26 108.5(13) 28 35
Zn26 Cr20 Zn26 30(3) 58 35
Zn26 Cr20 Zn26 91.9(3) 79 35
Zn2B Cr20 Zn26 56.1(2) . 30
Zn2B Cr20 Zn26 110.4(13) 28 30
Zn2B Cr20 Zn26 56.1(2) 51 30
Zn2B Cr20 Zn26 140.1(13) 74 30
Zn26 Cr20 Zn26 91.9(3) 84 30
Zn26 Cr20 Zn26 159.1(18) 56 30
Zn26 Cr20 Zn26 108.5(13) 28 30
Zn26 Cr20 Zn26 91.9(3) 58 30
Zn26 Cr20 Zn26 30(3) 79 30
Zn26 Cr20 Zn26 108.5(13) 35 30
Zn2B Cr20 Zn26 110.4(13) . 9
Zn2B Cr20 Zn26 56.1(2) 28 9
Zn2B Cr20 Zn26 56.1(2) 51 9
Zn2B Cr20 Zn26 140.1(13) 74 9
Zn26 Cr20 Zn26 30(3) 84 9
Zn26 Cr20 Zn26 91.9(3) 56 9
Zn26 Cr20 Zn26 91.9(3) 28 9
Zn26 Cr20 Zn26 159.1(18) 58 9
Zn26 Cr20 Zn26 91.9(3) 79 9
Zn26 Cr20 Zn26 159.1(18) 35 9
Zn26 Cr20 Zn26 67(2) 30 9
Zn2B Cr20 Zn26 110.4(13) . 5
Zn2B Cr20 Zn26 56.1(2) 28 5
Zn2B Cr20 Zn26 140.1(13) 51 5
Zn2B Cr20 Zn26 56.1(2) 74 5
Zn26 Cr20 Zn26 91.9(3) 84 5
Zn26 Cr20 Zn26 30(3) 56 5
Zn26 Cr20 Zn26 91.9(3) 28 5
Zn26 Cr20 Zn26 91.9(3) 58 5
Zn26 Cr20 Zn26 159.1(18) 79 5
Zn26 Cr20 Zn26 67(2) 35 5
Zn26 Cr20 Zn26 159.1(18) 30 5
Zn26 Cr20 Zn26 108.5(13) 9 5
Zn2B Cr20 Zn26 110.4(13) . .
Zn2B Cr20 Zn26 140.1(13) 28 .
Zn2B Cr20 Zn26 56.1(2) 51 .
Zn2B Cr20 Zn26 56.1(2) 74 .
Zn26 Cr20 Zn26 91.9(3) 84 .
Zn26 Cr20 Zn26 91.9(3) 56 .
Zn26 Cr20 Zn26 30(3) 28 .
Zn26 Cr20 Zn26 67(2) 58 .
Zn26 Cr20 Zn26 67(2) 79 .
Zn26 Cr20 Zn26 91.9(3) 35 .
Zn26 Cr20 Zn26 91.9(3) 30 .
Zn26 Cr20 Zn26 108.5(13) 9 .
Zn26 Cr20 Zn26 108.5(13) 5 .
Zn2B Cr20 Zn26 56.1(2) . 51
Zn2B Cr20 Zn26 56.1(2) 28 51
Zn2B Cr20 Zn26 110.4(13) 51 51
Zn2B Cr20 Zn26 140.1(13) 74 51
Zn26 Cr20 Zn26 91.9(3) 84 51
Zn26 Cr20 Zn26 108.5(13) 56 51
Zn26 Cr20 Zn26 159.1(18) 28 51
Zn26 Cr20 Zn26 108.5(13) 58 51
Zn26 Cr20 Zn26 91.9(3) 79 51
Zn26 Cr20 Zn26 91.9(3) 35 51
Zn26 Cr20 Zn26 67(2) 30 51
Zn26 Cr20 Zn26 67(2) 9 51
Zn26 Cr20 Zn26 91.9(3) 5 51
Zn26 Cr20 Zn26 159.1(18) . 51
Zn2B Cr20 Zn26 56.1(2) . 74
Zn2B Cr20 Zn26 56.1(2) 28 74
Zn2B Cr20 Zn26 140.1(13) 51 74
Zn2B Cr20 Zn26 110.4(13) 74 74
Zn26 Cr20 Zn26 108.5(13) 84 74
Zn26 Cr20 Zn26 91.9(3) 56 74
Zn26 Cr20 Zn26 159.1(18) 28 74
Zn26 Cr20 Zn26 91.9(3) 58 74
Zn26 Cr20 Zn26 108.5(13) 79 74
Zn26 Cr20 Zn26 67(2) 35 74
Zn26 Cr20 Zn26 91.9(3) 30 74
Zn26 Cr20 Zn26 91.9(3) 9 74
Zn26 Cr20 Zn26 67(2) 5 74
Zn26 Cr20 Zn26 159.1(18) . 74
Zn26 Cr20 Zn26 30(3) 51 74
Zn2B Cr20 Zn22 180.0(4) . .
Zn2B Cr20 Zn22 70.529(2) 28 .
Zn2B Cr20 Zn22 70.529(2) 51 .
Zn2B Cr20 Zn22 70.529(2) 74 .
Zn26 Cr20 Zn22 39.9(13) 84 .
Zn26 Cr20 Zn22 39.9(13) 56 .
Zn26 Cr20 Zn22 39.9(13) 28 .
Zn26 Cr20 Zn22 123.9(2) 58 .
Zn26 Cr20 Zn22 123.9(2) 79 .
Zn26 Cr20 Zn22 123.9(2) 35 .
Zn26 Cr20 Zn22 123.9(2) 30 .
Zn26 Cr20 Zn22 69.6(13) 9 .
Zn26 Cr20 Zn22 69.6(13) 5 .
Zn26 Cr20 Zn22 69.6(13) . .
Zn26 Cr20 Zn22 123.9(2) 51 .
Zn26 Cr20 Zn22 123.9(2) 74 .
Zn2B Cr20 Zn22 70.529(2) . 28
Zn2B Cr20 Zn22 180.0(4) 28 28
Zn2B Cr20 Zn22 70.529(1) 51 28
Zn2B Cr20 Zn22 70.5 74 28
Zn26 Cr20 Zn22 123.9(2) 84 28
Zn26 Cr20 Zn22 123.9(2) 56 28
Zn26 Cr20 Zn22 69.6(13) 28 28
Zn26 Cr20 Zn22 39.9(13) 58 28
Zn26 Cr20 Zn22 39.9(13) 79 28
Zn26 Cr20 Zn22 69.6(13) 35 28
Zn26 Cr20 Zn22 69.6(13) 30 28
Zn26 Cr20 Zn22 123.9(2) 9 28
Zn26 Cr20 Zn22 123.9(2) 5 28
Zn26 Cr20 Zn22 39.9(13) . 28
Zn26 Cr20 Zn22 123.9(2) 51 28
Zn26 Cr20 Zn22 123.9(2) 74 28
Zn22 Cr20 Zn22 109.5 . 28
Zn2B Cr20 Zn22 70.5 . 51
Zn2B Cr20 Zn22 70.5 28 51
Zn2B Cr20 Zn22 180.0(10) 51 51
Zn2B Cr20 Zn22 70.529(1) 74 51
Zn26 Cr20 Zn22 123.9(2) 84 51
Zn26 Cr20 Zn22 69.6(13) 56 51
Zn26 Cr20 Zn22 123.9(2) 28 51
Zn26 Cr20 Zn22 69.6(13) 58 51
Zn26 Cr20 Zn22 123.9(2) 79 51
Zn26 Cr20 Zn22 39.9(13) 35 51
Zn26 Cr20 Zn22 123.9(2) 30 51
Zn26 Cr20 Zn22 123.9(2) 9 51
Zn26 Cr20 Zn22 39.9(13) 5 51
Zn26 Cr20 Zn22 123.9(2) . 51
Zn26 Cr20 Zn22 69.6(13) 51 51
Zn26 Cr20 Zn22 39.9(13) 74 51
Zn22 Cr20 Zn22 109.5 . 51
Zn22 Cr20 Zn22 109.5 28 51
Zn2B Cr20 Zn22 70.529(1) . 74
Zn2B Cr20 Zn22 70.529(1) 28 74
Zn2B Cr20 Zn22 70.5 51 74
Zn2B Cr20 Zn22 180.0(4) 74 74
Zn26 Cr20 Zn22 69.6(13) 84 74
Zn26 Cr20 Zn22 123.9(2) 56 74
Zn26 Cr20 Zn22 123.9(2) 28 74
Zn26 Cr20 Zn22 123.9(2) 58 74
Zn26 Cr20 Zn22 69.6(13) 79 74
Zn26 Cr20 Zn22 123.9(2) 35 74
Zn26 Cr20 Zn22 39.9(13) 30 74
Zn26 Cr20 Zn22 39.9(13) 9 74
Zn26 Cr20 Zn22 123.9(2) 5 74
Zn26 Cr20 Zn22 123.9(2) . 74
Zn26 Cr20 Zn22 39.9(13) 51 74
Zn26 Cr20 Zn22 69.6(13) 74 74
Zn22 Cr20 Zn22 109.5 . 74
Zn22 Cr20 Zn22 109.471(1) 28 74
Zn22 Cr20 Zn22 109.471(1) 51 74
Zn2B Cr20 Zn21 9.2(16) . .
Zn2B Cr20 Zn21 100.3(16) 28 .
Zn2B Cr20 Zn21 113.8(7) 51 .
Zn2B Cr20 Zn21 113.8(7) 74 .
Zn26 Cr20 Zn21 135.0(16) 84 .
Zn26 Cr20 Zn21 135.0(16) 56 .
Zn26 Cr20 Zn21 149(2) 28 .
Zn26 Cr20 Zn21 63.1(13) 58 .
Zn26 Cr20 Zn21 63.1(13) 79 .
Zn26 Cr20 Zn21 58.4(5) 35 .
Zn26 Cr20 Zn21 58.4(5) 30 .
Zn26 Cr20 Zn21 105.6(15) 9 .
Zn26 Cr20 Zn21 105.6(15) 5 .
Zn26 Cr20 Zn21 120(2) . .
Zn26 Cr20 Zn21 47.4(15) 51 .
Zn26 Cr20 Zn21 47.4(15) 74 .
Zn22 Cr20 Zn21 170.8(16) . .
Zn22 Cr20 Zn21 79.7(16) 28 .
Zn22 Cr20 Zn21 66.2(7) 51 .
Zn22 Cr20 Zn21 66.2(7) 74 .
Zn2B Cr20 Zn21 9.2(16) . 5
Zn2B Cr20 Zn21 113.8(7) 28 5
Zn2B Cr20 Zn21 100.3(16) 51 5
Zn2B Cr20 Zn21 113.8(7) 74 5
Zn26 Cr20 Zn21 135.0(16) 84 5
Zn26 Cr20 Zn21 149(2) 56 5
Zn26 Cr20 Zn21 135.0(16) 28 5
Zn26 Cr20 Zn21 58.4(5) 58 5
Zn26 Cr20 Zn21 47.4(15) 79 5
Zn26 Cr20 Zn21 63.1(13) 35 5
Zn26 Cr20 Zn21 47.4(15) 30 5
Zn26 Cr20 Zn21 105.6(15) 9 5
Zn26 Cr20 Zn21 120(2) 5 5
Zn26 Cr20 Zn21 105.6(15) . 5
Zn26 Cr20 Zn21 58.4(5) 51 5
Zn26 Cr20 Zn21 63.1(13) 74 5
Zn22 Cr20 Zn21 170.8(16) . 5
Zn22 Cr20 Zn21 66.2(7) 28 5
Zn22 Cr20 Zn21 79.7(16) 51 5
Zn22 Cr20 Zn21 66.2(7) 74 5
Zn21 Cr20 Zn21 16(3) . 5
Zn2B Cr20 Zn21 9.2(16) . 9
Zn2B Cr20 Zn21 113.8(7) 28 9
Zn2B Cr20 Zn21 113.8(7) 51 9
Zn2B Cr20 Zn21 100.3(16) 74 9
Zn26 Cr20 Zn21 149(2) 84 9
Zn26 Cr20 Zn21 135.0(16) 56 9
Zn26 Cr20 Zn21 135.0(16) 28 9
Zn26 Cr20 Zn21 47.4(15) 58 9
Zn26 Cr20 Zn21 58.4(5) 79 9
Zn26 Cr20 Zn21 47.4(15) 35 9
Zn26 Cr20 Zn21 63.1(13) 30 9
Zn26 Cr20 Zn21 120(2) 9 9
Zn26 Cr20 Zn21 105.6(15) 5 9
Zn26 Cr20 Zn21 105.6(15) . 9
Zn26 Cr20 Zn21 63.1(13) 51 9
Zn26 Cr20 Zn21 58.4(5) 74 9
Zn22 Cr20 Zn21 170.8(16) . 9
Zn22 Cr20 Zn21 66.2(7) 28 9
Zn22 Cr20 Zn21 66.2(7) 51 9
Zn22 Cr20 Zn21 79.7(16) 74 9
Zn21 Cr20 Zn21 16(3) . 9
Zn21 Cr20 Zn21 16(3) 5 9
Zn2B Cr20 Zn21 113.8(7) . 51
Zn2B Cr20 Zn21 113.8(7) 28 51
Zn2B Cr20 Zn21 9.2(16) 51 51
Zn2B Cr20 Zn21 100.3(16) 74 51
Zn26 Cr20 Zn21 58.4(5) 84 51
Zn26 Cr20 Zn21 105.6(15) 56 51
Zn26 Cr20 Zn21 47.4(15) 28 51
Zn26 Cr20 Zn21 105.6(15) 58 51
Zn26 Cr20 Zn21 58.4(5) 79 51
Zn26 Cr20 Zn21 135.0(16) 35 51
Zn26 Cr20 Zn21 63.1(13) 30 51
Zn26 Cr20 Zn21 63.1(13) 9 51
Zn26 Cr20 Zn21 135.0(16) 5 51
Zn26 Cr20 Zn21 47.4(15) . 51
Zn26 Cr20 Zn21 120(2) 51 51
Zn26 Cr20 Zn21 149(2) 74 51
Zn22 Cr20 Zn21 66.2(7) . 51
Zn22 Cr20 Zn21 66.2(7) 28 51
Zn22 Cr20 Zn21 170.8(16) 51 51
Zn22 Cr20 Zn21 79.7(16) 74 51
Zn21 Cr20 Zn21 119.3(18) . 51
Zn21 Cr20 Zn21 104.8(8) 5 51
Zn21 Cr20 Zn21 116.9(9) 9 51
Zn2B Cr20 Zn21 113.8(7) . 58
Zn2B Cr20 Zn21 100.3(16) 28 58
Zn2B Cr20 Zn21 9.2(16) 51 58
Zn2B Cr20 Zn21 113.8(7) 74 58
Zn26 Cr20 Zn21 47.4(15) 84 58
Zn26 Cr20 Zn21 105.6(15) 56 58
Zn26 Cr20 Zn21 58.4(5) 28 58
Zn26 Cr20 Zn21 120(2) 58 58
Zn26 Cr20 Zn21 63.1(13) 79 58
Zn26 Cr20 Zn21 149(2) 35 58
Zn26 Cr20 Zn21 58.4(5) 30 58
Zn26 Cr20 Zn21 47.4(15) 9 58
Zn26 Cr20 Zn21 135.0(16) 5 58
Zn26 Cr20 Zn21 63.1(13) . 58
Zn26 Cr20 Zn21 105.6(15) 51 58
Zn26 Cr20 Zn21 135.0(16) 74 58
Zn22 Cr20 Zn21 66.2(7) . 58
Zn22 Cr20 Zn21 79.7(16) 28 58
Zn22 Cr20 Zn21 170.8(16) 51 58
Zn22 Cr20 Zn21 66.2(7) 74 58
Zn21 Cr20 Zn21 116.9(9) . 58
Zn21 Cr20 Zn21 104.8(8) 5 58
Zn21 Cr20 Zn21 119.3(18) 9 58
Zn21 Cr20 Zn21 16(3) 51 58
Zn2B Cr20 Zn21 113.8(7) . 35
Zn2B Cr20 Zn21 9.2(16) 28 35
Zn2B Cr20 Zn21 100.3(16) 51 35
Zn2B Cr20 Zn21 113.8(7) 74 35
Zn26 Cr20 Zn21 47.4(15) 84 35
Zn26 Cr20 Zn21 58.4(5) 56 35
Zn26 Cr20 Zn21 105.6(15) 28 35
Zn26 Cr20 Zn21 149(2) 58 35
Zn26 Cr20 Zn21 135.0(16) 79 35
Zn26 Cr20 Zn21 120(2) 35 35
Zn26 Cr20 Zn21 105.6(15) 30 35
Zn26 Cr20 Zn21 47.4(15) 9 35
Zn26 Cr20 Zn21 63.1(13) 5 35
Zn26 Cr20 Zn21 135.0(16) . 35
Zn26 Cr20 Zn21 58.4(5) 51 35
Zn26 Cr20 Zn21 63.1(13) 74 35
Zn22 Cr20 Zn21 66.2(7) . 35
Zn22 Cr20 Zn21 170.8(16) 28 35
Zn22 Cr20 Zn21 79.7(16) 51 35
Zn22 Cr20 Zn21 66.2(7) 74 35
Zn21 Cr20 Zn21 104.8(8) . 35
Zn21 Cr20 Zn21 116.9(9) 5 35
Zn21 Cr20 Zn21 119.3(18) 9 35
Zn21 Cr20 Zn21 104.8(8) 51 35
Zn21 Cr20 Zn21 91(3) 58 35
Zn2B Cr20 Zn21 113.8(7) . 74
Zn2B Cr20 Zn21 113.8(7) 28 74
Zn2B Cr20 Zn21 100.3(16) 51 74
Zn2B Cr20 Zn21 9.2(16) 74 74
Zn26 Cr20 Zn21 105.6(15) 84 74
Zn26 Cr20 Zn21 58.4(5) 56 74
Zn26 Cr20 Zn21 47.4(15) 28 74
Zn26 Cr20 Zn21 58.4(5) 58 74
Zn26 Cr20 Zn21 105.6(15) 79 74
Zn26 Cr20 Zn21 63.1(13) 35 74
Zn26 Cr20 Zn21 135.0(16) 30 74
Zn26 Cr20 Zn21 135.0(16) 9 74
Zn26 Cr20 Zn21 63.1(13) 5 74
Zn26 Cr20 Zn21 47.4(15) . 74
Zn26 Cr20 Zn21 149(2) 51 74
Zn26 Cr20 Zn21 120(2) 74 74
Zn22 Cr20 Zn21 66.2(7) . 74
Zn22 Cr20 Zn21 66.2(7) 28 74
Zn22 Cr20 Zn21 79.7(16) 51 74
Zn22 Cr20 Zn21 170.8(16) 74 74
Zn21 Cr20 Zn21 119.3(18) . 74
Zn21 Cr20 Zn21 116.9(9) 5 74
Zn21 Cr20 Zn21 104.8(8) 9 74
Zn21 Cr20 Zn21 91(3) 51 74
Zn21 Cr20 Zn21 104.8(8) 58 74
Zn21 Cr20 Zn21 116.9(9) 35 74
Zn2B Cr20 Zn21 113.8(7) . 30
Zn2B Cr20 Zn21 9.2(16) 28 30
Zn2B Cr20 Zn21 113.8(7) 51 30
Zn2B Cr20 Zn21 100.3(16) 74 30
Zn26 Cr20 Zn21 58.4(5) 84 30
Zn26 Cr20 Zn21 47.4(15) 56 30
Zn26 Cr20 Zn21 105.6(15) 28 30
Zn26 Cr20 Zn21 135.0(16) 58 30
Zn26 Cr20 Zn21 149(2) 79 30
Zn26 Cr20 Zn21 105.6(15) 35 30
Zn26 Cr20 Zn21 120(2) 30 30
Zn26 Cr20 Zn21 63.1(13) 9 30
Zn26 Cr20 Zn21 47.4(15) 5 30
Zn26 Cr20 Zn21 135.0(16) . 30
Zn26 Cr20 Zn21 63.1(13) 51 30
Zn26 Cr20 Zn21 58.4(5) 74 30
Zn22 Cr20 Zn21 66.2(7) . 30
Zn22 Cr20 Zn21 170.8(16) 28 30
Zn22 Cr20 Zn21 66.2(7) 51 30
Zn22 Cr20 Zn21 79.7(16) 74 30
Zn21 Cr20 Zn21 104.8(8) . 30
Zn21 Cr20 Zn21 119.3(18) 5 30
Zn21 Cr20 Zn21 116.9(9) 9 30
Zn21 Cr20 Zn21 116.9(9) 51 30
Zn21 Cr20 Zn21 104.8(8) 58 30
Zn21 Cr20 Zn21 16(3) 35 30
Zn21 Cr20 Zn21 104.8(8) 74 30
Zn2B Cr20 Zn21 113.8(7) . 79
Zn2B Cr20 Zn21 100.3(16) 28 79
Zn2B Cr20 Zn21 113.8(7) 51 79
Zn2B Cr20 Zn21 9.2(16) 74 79
Zn26 Cr20 Zn21 105.6(15) 84 79
Zn26 Cr20 Zn21 47.4(15) 56 79
Zn26 Cr20 Zn21 58.4(5) 28 79
Zn26 Cr20 Zn21 63.1(13) 58 79
Zn26 Cr20 Zn21 120(2) 79 79
Zn26 Cr20 Zn21 58.4(5) 35 79
Zn26 Cr20 Zn21 149(2) 30 79
Zn26 Cr20 Zn21 135.0(16) 9 79
Zn26 Cr20 Zn21 47.4(15) 5 79
Zn26 Cr20 Zn21 63.1(13) . 79
Zn26 Cr20 Zn21 135.0(16) 51 79
Zn26 Cr20 Zn21 105.6(15) 74 79
Zn22 Cr20 Zn21 66.2(7) . 79
Zn22 Cr20 Zn21 79.7(16) 28 79
Zn22 Cr20 Zn21 66.2(7) 51 79
Zn22 Cr20 Zn21 170.8(16) 74 79
Zn21 Cr20 Zn21 116.9(9) . 79
Zn21 Cr20 Zn21 119.3(18) 5 79
Zn21 Cr20 Zn21 104.8(8) 9 79
Zn21 Cr20 Zn21 104.8(8) 51 79
Zn21 Cr20 Zn21 116.9(9) 58 79
Zn21 Cr20 Zn21 104.8(8) 35 79
Zn21 Cr20 Zn21 16(3) 74 79
Zn21 Cr20 Zn21 91(3) 30 79
Zn2B Cr20 Zn21 100.3(16) . 84
Zn2B Cr20 Zn21 113.8(7) 28 84
Zn2B Cr20 Zn21 113.8(7) 51 84
Zn2B Cr20 Zn21 9.2(16) 74 84
Zn26 Cr20 Zn21 120(2) 84 84
Zn26 Cr20 Zn21 63.1(13) 56 84
Zn26 Cr20 Zn21 63.1(13) 28 84
Zn26 Cr20 Zn21 47.4(15) 58 84
Zn26 Cr20 Zn21 105.6(15) 79 84
Zn26 Cr20 Zn21 47.4(15) 35 84
Zn26 Cr20 Zn21 135.0(16) 30 84
Zn26 Cr20 Zn21 149(2) 9 84
Zn26 Cr20 Zn21 58.4(5) 5 84
Zn26 Cr20 Zn21 58.4(5) . 84
Zn26 Cr20 Zn21 135.0(16) 51 84
Zn26 Cr20 Zn21 105.6(15) 74 84
Zn22 Cr20 Zn21 79.7(16) . 84
Zn22 Cr20 Zn21 66.2(7) 28 84
Zn22 Cr20 Zn21 66.2(7) 51 84
Zn22 Cr20 Zn21 170.8(16) 74 84
Zn21 Cr20 Zn21 104.8(8) . 84
Zn21 Cr20 Zn21 104.8(8) 5 84
Zn21 Cr20 Zn21 91(3) 9 84
Zn21 Cr20 Zn21 104.8(8) 51 84
Zn21 Cr20 Zn21 119.3(18) 58 84
Zn21 Cr20 Zn21 119.3(18) 35 84
Zn21 Cr20 Zn21 16(3) 74 84
Zn21 Cr20 Zn21 104.8(8) 30 84
Zn21 Cr20 Zn21 16(3) 79 84
Zn2B Cr20 Zn21 100.3(16) . 56
Zn2B Cr20 Zn21 113.8(7) 28 56
Zn2B Cr20 Zn21 9.2(16) 51 56
Zn2B Cr20 Zn21 113.8(7) 74 56
Zn26 Cr20 Zn21 63.1(13) 84 56
Zn26 Cr20 Zn21 120(2) 56 56
Zn26 Cr20 Zn21 63.1(13) 28 56
Zn26 Cr20 Zn21 105.6(15) 58 56
Zn26 Cr20 Zn21 47.4(15) 79 56
Zn26 Cr20 Zn21 135.0(16) 35 56
Zn26 Cr20 Zn21 47.4(15) 30 56
Zn26 Cr20 Zn21 58.4(5) 9 56
Zn26 Cr20 Zn21 149(2) 5 56
Zn26 Cr20 Zn21 58.4(5) . 56
Zn26 Cr20 Zn21 105.6(15) 51 56
Zn26 Cr20 Zn21 135.0(16) 74 56
Zn22 Cr20 Zn21 79.7(16) . 56
Zn22 Cr20 Zn21 66.2(7) 28 56
Zn22 Cr20 Zn21 170.8(16) 51 56
Zn22 Cr20 Zn21 66.2(7) 74 56
Zn21 Cr20 Zn21 104.8(8) . 56
Zn21 Cr20 Zn21 91(3) 5 56
Zn21 Cr20 Zn21 104.8(8) 9 56
Zn21 Cr20 Zn21 16(3) 51 56
Zn21 Cr20 Zn21 16(3) 58 56
Zn21 Cr20 Zn21 104.8(8) 35 56
Zn21 Cr20 Zn21 104.8(8) 74 56
Zn21 Cr20 Zn21 119.3(18) 30 56
Zn21 Cr20 Zn21 119.3(18) 79 56
Zn21 Cr20 Zn21 116.9(9) 84 56
Zn2B Cr20 Zn21 100.3(16) . 28
Zn2B Cr20 Zn21 9.2(16) 28 28
Zn2B Cr20 Zn21 113.8(7) 51 28
Zn2B Cr20 Zn21 113.8(7) 74 28
Zn26 Cr20 Zn21 63.1(13) 84 28
Zn26 Cr20 Zn21 63.1(13) 56 28
Zn26 Cr20 Zn21 120(2) 28 28
Zn26 Cr20 Zn21 135.0(16) 58 28
Zn26 Cr20 Zn21 135.0(16) 79 28
Zn26 Cr20 Zn21 105.6(15) 35 28
Zn26 Cr20 Zn21 105.6(15) 30 28
Zn26 Cr20 Zn21 58.4(5) 9 28
Zn26 Cr20 Zn21 58.4(5) 5 28
Zn26 Cr20 Zn21 149(2) . 28
Zn26 Cr20 Zn21 47.4(15) 51 28
Zn26 Cr20 Zn21 47.4(15) 74 28
Zn22 Cr20 Zn21 79.7(16) . 28
Zn22 Cr20 Zn21 170.8(16) 28 28
Zn22 Cr20 Zn21 66.2(7) 51 28
Zn22 Cr20 Zn21 66.2(7) 74 28
Zn21 Cr20 Zn21 91(3) . 28
Zn21 Cr20 Zn21 104.8(8) 5 28
Zn21 Cr20 Zn21 104.8(8) 9 28
Zn21 Cr20 Zn21 119.3(18) 51 28
Zn21 Cr20 Zn21 104.8(8) 58 28
Zn21 Cr20 Zn21 16(3) 35 28
Zn21 Cr20 Zn21 119.3(18) 74 28
Zn21 Cr20 Zn21 16(3) 30 28
Zn21 Cr20 Zn21 104.8(8) 79 28
Zn21 Cr20 Zn21 116.9(9) 84 28
Zn21 Cr20 Zn21 116.9(9) 56 28
Zn2B Cr20 Zn24 38.6(13) . 74
Zn2B Cr20 Zn24 123.7(3) 28 74
Zn2B Cr20 Zn24 123.7(2) 51 74
Zn2B Cr20 Zn24 70.9(13) 74 74
Zn26 Cr20 Zn24 179(2) 84 74
Zn26 Cr20 Zn24 113.6(13) 56 74
Zn26 Cr20 Zn24 113.6(13) 28 74
Zn26 Cr20 Zn24 21.8(11) 58 74
Zn26 Cr20 Zn24 70.8(8) 79 74
Zn26 Cr20 Zn24 21.8(11) 35 74
Zn26 Cr20 Zn24 87.0(14) 30 74
Zn26 Cr20 Zn24 149.0(16) 9 74
Zn26 Cr20 Zn24 88.9(15) 5 74
Zn26 Cr20 Zn24 88.9(15) . 74
Zn26 Cr20 Zn24 87.0(14) 51 74
Zn26 Cr20 Zn24 70.8(8) 74 74
Zn22 Cr20 Zn24 141.4(13) . 74
Zn22 Cr20 Zn24 56.3(3) 28 74
Zn22 Cr20 Zn24 56.3(3) 51 74
Zn22 Cr20 Zn24 109.1(13) 74 74
Zn21 Cr20 Zn24 43.8(17) . 74
Zn21 Cr20 Zn24 43.8(17) 5 74
Zn21 Cr20 Zn24 29(2) 9 74
Zn21 Cr20 Zn24 121.6(4) 51 74
Zn21 Cr20 Zn24 132.2(15) 58 74
Zn21 Cr20 Zn24 132.2(15) 35 74
Zn21 Cr20 Zn24 75.6(15) 74 74
Zn21 Cr20 Zn24 121.6(4) 30 74
Zn21 Cr20 Zn24 75.6(15) 79 74
Zn21 Cr20 Zn24 62(2) 84 74
Zn21 Cr20 Zn24 116.5(13) 56 74
Zn21 Cr20 Zn24 116.5(13) 28 74
Zn2B Cr20 Zn24 38.6(13) . 58
Zn2B Cr20 Zn24 123.7(3) 28 58
Zn2B Cr20 Zn24 70.9(13) 51 58
Zn2B Cr20 Zn24 123.7(3) 74 58
Zn26 Cr20 Zn24 113.6(13) 84 58
Zn26 Cr20 Zn24 179(2) 56 58
Zn26 Cr20 Zn24 113.6(13) 28 58
Zn26 Cr20 Zn24 70.8(8) 58 58
Zn26 Cr20 Zn24 21.8(11) 79 58
Zn26 Cr20 Zn24 87.0(14) 35 58
Zn26 Cr20 Zn24 21.8(11) 30 58
Zn26 Cr20 Zn24 88.9(15) 9 58
Zn26 Cr20 Zn24 149.0(16) 5 58
Zn26 Cr20 Zn24 88.9(15) . 58
Zn26 Cr20 Zn24 70.8(8) 51 58
Zn26 Cr20 Zn24 87.0(14) 74 58
Zn22 Cr20 Zn24 141.4(13) . 58
Zn22 Cr20 Zn24 56.3(3) 28 58
Zn22 Cr20 Zn24 109.1(13) 51 58
Zn22 Cr20 Zn24 56.3(3) 74 58
Zn21 Cr20 Zn24 43.8(17) . 58
Zn21 Cr20 Zn24 29(2) 5 58
Zn21 Cr20 Zn24 43.8(17) 9 58
Zn21 Cr20 Zn24 75.6(15) 51 58
Zn21 Cr20 Zn24 75.6(15) 58 58
Zn21 Cr20 Zn24 121.6(4) 35 58
Zn21 Cr20 Zn24 121.6(4) 74 58
Zn21 Cr20 Zn24 132.2(15) 30 58
Zn21 Cr20 Zn24 132.2(15) 79 58
Zn21 Cr20 Zn24 116.5(13) 84 58
Zn21 Cr20 Zn24 62(2) 56 58
Zn21 Cr20 Zn24 116.5(13) 28 58
Zn24 Cr20 Zn24 65(2) 74 58
Zn2B Cr20 Zn24 38.6(13) . 30
Zn2B Cr20 Zn24 70.9(13) 28 30
Zn2B Cr20 Zn24 123.7(3) 51 30
Zn2B Cr20 Zn24 123.7(3) 74 30
Zn26 Cr20 Zn24 113.6(13) 84 30
Zn26 Cr20 Zn24 113.6(13) 56 30
Zn26 Cr20 Zn24 179(2) 28 30
Zn26 Cr20 Zn24 87.0(14) 58 30
Zn26 Cr20 Zn24 87.0(14) 79 30
Zn26 Cr20 Zn24 70.8(8) 35 30
Zn26 Cr20 Zn24 70.8(8) 30 30
Zn26 Cr20 Zn24 88.9(15) 9 30
Zn26 Cr20 Zn24 88.9(15) 5 30
Zn26 Cr20 Zn24 149.0(16) . 30
Zn26 Cr20 Zn24 21.8(11) 51 30
Zn26 Cr20 Zn24 21.8(11) 74 30
Zn22 Cr20 Zn24 141.4(13) . 30
Zn22 Cr20 Zn24 109.1(13) 28 30
Zn22 Cr20 Zn24 56.3(3) 51 30
Zn22 Cr20 Zn24 56.3(3) 74 30
Zn21 Cr20 Zn24 29(2) . 30
Zn21 Cr20 Zn24 43.8(17) 5 30
Zn21 Cr20 Zn24 43.8(17) 9 30
Zn21 Cr20 Zn24 132.2(15) 51 30
Zn21 Cr20 Zn24 121.6(4) 58 30
Zn21 Cr20 Zn24 75.6(15) 35 30
Zn21 Cr20 Zn24 132.2(15) 74 30
Zn21 Cr20 Zn24 75.6(15) 30 30
Zn21 Cr20 Zn24 121.6(4) 79 30
Zn21 Cr20 Zn24 116.5(13) 84 30
Zn21 Cr20 Zn24 116.5(13) 56 30
Zn21 Cr20 Zn24 62(2) 28 30
Zn24 Cr20 Zn24 65(2) 74 30
Zn24 Cr20 Zn24 65(2) 58 30
Zn2B Cr20 Zn24 123.7(3) . 28
Zn2B Cr20 Zn24 70.9(13) 28 28
Zn2B Cr20 Zn24 38.6(13) 51 28
Zn2B Cr20 Zn24 123.7(3) 74 28
Zn26 Cr20 Zn24 21.8(11) 84 28
Zn26 Cr20 Zn24 88.9(15) 56 28
Zn26 Cr20 Zn24 70.8(8) 28 28
Zn26 Cr20 Zn24 149.0(16) 58 28
Zn26 Cr20 Zn24 87.0(14) 79 28
Zn26 Cr20 Zn24 179(2) 35 28
Zn26 Cr20 Zn24 70.8(8) 30 28
Zn26 Cr20 Zn24 21.8(11) 9 28
Zn26 Cr20 Zn24 113.6(13) 5 28
Zn26 Cr20 Zn24 87.0(14) . 28
Zn26 Cr20 Zn24 88.9(14) 51 28
Zn26 Cr20 Zn24 113.6(13) 74 28
Zn22 Cr20 Zn24 56.3(3) . 28
Zn22 Cr20 Zn24 109.1(13) 28 28
Zn22 Cr20 Zn24 141.4(13) 51 28
Zn22 Cr20 Zn24 56.3(3) 74 28
Zn21 Cr20 Zn24 121.6(4) . 28
Zn21 Cr20 Zn24 116.5(13) 5 28
Zn21 Cr20 Zn24 132.2(15) 9 28
Zn21 Cr20 Zn24 43.8(17) 51 28
Zn21 Cr20 Zn24 29(2) 58 28
Zn21 Cr20 Zn24 62(2) 35 28
Zn21 Cr20 Zn24 116.5(13) 74 28
Zn21 Cr20 Zn24 75.6(15) 30 28
Zn21 Cr20 Zn24 121.6(4) 79 28
Zn21 Cr20 Zn24 132.2(15) 84 28
Zn21 Cr20 Zn24 43.8(17) 56 28
Zn21 Cr20 Zn24 75.6(15) 28 28
Zn24 Cr20 Zn24 157.3(18) 74 28
Zn24 Cr20 Zn24 92.2(3) 58 28
Zn24 Cr20 Zn24 109.8(13) 30 28
Zn2B Cr20 Zn24 123.7(3) . 35
Zn2B Cr20 Zn24 70.9(13) 28 35
Zn2B Cr20 Zn24 123.7(3) 51 35
Zn2B Cr20 Zn24 38.6(13) 74 35
Zn26 Cr20 Zn24 88.9(15) 84 35
Zn26 Cr20 Zn24 21.8(11) 56 35
Zn26 Cr20 Zn24 70.8(8) 28 35
Zn26 Cr20 Zn24 87.0(14) 58 35
Zn26 Cr20 Zn24 149.0(16) 79 35
Zn26 Cr20 Zn24 70.8(8) 35 35
Zn26 Cr20 Zn24 179(2) 30 35
Zn26 Cr20 Zn24 113.6(13) 9 35
Zn26 Cr20 Zn24 21.8(11) 5 35
Zn26 Cr20 Zn24 87.0(14) . 35
Zn26 Cr20 Zn24 113.6(13) 51 35
Zn26 Cr20 Zn24 88.9(15) 74 35
Zn22 Cr20 Zn24 56.3(3) . 35
Zn22 Cr20 Zn24 109.1(13) 28 35
Zn22 Cr20 Zn24 56.3(3) 51 35
Zn22 Cr20 Zn24 141.4(13) 74 35
Zn21 Cr20 Zn24 121.6(4) . 35
Zn21 Cr20 Zn24 132.2(15) 5 35
Zn21 Cr20 Zn24 116.5(13) 9 35
Zn21 Cr20 Zn24 116.5(13) 51 35
Zn21 Cr20 Zn24 121.6(4) 58 35
Zn21 Cr20 Zn24 75.6(15) 35 35
Zn21 Cr20 Zn24 43.8(17) 74 35
Zn21 Cr20 Zn24 62(2) 30 35
Zn21 Cr20 Zn24 29(2) 79 35
Zn21 Cr20 Zn24 43.8(17) 84 35
Zn21 Cr20 Zn24 132.2(15) 56 35
Zn21 Cr20 Zn24 75.6(15) 28 35
Zn24 Cr20 Zn24 92.2(3) 74 35
Zn24 Cr20 Zn24 157.3(18) 58 35
Zn24 Cr20 Zn24 109.8(13) 30 35
Zn24 Cr20 Zn24 109.8(13) 28 35
Zn2B Cr20 Zn24 123.7(3) . 51
Zn2B Cr20 Zn24 38.6(13) 28 51
Zn2B Cr20 Zn24 70.9(13) 51 51
Zn2B Cr20 Zn24 123.7(3) 74 51
Zn26 Cr20 Zn24 21.8(11) 84 51
Zn26 Cr20 Zn24 70.8(8) 56 51
Zn26 Cr20 Zn24 88.9(14) 28 51
Zn26 Cr20 Zn24 179(2) 58 51
Zn26 Cr20 Zn24 113.6(13) 79 51
Zn26 Cr20 Zn24 149.0(16) 35 51
Zn26 Cr20 Zn24 88.9(15) 30 51
Zn26 Cr20 Zn24 21.8(11) 9 51
Zn26 Cr20 Zn24 87.0(14) 5 51
Zn26 Cr20 Zn24 113.6(13) . 51
Zn26 Cr20 Zn24 70.8(8) 51 51
Zn26 Cr20 Zn24 87.0(14) 74 51
Zn22 Cr20 Zn24 56.3(3) . 51
Zn22 Cr20 Zn24 141.4(13) 28 51
Zn22 Cr20 Zn24 109.1(13) 51 51
Zn22 Cr20 Zn24 56.3(3) 74 51
Zn21 Cr20 Zn24 116.5(13) . 51
Zn21 Cr20 Zn24 121.6(4) 5 51
Zn21 Cr20 Zn24 132.2(15) 9 51
Zn21 Cr20 Zn24 75.6(15) 51 51
Zn21 Cr20 Zn24 62(2) 58 51
Zn21 Cr20 Zn24 29(2) 35 51
Zn21 Cr20 Zn24 121.6(4) 74 51
Zn21 Cr20 Zn24 43.8(17) 30 51
Zn21 Cr20 Zn24 116.5(13) 79 51
Zn21 Cr20 Zn24 132.2(15) 84 51
Zn21 Cr20 Zn24 75.6(15) 56 51
Zn21 Cr20 Zn24 43.8(17) 28 51
Zn24 Cr20 Zn24 157.3(18) 74 51
Zn24 Cr20 Zn24 109.8(13) 58 51
Zn24 Cr20 Zn24 92.2(3) 30 51
Zn24 Cr20 Zn24 32(3) 28 51
Zn24 Cr20 Zn24 92.2(3) 35 51
Zn2B Cr20 Zn24 123.7(3) . 79
Zn2B Cr20 Zn24 123.7(3) 28 79
Zn2B Cr20 Zn24 38.6(13) 51 79
Zn2B Cr20 Zn24 70.9(13) 74 79
Zn26 Cr20 Zn24 70.8(8) 84 79
Zn26 Cr20 Zn24 88.9(15) 56 79
Zn26 Cr20 Zn24 21.8(11) 28 79
Zn26 Cr20 Zn24 88.9(15) 58 79
Zn26 Cr20 Zn24 70.8(8) 79 79
Zn26 Cr20 Zn24 113.6(13) 35 79
Zn26 Cr20 Zn24 87.0(14) 30 79
Zn26 Cr20 Zn24 87.0(14) 9 79
Zn26 Cr20 Zn24 113.6(13) 5 79
Zn26 Cr20 Zn24 21.8(11) . 79
Zn26 Cr20 Zn24 149.0(16) 51 79
Zn26 Cr20 Zn24 179(2) 74 79
Zn22 Cr20 Zn24 56.3(3) . 79
Zn22 Cr20 Zn24 56.3(3) 28 79
Zn22 Cr20 Zn24 141.4(13) 51 79
Zn22 Cr20 Zn24 109.1(13) 74 79
Zn21 Cr20 Zn24 132.2(15) . 79
Zn21 Cr20 Zn24 116.5(13) 5 79
Zn21 Cr20 Zn24 121.6(4) 9 79
Zn21 Cr20 Zn24 29(2) 51 79
Zn21 Cr20 Zn24 43.8(17) 58 79
Zn21 Cr20 Zn24 116.5(13) 35 79
Zn21 Cr20 Zn24 62(2) 74 79
Zn21 Cr20 Zn24 121.6(4) 30 79
Zn21 Cr20 Zn24 75.6(15) 79 79
Zn21 Cr20 Zn24 75.6(15) 84 79
Zn21 Cr20 Zn24 43.8(17) 56 79
Zn21 Cr20 Zn24 132.2(15) 28 79
Zn24 Cr20 Zn24 109.8(13) 74 79
Zn24 Cr20 Zn24 92.2(3) 58 79
Zn24 Cr20 Zn24 157.3(18) 30 79
Zn24 Cr20 Zn24 65(2) 28 79
Zn24 Cr20 Zn24 92.2(4) 35 79
Zn24 Cr20 Zn24 92.2(3) 51 79
Zn2B Cr20 Zn24 123.7(3) . 56
Zn2B Cr20 Zn24 123.7(3) 28 56
Zn2B Cr20 Zn24 70.9(13) 51 56
Zn2B Cr20 Zn24 38.6(13) 74 56
Zn26 Cr20 Zn24 88.9(15) 84 56
Zn26 Cr20 Zn24 70.8(8) 56 56
Zn26 Cr20 Zn24 21.8(11) 28 56
Zn26 Cr20 Zn24 70.8(8) 58 56
Zn26 Cr20 Zn24 88.9(15) 79 56
Zn26 Cr20 Zn24 87.0(14) 35 56
Zn26 Cr20 Zn24 113.6(13) 30 56
Zn26 Cr20 Zn24 113.6(13) 9 56
Zn26 Cr20 Zn24 87.0(14) 5 56
Zn26 Cr20 Zn24 21.8(11) . 56
Zn26 Cr20 Zn24 179(2) 51 56
Zn26 Cr20 Zn24 149.0(16) 74 56
Zn22 Cr20 Zn24 56.3(3) . 56
Zn22 Cr20 Zn24 56.3(3) 28 56
Zn22 Cr20 Zn24 109.1(13) 51 56
Zn22 Cr20 Zn24 141.4(13) 74 56
Zn21 Cr20 Zn24 132.2(15) . 56
Zn21 Cr20 Zn24 121.6(4) 5 56
Zn21 Cr20 Zn24 116.5(13) 9 56
Zn21 Cr20 Zn24 62(2) 51 56
Zn21 Cr20 Zn24 75.6(15) 58 56
Zn21 Cr20 Zn24 121.6(4) 35 56
Zn21 Cr20 Zn24 29(2) 74 56
Zn21 Cr20 Zn24 116.5(13) 30 56
Zn21 Cr20 Zn24 43.8(17) 79 56
Zn21 Cr20 Zn24 43.8(17) 84 56
Zn21 Cr20 Zn24 75.6(15) 56 56
Zn21 Cr20 Zn24 132.2(15) 28 56
Zn24 Cr20 Zn24 92.2(3) 74 56
Zn24 Cr20 Zn24 109.8(13) 58 56
Zn24 Cr20 Zn24 157.3(18) 30 56
Zn24 Cr20 Zn24 92.2(4) 28 56
Zn24 Cr20 Zn24 65(2) 35 56
Zn24 Cr20 Zn24 109.8(13) 51 56
Zn24 Cr20 Zn24 32(3) 79 56
Zn2B Cr20 Zn24 123.7(3) . 84
Zn2B Cr20 Zn24 38.6(13) 28 84
Zn2B Cr20 Zn24 123.7(3) 51 84
Zn2B Cr20 Zn24 70.9(13) 74 84
Zn26 Cr20 Zn24 70.8(8) 84 84
Zn26 Cr20 Zn24 21.8(11) 56 84
Zn26 Cr20 Zn24 88.9(15) 28 84
Zn26 Cr20 Zn24 113.6(13) 58 84
Zn26 Cr20 Zn24 179(2) 79 84
Zn26 Cr20 Zn24 88.9(14) 35 84
Zn26 Cr20 Zn24 149.0(16) 30 84
Zn26 Cr20 Zn24 87.0(14) 9 84
Zn26 Cr20 Zn24 21.8(11) 5 84
Zn26 Cr20 Zn24 113.6(13) . 84
Zn26 Cr20 Zn24 87.0(14) 51 84
Zn26 Cr20 Zn24 70.8(8) 74 84
Zn22 Cr20 Zn24 56.3(3) . 84
Zn22 Cr20 Zn24 141.4(13) 28 84
Zn22 Cr20 Zn24 56.3(3) 51 84
Zn22 Cr20 Zn24 109.1(13) 74 84
Zn21 Cr20 Zn24 116.5(13) . 84
Zn21 Cr20 Zn24 132.2(15) 5 84
Zn21 Cr20 Zn24 121.6(4) 9 84
Zn21 Cr20 Zn24 121.6(4) 51 84
Zn21 Cr20 Zn24 116.5(13) 58 84
Zn21 Cr20 Zn24 43.8(17) 35 84
Zn21 Cr20 Zn24 75.6(15) 74 84
Zn21 Cr20 Zn24 29(2) 30 84
Zn21 Cr20 Zn24 62(2) 79 84
Zn21 Cr20 Zn24 75.6(15) 84 84
Zn21 Cr20 Zn24 132.2(15) 56 84
Zn21 Cr20 Zn24 43.8(17) 28 84
Zn24 Cr20 Zn24 109.8(13) 74 84
Zn24 Cr20 Zn24 157.3(18) 58 84
Zn24 Cr20 Zn24 92.2(3) 30 84
Zn24 Cr20 Zn24 92.2(3) 28 84
Zn24 Cr20 Zn24 32(3) 35 84
Zn24 Cr20 Zn24 65(2) 51 84
Zn24 Cr20 Zn24 109.8(13) 79 84
Zn24 Cr20 Zn24 92.2(4) 56 84
Zn2B Cr20 Zn24 70.9(13) . .
Zn2B Cr20 Zn24 123.7(3) 28 .
Zn2B Cr20 Zn24 123.7(3) 51 .
Zn2B Cr20 Zn24 38.6(13) 74 .
Zn26 Cr20 Zn24 149.0(16) 84 .
Zn26 Cr20 Zn24 87.0(14) 56 .
Zn26 Cr20 Zn24 87.0(14) 28 .
Zn26 Cr20 Zn24 21.8(11) 58 .
Zn26 Cr20 Zn24 88.9(15) 79 .
Zn26 Cr20 Zn24 21.8(11) 35 .
Zn26 Cr20 Zn24 113.6(13) 30 .
Zn26 Cr20 Zn24 179(2) 9 .
Zn26 Cr20 Zn24 70.8(8) 5 .
Zn26 Cr20 Zn24 70.8(8) . .
Zn26 Cr20 Zn24 113.6(13) 51 .
Zn26 Cr20 Zn24 88.9(15) 74 .
Zn22 Cr20 Zn24 109.1(13) . .
Zn22 Cr20 Zn24 56.3(3) 28 .
Zn22 Cr20 Zn24 56.3(3) 51 .
Zn22 Cr20 Zn24 141.4(13) 74 .
Zn21 Cr20 Zn24 75.6(15) . .
Zn21 Cr20 Zn24 75.6(15) 5 .
Zn21 Cr20 Zn24 62(2) 9 .
Zn21 Cr20 Zn24 116.5(13) 51 .
Zn21 Cr20 Zn24 132.2(15) 58 .
Zn21 Cr20 Zn24 132.2(15) 35 .
Zn21 Cr20 Zn24 43.8(17) 74 .
Zn21 Cr20 Zn24 116.5(13) 30 .
Zn21 Cr20 Zn24 43.8(17) 79 .
Zn21 Cr20 Zn24 29(2) 84 .
Zn21 Cr20 Zn24 121.6(4) 56 .
Zn21 Cr20 Zn24 121.6(4) 28 .
Zn24 Cr20 Zn24 32(3) 74 .
Zn24 Cr20 Zn24 92.2(3) 58 .
Zn24 Cr20 Zn24 92.2(3) 30 .
Zn24 Cr20 Zn24 157.3(18) 28 .
Zn24 Cr20 Zn24 65(2) 35 .
Zn24 Cr20 Zn24 157.3(18) 51 .
Zn24 Cr20 Zn24 92.2(3) 79 .
Zn24 Cr20 Zn24 65(2) 56 .
Zn24 Cr20 Zn24 92.2(3) 84 .
Zn2B Cr20 Zn24 70.9(13) . 9
Zn2B Cr20 Zn24 123.7(3) 28 9
Zn2B Cr20 Zn24 38.6(13) 51 9
Zn2B Cr20 Zn24 123.7(3) 74 9
Zn26 Cr20 Zn24 87.0(14) 84 9
Zn26 Cr20 Zn24 149.0(16) 56 9
Zn26 Cr20 Zn24 87.0(14) 28 9
Zn26 Cr20 Zn24 88.9(14) 58 9
Zn26 Cr20 Zn24 21.8(11) 79 9
Zn26 Cr20 Zn24 113.6(13) 35 9
Zn26 Cr20 Zn24 21.8(11) 30 9
Zn26 Cr20 Zn24 70.8(8) 9 9
Zn26 Cr20 Zn24 179(2) 5 9
Zn26 Cr20 Zn24 70.8(8) . 9
Zn26 Cr20 Zn24 88.9(14) 51 9
Zn26 Cr20 Zn24 113.6(13) 74 9
Zn22 Cr20 Zn24 109.1(13) . 9
Zn22 Cr20 Zn24 56.3(3) 28 9
Zn22 Cr20 Zn24 141.4(13) 51 9
Zn22 Cr20 Zn24 56.3(3) 74 9
Zn21 Cr20 Zn24 75.6(15) . 9
Zn21 Cr20 Zn24 62(2) 5 9
Zn21 Cr20 Zn24 75.6(15) 9 9
Zn21 Cr20 Zn24 43.8(17) 51 9
Zn21 Cr20 Zn24 43.8(17) 58 9
Zn21 Cr20 Zn24 116.5(13) 35 9
Zn21 Cr20 Zn24 116.5(13) 74 9
Zn21 Cr20 Zn24 132.2(15) 30 9
Zn21 Cr20 Zn24 132.2(15) 79 9
Zn21 Cr20 Zn24 121.6(4) 84 9
Zn21 Cr20 Zn24 29(2) 56 9
Zn21 Cr20 Zn24 121.6(4) 28 9
Zn24 Cr20 Zn24 92.2(3) 74 9
Zn24 Cr20 Zn24 32(3) 58 9
Zn24 Cr20 Zn24 92.2(4) 30 9
Zn24 Cr20 Zn24 65(2) 28 9
Zn24 Cr20 Zn24 157.3(18) 35 9
Zn24 Cr20 Zn24 92.2(3) 51 9
Zn24 Cr20 Zn24 65(2) 79 9
Zn24 Cr20 Zn24 92.2(3) 56 9
Zn24 Cr20 Zn24 157.3(18) 84 9
Zn24 Cr20 Zn24 109.8(13) . 9
Zn2B Cr20 Zn24 70.9(13) . 5
Zn2B Cr20 Zn24 38.6(13) 28 5
Zn2B Cr20 Zn24 123.7(3) 51 5
Zn2B Cr20 Zn24 123.7(3) 74 5
Zn26 Cr20 Zn24 87.0(14) 84 5
Zn26 Cr20 Zn24 87.0(14) 56 5
Zn26 Cr20 Zn24 149.0(16) 28 5
Zn26 Cr20 Zn24 113.6(13) 58 5
Zn26 Cr20 Zn24 113.6(13) 79 5
Zn26 Cr20 Zn24 88.9(15) 35 5
Zn26 Cr20 Zn24 88.9(15) 30 5
Zn26 Cr20 Zn24 70.8(8) 9 5
Zn26 Cr20 Zn24 70.8(8) 5 5
Zn26 Cr20 Zn24 179(2) . 5
Zn26 Cr20 Zn24 21.8(11) 51 5
Zn26 Cr20 Zn24 21.8(11) 74 5
Zn22 Cr20 Zn24 109.1(13) . 5
Zn22 Cr20 Zn24 141.4(13) 28 5
Zn22 Cr20 Zn24 56.3(3) 51 5
Zn22 Cr20 Zn24 56.3(3) 74 5
Zn21 Cr20 Zn24 62(2) . 5
Zn21 Cr20 Zn24 75.6(15) 5 5
Zn21 Cr20 Zn24 75.6(15) 9 5
Zn21 Cr20 Zn24 132.2(15) 51 5
Zn21 Cr20 Zn24 116.5(13) 58 5
Zn21 Cr20 Zn24 43.8(17) 35 5
Zn21 Cr20 Zn24 132.2(15) 74 5
Zn21 Cr20 Zn24 43.8(17) 30 5
Zn21 Cr20 Zn24 116.5(13) 79 5
Zn21 Cr20 Zn24 121.6(4) 84 5
Zn21 Cr20 Zn24 121.6(4) 56 5
Zn21 Cr20 Zn24 29(2) 28 5
Zn24 Cr20 Zn24 92.2(4) 74 5
Zn24 Cr20 Zn24 92.2(4) 58 5
Zn24 Cr20 Zn24 32(3) 30 5
Zn24 Cr20 Zn24 92.2(4) 28 5
Zn24 Cr20 Zn24 92.2(4) 35 5
Zn24 Cr20 Zn24 65(2) 51 5
Zn24 Cr20 Zn24 157.3(18) 79 5
Zn24 Cr20 Zn24 157.3(18) 56 5
Zn24 Cr20 Zn24 65(2) 84 5
Zn24 Cr20 Zn24 109.8(13) . 5
Zn24 Cr20 Zn24 109.8(13) 9 5
Zn2B Cr20 Au23 125.264(1) . .
Zn2B Cr20 Au23 125.264(1) 28 .
Zn2B Cr20 Au23 54.7 51 .
Zn2B Cr20 Au23 54.7 74 .
Zn26 Cr20 Au23 79.5(9) 84 .
Zn26 Cr20 Au23 79.5(9) 56 .
Zn26 Cr20 Au23 14.9(13) 28 .
Zn26 Cr20 Au23 79.5(9) 58 .
Zn26 Cr20 Au23 79.5(9) 79 .
Zn26 Cr20 Au23 100.5(9) 35 .
Zn26 Cr20 Au23 100.5(9) 30 .
Zn26 Cr20 Au23 100.5(9) 9 .
Zn26 Cr20 Au23 100.5(9) 5 .
Zn26 Cr20 Au23 14.9(13) . .
Zn26 Cr20 Au23 165.1(13) 51 .
Zn26 Cr20 Au23 165.1(13) 74 .
Zn22 Cr20 Au23 54.7 . .
Zn22 Cr20 Au23 54.7 28 .
Zn22 Cr20 Au23 125.3 51 .
Zn22 Cr20 Au23 125.3 74 .
Zn21 Cr20 Au23 134.4(16) . .
Zn21 Cr20 Au23 120.3(9) 5 .
Zn21 Cr20 Au23 120.3(9) 9 .
Zn21 Cr20 Au23 45.6(16) 51 .
Zn21 Cr20 Au23 59.7(9) 58 .
Zn21 Cr20 Au23 120.3(9) 35 .
Zn21 Cr20 Au23 45.6(16) 74 .
Zn21 Cr20 Au23 120.3(9) 30 .
Zn21 Cr20 Au23 59.7(9) 79 .
Zn21 Cr20 Au23 59.7(9) 84 .
Zn21 Cr20 Au23 59.7(9) 56 .
Zn21 Cr20 Au23 134.4(16) 28 .
Zn24 Cr20 Au23 101.3(9) 74 .
Zn24 Cr20 Au23 101.3(9) 58 .
Zn24 Cr20 Au23 163.8(13) 30 .
Zn24 Cr20 Au23 78.7(9) 28 .
Zn24 Cr20 Au23 78.7(9) 35 .
Zn24 Cr20 Au23 101.3(9) 51 .
Zn24 Cr20 Au23 16.2(13) 79 .
Zn24 Cr20 Au23 16.2(13) 56 .
Zn24 Cr20 Au23 101.3(9) 84 .
Zn24 Cr20 Au23 78.7(9) . .
Zn24 Cr20 Au23 78.7(9) 9 .
Zn24 Cr20 Au23 163.8(13) 5 .
Zn2B Cr20 Au23 125.3 . 9
Zn2B Cr20 Au23 54.7 28 9
Zn2B Cr20 Au23 54.7 51 9
Zn2B Cr20 Au23 125.264(1) 74 9
Zn26 Cr20 Au23 14.9(13) 84 9
Zn26 Cr20 Au23 79.5(9) 56 9
Zn26 Cr20 Au23 79.5(9) 28 9
Zn26 Cr20 Au23 165.1(13) 58 9
Zn26 Cr20 Au23 100.5(9) 79 9
Zn26 Cr20 Au23 165.1(13) 35 9
Zn26 Cr20 Au23 79.5(9) 30 9
Zn26 Cr20 Au23 14.9(13) 9 9
Zn26 Cr20 Au23 100.5(9) 5 9
Zn26 Cr20 Au23 100.5(9) . 9
Zn26 Cr20 Au23 79.5(9) 51 9
Zn26 Cr20 Au23 100.5(9) 74 9
Zn22 Cr20 Au23 54.7 . 9
Zn22 Cr20 Au23 125.3 28 9
Zn22 Cr20 Au23 125.3 51 9
Zn22 Cr20 Au23 54.7 74 9
Zn21 Cr20 Au23 120.3(9) . 9
Zn21 Cr20 Au23 120.3(9) 5 9
Zn21 Cr20 Au23 134.4(16) 9 9
Zn21 Cr20 Au23 59.7(9) 51 9
Zn21 Cr20 Au23 45.6(16) 58 9
Zn21 Cr20 Au23 45.6(16) 35 9
Zn21 Cr20 Au23 120.3(9) 74 9
Zn21 Cr20 Au23 59.7(9) 30 9
Zn21 Cr20 Au23 120.3(9) 79 9
Zn21 Cr20 Au23 134.4(16) 84 9
Zn21 Cr20 Au23 59.7(9) 56 9
Zn21 Cr20 Au23 59.7(9) 28 9
Zn24 Cr20 Au23 163.8(13) 74 9
Zn24 Cr20 Au23 101.3(9) 58 9
Zn24 Cr20 Au23 101.3(9) 30 9
Zn24 Cr20 Au23 16.2(13) 28 9
Zn24 Cr20 Au23 101.3(9) 35 9
Zn24 Cr20 Au23 16.2(13) 51 9
Zn24 Cr20 Au23 78.7(9) 79 9
Zn24 Cr20 Au23 101.3(9) 56 9
Zn24 Cr20 Au23 78.7(9) 84 9
Zn24 Cr20 Au23 163.8(13) . 9
Zn24 Cr20 Au23 78.7(9) 9 9
Zn24 Cr20 Au23 78.7(9) 5 9
Au23 Cr20 Au23 90.0 . 9
Zn2B Cr20 Au23 54.7 . 58
Zn2B Cr20 Au23 125.3 28 58
Zn2B Cr20 Au23 125.3 51 58
Zn2B Cr20 Au23 54.736(1) 74 58
Zn26 Cr20 Au23 165.1(13) 84 58
Zn26 Cr20 Au23 100.5(9) 56 58
Zn26 Cr20 Au23 100.5(9) 28 58
Zn26 Cr20 Au23 14.9(13) 58 58
Zn26 Cr20 Au23 79.5(9) 79 58
Zn26 Cr20 Au23 14.9(13) 35 58
Zn26 Cr20 Au23 100.5(9) 30 58
Zn26 Cr20 Au23 165.1(13) 9 58
Zn26 Cr20 Au23 79.5(9) 5 58
Zn26 Cr20 Au23 79.5(9) . 58
Zn26 Cr20 Au23 100.5(9) 51 58
Zn26 Cr20 Au23 79.5(9) 74 58
Zn22 Cr20 Au23 125.3 . 58
Zn22 Cr20 Au23 54.7 28 58
Zn22 Cr20 Au23 54.7 51 58
Zn22 Cr20 Au23 125.3 74 58
Zn21 Cr20 Au23 59.7(9) . 58
Zn21 Cr20 Au23 59.7(9) 5 58
Zn21 Cr20 Au23 45.6(16) 9 58
Zn21 Cr20 Au23 120.3(9) 51 58
Zn21 Cr20 Au23 134.4(16) 58 58
Zn21 Cr20 Au23 134.4(16) 35 58
Zn21 Cr20 Au23 59.7(9) 74 58
Zn21 Cr20 Au23 120.3(9) 30 58
Zn21 Cr20 Au23 59.7(9) 79 58
Zn21 Cr20 Au23 45.6(16) 84 58
Zn21 Cr20 Au23 120.3(9) 56 58
Zn21 Cr20 Au23 120.3(9) 28 58
Zn24 Cr20 Au23 16.2(13) 74 58
Zn24 Cr20 Au23 78.7(9) 58 58
Zn24 Cr20 Au23 78.7(9) 30 58
Zn24 Cr20 Au23 163.8(13) 28 58
Zn24 Cr20 Au23 78.7(9) 35 58
Zn24 Cr20 Au23 163.8(13) 51 58
Zn24 Cr20 Au23 101.3(9) 79 58
Zn24 Cr20 Au23 78.7(9) 56 58
Zn24 Cr20 Au23 101.3(9) 84 58
Zn24 Cr20 Au23 16.2(13) . 58
Zn24 Cr20 Au23 101.3(9) 9 58
Zn24 Cr20 Au23 101.3(9) 5 58
Au23 Cr20 Au23 90.0 . 58
Au23 Cr20 Au23 180.0 9 58
Zn2B Cr20 Au23 125.3 . 5
Zn2B Cr20 Au23 54.7 28 5
Zn2B Cr20 Au23 125.264(1) 51 5
Zn2B Cr20 Au23 54.7 74 5
Zn26 Cr20 Au23 79.5(9) 84 5
Zn26 Cr20 Au23 14.9(13) 56 5
Zn26 Cr20 Au23 79.5(9) 28 5
Zn26 Cr20 Au23 100.5(9) 58 5
Zn26 Cr20 Au23 165.1(13) 79 5
Zn26 Cr20 Au23 79.5(9) 35 5
Zn26 Cr20 Au23 165.1(13) 30 5
Zn26 Cr20 Au23 100.5(9) 9 5
Zn26 Cr20 Au23 14.9(13) 5 5
Zn26 Cr20 Au23 100.5(9) . 5
Zn26 Cr20 Au23 100.5(9) 51 5
Zn26 Cr20 Au23 79.5(9) 74 5
Zn22 Cr20 Au23 54.7 . 5
Zn22 Cr20 Au23 125.3 28 5
Zn22 Cr20 Au23 54.7 51 5
Zn22 Cr20 Au23 125.3 74 5
Zn21 Cr20 Au23 120.3(9) . 5
Zn21 Cr20 Au23 134.4(16) 5 5
Zn21 Cr20 Au23 120.3(9) 9 5
Zn21 Cr20 Au23 120.3(9) 51 5
Zn21 Cr20 Au23 120.3(9) 58 5
Zn21 Cr20 Au23 59.7(9) 35 5
Zn21 Cr20 Au23 59.7(9) 74 5
Zn21 Cr20 Au23 45.6(16) 30 5
Zn21 Cr20 Au23 45.6(16) 79 5
Zn21 Cr20 Au23 59.7(9) 84 5
Zn21 Cr20 Au23 134.4(16) 56 5
Zn21 Cr20 Au23 59.7(9) 28 5
Zn24 Cr20 Au23 101.3(9) 74 5
Zn24 Cr20 Au23 163.8(13) 58 5
Zn24 Cr20 Au23 101.3(9) 30 5
Zn24 Cr20 Au23 101.3(9) 28 5
Zn24 Cr20 Au23 16.2(13) 35 5
Zn24 Cr20 Au23 78.7(9) 51 5
Zn24 Cr20 Au23 101.3(9) 79 5
Zn24 Cr20 Au23 78.7(9) 56 5
Zn24 Cr20 Au23 16.2(13) 84 5
Zn24 Cr20 Au23 78.7(9) . 5
Zn24 Cr20 Au23 163.8(13) 9 5
Zn24 Cr20 Au23 78.7(9) 5 5
Au23 Cr20 Au23 90.0 . 5
Au23 Cr20 Au23 90.0 9 5
Au23 Cr20 Au23 90.0 58 5
Zn2B Cr20 Au23 54.736(1) . 74
Zn2B Cr20 Au23 54.736(1) 28 74
Zn2B Cr20 Au23 125.3 51 74
Zn2B Cr20 Au23 125.3 74 74
Zn26 Cr20 Au23 100.5(9) 84 74
Zn26 Cr20 Au23 100.5(9) 56 74
Zn26 Cr20 Au23 165.1(13) 28 74
Zn26 Cr20 Au23 100.5(9) 58 74
Zn26 Cr20 Au23 100.5(9) 79 74
Zn26 Cr20 Au23 79.5(9) 35 74
Zn26 Cr20 Au23 79.5(9) 30 74
Zn26 Cr20 Au23 79.5(9) 9 74
Zn26 Cr20 Au23 79.5(9) 5 74
Zn26 Cr20 Au23 165.1(13) . 74
Zn26 Cr20 Au23 14.9(13) 51 74
Zn26 Cr20 Au23 14.9(13) 74 74
Zn22 Cr20 Au23 125.3 . 74
Zn22 Cr20 Au23 125.3 28 74
Zn22 Cr20 Au23 54.7 51 74
Zn22 Cr20 Au23 54.7 74 74
Zn21 Cr20 Au23 45.6(16) . 74
Zn21 Cr20 Au23 59.7(9) 5 74
Zn21 Cr20 Au23 59.7(9) 9 74
Zn21 Cr20 Au23 134.4(16) 51 74
Zn21 Cr20 Au23 120.3(9) 58 74
Zn21 Cr20 Au23 59.7(9) 35 74
Zn21 Cr20 Au23 134.4(16) 74 74
Zn21 Cr20 Au23 59.7(9) 30 74
Zn21 Cr20 Au23 120.3(9) 79 74
Zn21 Cr20 Au23 120.3(9) 84 74
Zn21 Cr20 Au23 120.3(9) 56 74
Zn21 Cr20 Au23 45.6(16) 28 74
Zn24 Cr20 Au23 78.7(9) 74 74
Zn24 Cr20 Au23 78.7(9) 58 74
Zn24 Cr20 Au23 16.2(13) 30 74
Zn24 Cr20 Au23 101.3(9) 28 74
Zn24 Cr20 Au23 101.3(9) 35 74
Zn24 Cr20 Au23 78.7(9) 51 74
Zn24 Cr20 Au23 163.8(13) 79 74
Zn24 Cr20 Au23 163.8(13) 56 74
Zn24 Cr20 Au23 78.7(9) 84 74
Zn24 Cr20 Au23 101.3(9) . 74
Zn24 Cr20 Au23 101.3(9) 9 74
Zn24 Cr20 Au23 16.2(13) 5 74
Au23 Cr20 Au23 180.0 . 74
Au23 Cr20 Au23 90.0 9 74
Au23 Cr20 Au23 90.0 58 74
Au23 Cr20 Au23 90.0 5 74
Zn2B Cr20 Au23 54.7 . 30
Zn2B Cr20 Au23 125.3 28 30
Zn2B Cr20 Au23 54.736(1) 51 30
Zn2B Cr20 Au23 125.3 74 30
Zn26 Cr20 Au23 100.5(9) 84 30
Zn26 Cr20 Au23 165.1(13) 56 30
Zn26 Cr20 Au23 100.5(9) 28 30
Zn26 Cr20 Au23 79.5(9) 58 30
Zn26 Cr20 Au23 14.9(13) 79 30
Zn26 Cr20 Au23 100.5(9) 35 30
Zn26 Cr20 Au23 14.9(13) 30 30
Zn26 Cr20 Au23 79.5(9) 9 30
Zn26 Cr20 Au23 165.1(13) 5 30
Zn26 Cr20 Au23 79.5(9) . 30
Zn26 Cr20 Au23 79.5(9) 51 30
Zn26 Cr20 Au23 100.5(9) 74 30
Zn22 Cr20 Au23 125.3 . 30
Zn22 Cr20 Au23 54.7 28 30
Zn22 Cr20 Au23 125.3 51 30
Zn22 Cr20 Au23 54.7 74 30
Zn21 Cr20 Au23 59.7(9) . 30
Zn21 Cr20 Au23 45.6(16) 5 30
Zn21 Cr20 Au23 59.7(9) 9 30
Zn21 Cr20 Au23 59.7(9) 51 30
Zn21 Cr20 Au23 59.7(9) 58 30
Zn21 Cr20 Au23 120.3(9) 35 30
Zn21 Cr20 Au23 120.3(9) 74 30
Zn21 Cr20 Au23 134.4(16) 30 30
Zn21 Cr20 Au23 134.4(16) 79 30
Zn21 Cr20 Au23 120.3(9) 84 30
Zn21 Cr20 Au23 45.6(16) 56 30
Zn21 Cr20 Au23 120.3(9) 28 30
Zn24 Cr20 Au23 78.7(9) 74 30
Zn24 Cr20 Au23 16.2(13) 58 30
Zn24 Cr20 Au23 78.7(9) 30 30
Zn24 Cr20 Au23 78.7(9) 28 30
Zn24 Cr20 Au23 163.8(13) 35 30
Zn24 Cr20 Au23 101.3(9) 51 30
Zn24 Cr20 Au23 78.7(9) 79 30
Zn24 Cr20 Au23 101.3(9) 56 30
Zn24 Cr20 Au23 163.8(13) 84 30
Zn24 Cr20 Au23 101.3(9) . 30
Zn24 Cr20 Au23 16.2(13) 9 30
Zn24 Cr20 Au23 101.3(9) 5 30
Au23 Cr20 Au23 90.0 . 30
Au23 Cr20 Au23 90.0 9 30
Au23 Cr20 Au23 90.0 58 30
Au23 Cr20 Au23 180.0 5 30
Au23 Cr20 Au23 90.0 74 30
Zn2B Cr20 Zn25 30.44(4) . 58
Zn2B Cr20 Zn25 92.78(2) 28 58
Zn2B Cr20 Zn25 139.91(4) 51 58
Zn2B Cr20 Zn25 92.78(2) 74 58
Zn26 Cr20 Zn25 145.5(8) 84 58
Zn26 Cr20 Zn25 109.7(13) 56 58
Zn26 Cr20 Zn25 145.5(8) 28 58
Zn26 Cr20 Zn25 55.4(9) 58 58
Zn26 Cr20 Zn25 85.33(5) 79 58
Zn26 Cr20 Zn25 37.5(5) 35 58
Zn26 Cr20 Zn25 85.33(5) 30 58
Zn26 Cr20 Zn25 122.5(11) 9 58
Zn26 Cr20 Zn25 80.0(13) 5 58
Zn26 Cr20 Zn25 122.5(11) . 58
Zn26 Cr20 Zn25 55.4(9) 51 58
Zn26 Cr20 Zn25 37.5(5) 74 58
Zn22 Cr20 Zn25 149.56(4) . 58
Zn22 Cr20 Zn25 87.22(2) 28 58
Zn22 Cr20 Zn25 40.09(4) 51 58
Zn22 Cr20 Zn25 87.22(2) 74 58
Zn21 Cr20 Zn25 26.9(4) . 58
Zn21 Cr20 Zn25 39.6(16) 5 58
Zn21 Cr20 Zn25 26.9(4) 9 58
Zn21 Cr20 Zn25 143.8(5) 51 58
Zn21 Cr20 Zn25 143.8(5) 58 58
Zn21 Cr20 Zn25 100.4(13) 35 58
Zn21 Cr20 Zn25 100.4(13) 74 58
Zn21 Cr20 Zn25 93.38(10) 30 58
Zn21 Cr20 Zn25 93.38(10) 79 58
Zn21 Cr20 Zn25 84.6(14) 84 58
Zn21 Cr20 Zn25 130.7(16) 56 58
Zn21 Cr20 Zn25 84.6(14) 28 58
Zn24 Cr20 Zn25 33.7(8) 74 58
Zn24 Cr20 Zn25 69.0(13) 58 58
Zn24 Cr20 Zn25 33.7(8) 30 58
Zn24 Cr20 Zn25 143.0(5) 28 58
Zn24 Cr20 Zn25 94.64(5) 35 58
Zn24 Cr20 Zn25 123.7(10) 51 58
Zn24 Cr20 Zn25 143.0(5) 79 58
Zn24 Cr20 Zn25 123.7(10) 56 58
Zn24 Cr20 Zn25 94.64(5) 84 58
Zn24 Cr20 Zn25 58.6(11) . 58
Zn24 Cr20 Zn25 101.3(13) 9 58
Zn24 Cr20 Zn25 58.6(11) 5 58
Au23 Cr20 Zn25 134.797(4) . 58
Au23 Cr20 Zn25 134.797(4) 9 58
Au23 Cr20 Zn25 45.203(4) 58 58
Au23 Cr20 Zn25 94.83(4) 5 58
Au23 Cr20 Zn25 45.203(4) 74 58
Au23 Cr20 Zn25 85.17(4) 30 58
Zn2B Cr20 Zn25 30.44(4) . 30
Zn2B Cr20 Zn25 139.91(4) 28 30
Zn2B Cr20 Zn25 92.78(2) 51 30
Zn2B Cr20 Zn25 92.78(2) 74 30
Zn26 Cr20 Zn25 145.5(8) 84 30
Zn26 Cr20 Zn25 145.5(8) 56 30
Zn26 Cr20 Zn25 109.7(13) 28 30
Zn26 Cr20 Zn25 37.5(5) 58 30
Zn26 Cr20 Zn25 37.5(5) 79 30
Zn26 Cr20 Zn25 55.4(9) 35 30
Zn26 Cr20 Zn25 55.4(9) 30 30
Zn26 Cr20 Zn25 122.5(11) 9 30
Zn26 Cr20 Zn25 122.5(11) 5 30
Zn26 Cr20 Zn25 80.0(13) . 30
Zn26 Cr20 Zn25 85.33(5) 51 30
Zn26 Cr20 Zn25 85.33(5) 74 30
Zn22 Cr20 Zn25 149.56(4) . 30
Zn22 Cr20 Zn25 40.09(4) 28 30
Zn22 Cr20 Zn25 87.22(2) 51 30
Zn22 Cr20 Zn25 87.22(2) 74 30
Zn21 Cr20 Zn25 39.6(16) . 30
Zn21 Cr20 Zn25 26.9(4) 5 30
Zn21 Cr20 Zn25 26.9(4) 9 30
Zn21 Cr20 Zn25 93.38(10) 51 30
Zn21 Cr20 Zn25 100.4(13) 58 30
Zn21 Cr20 Zn25 143.8(5) 35 30
Zn21 Cr20 Zn25 93.38(10) 74 30
Zn21 Cr20 Zn25 143.8(5) 30 30
Zn21 Cr20 Zn25 100.4(13) 79 30
Zn21 Cr20 Zn25 84.6(14) 84 30
Zn21 Cr20 Zn25 84.6(14) 56 30
Zn21 Cr20 Zn25 130.7(16) 28 30
Zn24 Cr20 Zn25 33.7(8) 74 30
Zn24 Cr20 Zn25 33.7(8) 58 30
Zn24 Cr20 Zn25 69.0(13) 30 30
Zn24 Cr20 Zn25 123.7(10) 28 30
Zn24 Cr20 Zn25 123.7(10) 35 30
Zn24 Cr20 Zn25 143.0(5) 51 30
Zn24 Cr20 Zn25 94.64(5) 79 30
Zn24 Cr20 Zn25 94.64(5) 56 30
Zn24 Cr20 Zn25 143.0(5) 84 30
Zn24 Cr20 Zn25 58.6(11) . 30
Zn24 Cr20 Zn25 58.6(11) 9 30
Zn24 Cr20 Zn25 101.3(13) 5 30
Au23 Cr20 Zn25 94.83(4) . 30
Au23 Cr20 Zn25 134.797(4) 9 30
Au23 Cr20 Zn25 45.203(4) 58 30
Au23 Cr20 Zn25 134.797(4) 5 30
Au23 Cr20 Zn25 85.17(4) 74 30
Au23 Cr20 Zn25 45.203(4) 30 30
Zn25 Cr20 Zn25 52.05(7) 58 30
Zn2B Cr20 Zn25 30.44(4) . 74
Zn2B Cr20 Zn25 92.78(2) 28 74
Zn2B Cr20 Zn25 92.78(2) 51 74
Zn2B Cr20 Zn25 139.91(4) 74 74
Zn26 Cr20 Zn25 109.7(13) 84 74
Zn26 Cr20 Zn25 145.5(8) 56 74
Zn26 Cr20 Zn25 145.5(8) 28 74
Zn26 Cr20 Zn25 85.33(5) 58 74
Zn26 Cr20 Zn25 55.4(9) 79 74
Zn26 Cr20 Zn25 85.33(5) 35 74
Zn26 Cr20 Zn25 37.5(5) 30 74
Zn26 Cr20 Zn25 80.0(13) 9 74
Zn26 Cr20 Zn25 122.5(11) 5 74
Zn26 Cr20 Zn25 122.5(11) . 74
Zn26 Cr20 Zn25 37.5(5) 51 74
Zn26 Cr20 Zn25 55.4(9) 74 74
Zn22 Cr20 Zn25 149.56(4) . 74
Zn22 Cr20 Zn25 87.22(2) 28 74
Zn22 Cr20 Zn25 87.22(2) 51 74
Zn22 Cr20 Zn25 40.09(4) 74 74
Zn21 Cr20 Zn25 26.9(4) . 74
Zn21 Cr20 Zn25 26.9(4) 5 74
Zn21 Cr20 Zn25 39.6(16) 9 74
Zn21 Cr20 Zn25 100.4(13) 51 74
Zn21 Cr20 Zn25 93.38(10) 58 74
Zn21 Cr20 Zn25 93.38(10) 35 74
Zn21 Cr20 Zn25 143.8(5) 74 74
Zn21 Cr20 Zn25 100.4(13) 30 74
Zn21 Cr20 Zn25 143.8(5) 79 74
Zn21 Cr20 Zn25 130.7(16) 84 74
Zn21 Cr20 Zn25 84.6(14) 56 74
Zn21 Cr20 Zn25 84.6(14) 28 74
Zn24 Cr20 Zn25 69.0(13) 74 74
Zn24 Cr20 Zn25 33.7(8) 58 74
Zn24 Cr20 Zn25 33.7(8) 30 74
Zn24 Cr20 Zn25 94.64(5) 28 74
Zn24 Cr20 Zn25 143.0(5) 35 74
Zn24 Cr20 Zn25 94.64(5) 51 74
Zn24 Cr20 Zn25 123.7(10) 79 74
Zn24 Cr20 Zn25 143.0(5) 56 74
Zn24 Cr20 Zn25 123.7(10) 84 74
Zn24 Cr20 Zn25 101.3(13) . 74
Zn24 Cr20 Zn25 58.6(11) 9 74
Zn24 Cr20 Zn25 58.6(11) 5 74
Au23 Cr20 Zn25 134.797(4) . 74
Au23 Cr20 Zn25 94.83(4) 9 74
Au23 Cr20 Zn25 85.17(4) 58 74
Au23 Cr20 Zn25 134.797(4) 5 74
Au23 Cr20 Zn25 45.203(4) 74 74
Au23 Cr20 Zn25 45.203(4) 30 74
Zn25 Cr20 Zn25 52.05(7) 58 74
Zn25 Cr20 Zn25 52.05(7) 30 74
Zn2B Cr20 Zn25 139.91(4) . .
Zn2B Cr20 Zn25 92.78(2) 28 .
Zn2B Cr20 Zn25 92.78(2) 51 .
Zn2B Cr20 Zn25 30.44(4) 74 .
Zn26 Cr20 Zn25 80.0(13) 84 .
Zn26 Cr20 Zn25 37.5(5) 56 .
Zn26 Cr20 Zn25 37.5(5) 28 .
Zn26 Cr20 Zn25 85.33(5) 58 .
Zn26 Cr20 Zn25 122.5(11) 79 .
Zn26 Cr20 Zn25 85.34(5) 35 .
Zn26 Cr20 Zn25 145.5(8) 30 .
Zn26 Cr20 Zn25 109.7(13) 9 .
Zn26 Cr20 Zn25 55.4(9) 5 .
Zn26 Cr20 Zn25 55.4(9) . .
Zn26 Cr20 Zn25 145.5(8) 51 .
Zn26 Cr20 Zn25 122.5(11) 74 .
Zn22 Cr20 Zn25 40.09(4) . .
Zn22 Cr20 Zn25 87.22(2) 28 .
Zn22 Cr20 Zn25 87.22(2) 51 .
Zn22 Cr20 Zn25 149.56(4) 74 .
Zn21 Cr20 Zn25 143.8(5) . .
Zn21 Cr20 Zn25 143.8(5) 5 .
Zn21 Cr20 Zn25 130.7(16) 9 .
Zn21 Cr20 Zn25 84.6(14) 51 .
Zn21 Cr20 Zn25 93.38(10) 58 .
Zn21 Cr20 Zn25 93.38(10) 35 .
Zn21 Cr20 Zn25 26.9(4) 74 .
Zn21 Cr20 Zn25 84.6(14) 30 .
Zn21 Cr20 Zn25 26.9(4) 79 .
Zn21 Cr20 Zn25 39.6(16) 84 .
Zn21 Cr20 Zn25 100.4(13) 56 .
Zn21 Cr20 Zn25 100.4(13) 28 .
Zn24 Cr20 Zn25 101.3(13) 74 .
Zn24 Cr20 Zn25 143.0(5) 58 .
Zn24 Cr20 Zn25 143.0(5) 30 .
Zn24 Cr20 Zn25 94.64(5) 28 .
Zn24 Cr20 Zn25 33.7(8) 35 .
Zn24 Cr20 Zn25 94.64(5) 51 .
Zn24 Cr20 Zn25 58.6(11) 79 .
Zn24 Cr20 Zn25 33.7(8) 56 .
Zn24 Cr20 Zn25 58.6(11) 84 .
Zn24 Cr20 Zn25 69.0(13) . .
Zn24 Cr20 Zn25 123.7(10) 9 .
Zn24 Cr20 Zn25 123.7(10) 5 .
Au23 Cr20 Zn25 45.203(4) . .
Au23 Cr20 Zn25 94.83(4) 9 .
Au23 Cr20 Zn25 85.17(4) 58 .
Au23 Cr20 Zn25 45.203(4) 5 .
Au23 Cr20 Zn25 134.797(4) 74 .
Au23 Cr20 Zn25 134.797(4) 30 .
Zn25 Cr20 Zn25 119.766(4) 58 .
Zn25 Cr20 Zn25 119.766(4) 30 .
Zn25 Cr20 Zn25 170.35(9) 74 .
Zn2B Cr20 Zn25 139.91(4) . 9
Zn2B Cr20 Zn25 92.78(2) 28 9
Zn2B Cr20 Zn25 30.44(4) 51 9
Zn2B Cr20 Zn25 92.78(2) 74 9
Zn26 Cr20 Zn25 37.5(5) 84 9
Zn26 Cr20 Zn25 80.0(13) 56 9
Zn26 Cr20 Zn25 37.5(5) 28 9
Zn26 Cr20 Zn25 122.5(11) 58 9
Zn26 Cr20 Zn25 85.33(5) 79 9
Zn26 Cr20 Zn25 145.5(8) 35 9
Zn26 Cr20 Zn25 85.34(5) 30 9
Zn26 Cr20 Zn25 55.4(9) 9 9
Zn26 Cr20 Zn25 109.7(13) 5 9
Zn26 Cr20 Zn25 55.4(9) . 9
Zn26 Cr20 Zn25 122.5(11) 51 9
Zn26 Cr20 Zn25 145.5(8) 74 9
Zn22 Cr20 Zn25 40.09(4) . 9
Zn22 Cr20 Zn25 87.22(2) 28 9
Zn22 Cr20 Zn25 149.56(4) 51 9
Zn22 Cr20 Zn25 87.22(2) 74 9
Zn21 Cr20 Zn25 143.8(5) . 9
Zn21 Cr20 Zn25 130.7(16) 5 9
Zn21 Cr20 Zn25 143.8(5) 9 9
Zn21 Cr20 Zn25 26.9(4) 51 9
Zn21 Cr20 Zn25 26.9(4) 58 9
Zn21 Cr20 Zn25 84.6(14) 35 9
Zn21 Cr20 Zn25 84.6(14) 74 9
Zn21 Cr20 Zn25 93.38(10) 30 9
Zn21 Cr20 Zn25 93.38(10) 79 9
Zn21 Cr20 Zn25 100.4(13) 84 9
Zn21 Cr20 Zn25 39.6(16) 56 9
Zn21 Cr20 Zn25 100.4(13) 28 9
Zn24 Cr20 Zn25 143.0(5) 74 9
Zn24 Cr20 Zn25 101.3(13) 58 9
Zn24 Cr20 Zn25 143.0(5) 30 9
Zn24 Cr20 Zn25 33.7(8) 28 9
Zn24 Cr20 Zn25 94.64(5) 35 9
Zn24 Cr20 Zn25 58.6(11) 51 9
Zn24 Cr20 Zn25 33.7(8) 79 9
Zn24 Cr20 Zn25 58.6(11) 56 9
Zn24 Cr20 Zn25 94.64(5) 84 9
Zn24 Cr20 Zn25 123.7(10) . 9
Zn24 Cr20 Zn25 69.0(13) 9 9
Zn24 Cr20 Zn25 123.7(10) 5 9
Au23 Cr20 Zn25 45.203(4) . 9
Au23 Cr20 Zn25 45.203(4) 9 9
Au23 Cr20 Zn25 134.797(4) 58 9
Au23 Cr20 Zn25 94.83(4) 5 9
Au23 Cr20 Zn25 134.797(4) 74 9
Au23 Cr20 Zn25 85.17(4) 30 9
Zn25 Cr20 Zn25 170.35(9) 58 9
Zn25 Cr20 Zn25 119.766(4) 30 9
Zn25 Cr20 Zn25 119.766(4) 74 9
Zn25 Cr20 Zn25 67.80(7) . 9
Zn2B Cr20 Zn25 139.91(4) . 5
Zn2B Cr20 Zn25 30.44(4) 28 5
Zn2B Cr20 Zn25 92.78(2) 51 5
Zn2B Cr20 Zn25 92.78(2) 74 5
Zn26 Cr20 Zn25 37.5(5) 84 5
Zn26 Cr20 Zn25 37.5(5) 56 5
Zn26 Cr20 Zn25 80.0(13) 28 5
Zn26 Cr20 Zn25 145.5(8) 58 5
Zn26 Cr20 Zn25 145.5(8) 79 5
Zn26 Cr20 Zn25 122.5(11) 35 5
Zn26 Cr20 Zn25 122.5(11) 30 5
Zn26 Cr20 Zn25 55.4(9) 9 5
Zn26 Cr20 Zn25 55.4(9) 5 5
Zn26 Cr20 Zn25 109.7(13) . 5
Zn26 Cr20 Zn25 85.33(5) 51 5
Zn26 Cr20 Zn25 85.33(5) 74 5
Zn22 Cr20 Zn25 40.09(4) . 5
Zn22 Cr20 Zn25 149.56(4) 28 5
Zn22 Cr20 Zn25 87.22(2) 51 5
Zn22 Cr20 Zn25 87.22(2) 74 5
Zn21 Cr20 Zn25 130.7(16) . 5
Zn21 Cr20 Zn25 143.8(5) 5 5
Zn21 Cr20 Zn25 143.8(5) 9 5
Zn21 Cr20 Zn25 93.38(10) 51 5
Zn21 Cr20 Zn25 84.6(14) 58 5
Zn21 Cr20 Zn25 26.9(4) 35 5
Zn21 Cr20 Zn25 93.38(10) 74 5
Zn21 Cr20 Zn25 26.9(4) 30 5
Zn21 Cr20 Zn25 84.6(14) 79 5
Zn21 Cr20 Zn25 100.4(13) 84 5
Zn21 Cr20 Zn25 100.4(13) 56 5
Zn21 Cr20 Zn25 39.6(16) 28 5
Zn24 Cr20 Zn25 143.0(5) 74 5
Zn24 Cr20 Zn25 143.0(5) 58 5
Zn24 Cr20 Zn25 101.3(13) 30 5
Zn24 Cr20 Zn25 58.6(11) 28 5
Zn24 Cr20 Zn25 58.6(11) 35 5
Zn24 Cr20 Zn25 33.7(8) 51 5
Zn24 Cr20 Zn25 94.64(5) 79 5
Zn24 Cr20 Zn25 94.64(5) 56 5
Zn24 Cr20 Zn25 33.7(8) 84 5
Zn24 Cr20 Zn25 123.7(10) . 5
Zn24 Cr20 Zn25 123.7(10) 9 5
Zn24 Cr20 Zn25 69.0(13) 5 5
Au23 Cr20 Zn25 94.83(4) . 5
Au23 Cr20 Zn25 45.203(4) 9 5
Au23 Cr20 Zn25 134.797(4) 58 5
Au23 Cr20 Zn25 45.203(4) 5 5
Au23 Cr20 Zn25 85.17(4) 74 5
Au23 Cr20 Zn25 134.797(4) 30 5
Zn25 Cr20 Zn25 119.766(4) 58 5
Zn25 Cr20 Zn25 170.35(9) 30 5
Zn25 Cr20 Zn25 119.766(4) 74 5
Zn25 Cr20 Zn25 67.80(7) . 5
Zn25 Cr20 Zn25 67.80(7) 9 5
Zn2B Cr20 Zn25 92.78(2) . 28
Zn2B Cr20 Zn25 139.91(4) 28 28
Zn2B Cr20 Zn25 30.44(4) 51 28
Zn2B Cr20 Zn25 92.78(2) 74 28
Zn26 Cr20 Zn25 85.33(5) 84 28
Zn26 Cr20 Zn25 122.5(11) 56 28
Zn26 Cr20 Zn25 55.4(9) 28 28
Zn26 Cr20 Zn25 80.0(13) 58 28
Zn26 Cr20 Zn25 37.5(5) 79 28
Zn26 Cr20 Zn25 109.7(13) 35 28
Zn26 Cr20 Zn25 55.4(9) 30 28
Zn26 Cr20 Zn25 85.33(5) 9 28
Zn26 Cr20 Zn25 145.5(8) 5 28
Zn26 Cr20 Zn25 37.5(5) . 28
Zn26 Cr20 Zn25 122.5(11) 51 28
Zn26 Cr20 Zn25 145.5(8) 74 28
Zn22 Cr20 Zn25 87.22(2) . 28
Zn22 Cr20 Zn25 40.09(4) 28 28
Zn22 Cr20 Zn25 149.56(4) 51 28
Zn22 Cr20 Zn25 87.22(2) 74 28
Zn21 Cr20 Zn25 100.4(13) . 28
Zn21 Cr20 Zn25 84.6(14) 5 28
Zn21 Cr20 Zn25 93.38(10) 9 28
Zn21 Cr20 Zn25 26.9(4) 51 28
Zn21 Cr20 Zn25 39.6(16) 58 28
Zn21 Cr20 Zn25 130.7(16) 35 28
Zn21 Cr20 Zn25 84.6(14) 74 28
Zn21 Cr20 Zn25 143.8(5) 30 28
Zn21 Cr20 Zn25 100.4(13) 79 28
Zn21 Cr20 Zn25 93.38(10) 84 28
Zn21 Cr20 Zn25 26.9(4) 56 28
Zn21 Cr20 Zn25 143.8(5) 28 28
Zn24 Cr20 Zn25 94.64(5) 74 28
Zn24 Cr20 Zn25 58.6(11) 58 28
Zn24 Cr20 Zn25 123.7(10) 30 28
Zn24 Cr20 Zn25 69.0(13) 28 28
Zn24 Cr20 Zn25 123.7(10) 35 28
Zn24 Cr20 Zn25 101.3(13) 51 28
Zn24 Cr20 Zn25 33.7(8) 79 28
Zn24 Cr20 Zn25 58.6(11) 56 28
Zn24 Cr20 Zn25 143.0(5) 84 28
Zn24 Cr20 Zn25 94.64(5) . 28
Zn24 Cr20 Zn25 33.7(8) 9 28
Zn24 Cr20 Zn25 143.0(5) 5 28
Au23 Cr20 Zn25 45.203(4) . 28
Au23 Cr20 Zn25 85.17(4) 9 28
Au23 Cr20 Zn25 94.83(4) 58 28
Au23 Cr20 Zn25 134.797(4) 5 28
Au23 Cr20 Zn25 134.797(4) 74 28
Au23 Cr20 Zn25 45.203(4) 30 28
Zn25 Cr20 Zn25 119.766(4) 58 28
Zn25 Cr20 Zn25 67.80(7) 30 28
Zn25 Cr20 Zn25 90.406(7) 74 28
Zn25 Cr20 Zn25 90.406(7) . 28
Zn25 Cr20 Zn25 52.05(7) 9 28
Zn25 Cr20 Zn25 119.766(4) 5 28
Zn2B Cr20 Zn25 92.78(2) . 51
Zn2B Cr20 Zn25 30.44(4) 28 51
Zn2B Cr20 Zn25 139.91(4) 51 51
Zn2B Cr20 Zn25 92.78(2) 74 51
Zn26 Cr20 Zn25 85.33(5) 84 51
Zn26 Cr20 Zn25 55.4(9) 56 51
Zn26 Cr20 Zn25 122.5(11) 28 51
Zn26 Cr20 Zn25 109.7(13) 58 51
Zn26 Cr20 Zn25 145.5(8) 79 51
Zn26 Cr20 Zn25 80.0(13) 35 51
Zn26 Cr20 Zn25 122.5(11) 30 51
Zn26 Cr20 Zn25 85.33(5) 9 51
Zn26 Cr20 Zn25 37.5(5) 5 51
Zn26 Cr20 Zn25 145.5(8) . 51
Zn26 Cr20 Zn25 55.4(9) 51 51
Zn26 Cr20 Zn25 37.5(5) 74 51
Zn22 Cr20 Zn25 87.22(2) . 51
Zn22 Cr20 Zn25 149.56(4) 28 51
Zn22 Cr20 Zn25 40.09(4) 51 51
Zn22 Cr20 Zn25 87.22(2) 74 51
Zn21 Cr20 Zn25 84.6(14) . 51
Zn21 Cr20 Zn25 100.4(13) 5 51
Zn21 Cr20 Zn25 93.38(10) 9 51
Zn21 Cr20 Zn25 143.8(5) 51 51
Zn21 Cr20 Zn25 130.7(16) 58 51
Zn21 Cr20 Zn25 39.6(16) 35 51
Zn21 Cr20 Zn25 100.4(13) 74 51
Zn21 Cr20 Zn25 26.9(4) 30 51
Zn21 Cr20 Zn25 84.6(14) 79 51
Zn21 Cr20 Zn25 93.38(10) 84 51
Zn21 Cr20 Zn25 143.8(5) 56 51
Zn21 Cr20 Zn25 26.9(4) 28 51
Zn24 Cr20 Zn25 94.64(5) 74 51
Zn24 Cr20 Zn25 123.7(10) 58 51
Zn24 Cr20 Zn25 58.6(11) 30 51
Zn24 Cr20 Zn25 101.3(13) 28 51
Zn24 Cr20 Zn25 58.6(11) 35 51
Zn24 Cr20 Zn25 69.0(13) 51 51
Zn24 Cr20 Zn25 143.0(5) 79 51
Zn24 Cr20 Zn25 123.7(10) 56 51
Zn24 Cr20 Zn25 33.7(8) 84 51
Zn24 Cr20 Zn25 94.64(5) . 51
Zn24 Cr20 Zn25 143.0(5) 9 51
Zn24 Cr20 Zn25 33.7(8) 5 51
Au23 Cr20 Zn25 134.797(4) . 51
Au23 Cr20 Zn25 85.17(4) 9 51
Au23 Cr20 Zn25 94.83(4) 58 51
Au23 Cr20 Zn25 45.203(4) 5 51
Au23 Cr20 Zn25 45.203(4) 74 51
Au23 Cr20 Zn25 134.797(4) 30 51
Zn25 Cr20 Zn25 67.80(7) 58 51
Zn25 Cr20 Zn25 119.766(4) 30 51
Zn25 Cr20 Zn25 90.406(7) 74 51
Zn25 Cr20 Zn25 90.406(7) . 51
Zn25 Cr20 Zn25 119.766(4) 9 51
Zn25 Cr20 Zn25 52.05(7) 5 51
Zn25 Cr20 Zn25 170.35(8) 28 51
Zn2B Cr20 Zn25 92.78(2) . 84
Zn2B Cr20 Zn25 30.44(4) 28 84
Zn2B Cr20 Zn25 92.78(2) 51 84
Zn2B Cr20 Zn25 139.91(4) 74 84
Zn26 Cr20 Zn25 55.4(9) 84 84
Zn26 Cr20 Zn25 85.33(5) 56 84
Zn26 Cr20 Zn25 122.5(11) 28 84
Zn26 Cr20 Zn25 145.5(8) 58 84
Zn26 Cr20 Zn25 109.7(13) 79 84
Zn26 Cr20 Zn25 122.5(11) 35 84
Zn26 Cr20 Zn25 80.0(13) 30 84
Zn26 Cr20 Zn25 37.5(5) 9 84
Zn26 Cr20 Zn25 85.33(5) 5 84
Zn26 Cr20 Zn25 145.5(8) . 84
Zn26 Cr20 Zn25 37.5(5) 51 84
Zn26 Cr20 Zn25 55.4(9) 74 84
Zn22 Cr20 Zn25 87.22(2) . 84
Zn22 Cr20 Zn25 149.56(4) 28 84
Zn22 Cr20 Zn25 87.22(2) 51 84
Zn22 Cr20 Zn25 40.09(4) 74 84
Zn21 Cr20 Zn25 84.6(14) . 84
Zn21 Cr20 Zn25 93.38(10) 5 84
Zn21 Cr20 Zn25 100.4(13) 9 84
Zn21 Cr20 Zn25 100.4(13) 51 84
Zn21 Cr20 Zn25 84.6(14) 58 84
Zn21 Cr20 Zn25 26.9(4) 35 84
Zn21 Cr20 Zn25 143.8(5) 74 84
Zn21 Cr20 Zn25 39.6(16) 30 84
Zn21 Cr20 Zn25 130.7(16) 79 84
Zn21 Cr20 Zn25 143.8(5) 84 84
Zn21 Cr20 Zn25 93.38(10) 56 84
Zn21 Cr20 Zn25 26.9(4) 28 84
Zn24 Cr20 Zn25 123.7(10) 74 84
Zn24 Cr20 Zn25 94.64(5) 58 84
Zn24 Cr20 Zn25 58.6(11) 30 84
Zn24 Cr20 Zn25 58.6(11) 28 84
Zn24 Cr20 Zn25 101.3(13) 35 84
Zn24 Cr20 Zn25 33.7(8) 51 84
Zn24 Cr20 Zn25 123.7(10) 79 84
Zn24 Cr20 Zn25 143.0(5) 56 84
Zn24 Cr20 Zn25 69.0(13) 84 84
Zn24 Cr20 Zn25 143.0(5) . 84
Zn24 Cr20 Zn25 94.64(5) 9 84
Zn24 Cr20 Zn25 33.7(8) 5 84
Au23 Cr20 Zn25 134.797(4) . 84
Au23 Cr20 Zn25 45.203(4) 9 84
Au23 Cr20 Zn25 134.797(4) 58 84
Au23 Cr20 Zn25 85.17(4) 5 84
Au23 Cr20 Zn25 45.203(4) 74 84
Au23 Cr20 Zn25 94.83(4) 30 84
Zn25 Cr20 Zn25 90.406(7) 58 84
Zn25 Cr20 Zn25 119.766(4) 30 84
Zn25 Cr20 Zn25 67.80(7) 74 84
Zn25 Cr20 Zn25 119.766(4) . 84
Zn25 Cr20 Zn25 90.406(7) 9 84
Zn25 Cr20 Zn25 52.05(7) 5 84
Zn25 Cr20 Zn25 119.766(4) 28 84
Zn25 Cr20 Zn25 52.05(7) 51 84
Zn2B Cr20 Zn25 92.78(2) . 56
Zn2B Cr20 Zn25 92.78(2) 28 56
Zn2B Cr20 Zn25 139.91(4) 51 56
Zn2B Cr20 Zn25 30.44(4) 74 56
Zn26 Cr20 Zn25 122.5(11) 84 56
Zn26 Cr20 Zn25 55.4(9) 56 56
Zn26 Cr20 Zn25 85.33(5) 28 56
Zn26 Cr20 Zn25 55.4(9) 58 56
Zn26 Cr20 Zn25 122.5(11) 79 56
Zn26 Cr20 Zn25 37.5(5) 35 56
Zn26 Cr20 Zn25 145.5(8) 30 56
Zn26 Cr20 Zn25 145.5(8) 9 56
Zn26 Cr20 Zn25 37.5(5) 5 56
Zn26 Cr20 Zn25 85.33(5) . 56
Zn26 Cr20 Zn25 109.7(13) 51 56
Zn26 Cr20 Zn25 80.0(13) 74 56
Zn22 Cr20 Zn25 87.22(2) . 56
Zn22 Cr20 Zn25 87.22(2) 28 56
Zn22 Cr20 Zn25 40.09(4) 51 56
Zn22 Cr20 Zn25 149.56(4) 74 56
Zn21 Cr20 Zn25 93.38(10) . 56
Zn21 Cr20 Zn25 100.4(13) 5 56
Zn21 Cr20 Zn25 84.6(14) 9 56
Zn21 Cr20 Zn25 130.7(16) 51 56
Zn21 Cr20 Zn25 143.8(5) 58 56
Zn21 Cr20 Zn25 100.4(13) 35 56
Zn21 Cr20 Zn25 39.6(16) 74 56
Zn21 Cr20 Zn25 84.6(14) 30 56
Zn21 Cr20 Zn25 26.9(4) 79 56
Zn21 Cr20 Zn25 26.9(4) 84 56
Zn21 Cr20 Zn25 143.8(5) 56 56
Zn21 Cr20 Zn25 93.38(10) 28 56
Zn24 Cr20 Zn25 58.6(11) 74 56
Zn24 Cr20 Zn25 123.7(10) 58 56
Zn24 Cr20 Zn25 94.64(5) 30 56
Zn24 Cr20 Zn25 143.0(5) 28 56
Zn24 Cr20 Zn25 33.7(8) 35 56
Zn24 Cr20 Zn25 123.7(10) 51 56
Zn24 Cr20 Zn25 101.3(13) 79 56
Zn24 Cr20 Zn25 69.0(13) 56 56
Zn24 Cr20 Zn25 58.6(11) 84 56
Zn24 Cr20 Zn25 33.7(8) . 56
Zn24 Cr20 Zn25 143.0(5) 9 56
Zn24 Cr20 Zn25 94.64(5) 5 56
Au23 Cr20 Zn25 85.17(4) . 56
Au23 Cr20 Zn25 134.797(4) 9 56
Au23 Cr20 Zn25 45.203(4) 58 56
Au23 Cr20 Zn25 45.203(4) 5 56
Au23 Cr20 Zn25 94.83(4) 74 56
Au23 Cr20 Zn25 134.797(4) 30 56
Zn25 Cr20 Zn25 67.80(7) 58 56
Zn25 Cr20 Zn25 90.406(7) 30 56
Zn25 Cr20 Zn25 119.766(4) 74 56
Zn25 Cr20 Zn25 52.05(7) . 56
Zn25 Cr20 Zn25 119.766(4) 9 56
Zn25 Cr20 Zn25 90.406(7) 5 56
Zn25 Cr20 Zn25 119.766(4) 28 56
Zn25 Cr20 Zn25 67.80(7) 51 56
Zn25 Cr20 Zn25 119.766(4) 84 56
Zn2B Cr20 Zn25 92.78(2) . 79
Zn2B Cr20 Zn25 92.78(2) 28 79
Zn2B Cr20 Zn25 30.44(4) 51 79
Zn2B Cr20 Zn25 139.91(4) 74 79
Zn26 Cr20 Zn25 55.4(9) 84 79
Zn26 Cr20 Zn25 122.5(11) 56 79
Zn26 Cr20 Zn25 85.33(5) 28 79
Zn26 Cr20 Zn25 122.5(11) 58 79
Zn26 Cr20 Zn25 55.4(9) 79 79
Zn26 Cr20 Zn25 145.5(8) 35 79
Zn26 Cr20 Zn25 37.5(5) 30 79
Zn26 Cr20 Zn25 37.5(5) 9 79
Zn26 Cr20 Zn25 145.5(8) 5 79
Zn26 Cr20 Zn25 85.33(5) . 79
Zn26 Cr20 Zn25 80.0(13) 51 79
Zn26 Cr20 Zn25 109.7(13) 74 79
Zn22 Cr20 Zn25 87.22(2) . 79
Zn22 Cr20 Zn25 87.22(2) 28 79
Zn22 Cr20 Zn25 149.56(4) 51 79
Zn22 Cr20 Zn25 40.09(4) 74 79
Zn21 Cr20 Zn25 93.38(10) . 79
Zn21 Cr20 Zn25 84.6(14) 5 79
Zn21 Cr20 Zn25 100.4(13) 9 79
Zn21 Cr20 Zn25 39.6(16) 51 79
Zn21 Cr20 Zn25 26.9(4) 58 79
Zn21 Cr20 Zn25 84.6(14) 35 79
Zn21 Cr20 Zn25 130.7(16) 74 79
Zn21 Cr20 Zn25 100.4(13) 30 79
Zn21 Cr20 Zn25 143.8(5) 79 79
Zn21 Cr20 Zn25 143.8(5) 84 79
Zn21 Cr20 Zn25 26.9(4) 56 79
Zn21 Cr20 Zn25 93.38(10) 28 79
Zn24 Cr20 Zn25 123.7(10) 74 79
Zn24 Cr20 Zn25 58.6(11) 58 79
Zn24 Cr20 Zn25 94.64(5) 30 79
Zn24 Cr20 Zn25 33.7(8) 28 79
Zn24 Cr20 Zn25 143.0(5) 35 79
Zn24 Cr20 Zn25 58.6(11) 51 79
Zn24 Cr20 Zn25 69.0(13) 79 79
Zn24 Cr20 Zn25 101.3(13) 56 79
Zn24 Cr20 Zn25 123.7(10) 84 79
Zn24 Cr20 Zn25 143.0(5) . 79
Zn24 Cr20 Zn25 33.7(8) 9 79
Zn24 Cr20 Zn25 94.64(5) 5 79
Au23 Cr20 Zn25 85.17(4) . 79
Au23 Cr20 Zn25 45.203(4) 9 79
Au23 Cr20 Zn25 134.797(4) 58 79
Au23 Cr20 Zn25 134.797(4) 5 79
Au23 Cr20 Zn25 94.83(4) 74 79
Au23 Cr20 Zn25 45.203(4) 30 79
Zn25 Cr20 Zn25 119.766(4) 58 79
Zn25 Cr20 Zn25 90.406(7) 30 79
Zn25 Cr20 Zn25 67.80(7) 74 79
Zn25 Cr20 Zn25 119.766(4) . 79
Zn25 Cr20 Zn25 52.05(7) 9 79
Zn25 Cr20 Zn25 90.406(7) 5 79
Zn25 Cr20 Zn25 52.05(7) 28 79
Zn25 Cr20 Zn25 119.766(4) 51 79
Zn25 Cr20 Zn25 67.80(7) 84 79
Zn25 Cr20 Zn25 170.35(9) 56 79
Zn2B Cr20 Zn25 92.78(2) . 35
Zn2B Cr20 Zn25 139.91(4) 28 35
Zn2B Cr20 Zn25 92.78(2) 51 35
Zn2B Cr20 Zn25 30.44(4) 74 35
Zn26 Cr20 Zn25 122.5(11) 84 35
Zn26 Cr20 Zn25 85.33(5) 56 35
Zn26 Cr20 Zn25 55.4(9) 28 35
Zn26 Cr20 Zn25 37.5(5) 58 35
Zn26 Cr20 Zn25 80.0(13) 79 35
Zn26 Cr20 Zn25 55.4(9) 35 35
Zn26 Cr20 Zn25 109.7(13) 30 35
Zn26 Cr20 Zn25 145.5(8) 9 35
Zn26 Cr20 Zn25 85.33(5) 5 35
Zn26 Cr20 Zn25 37.5(5) . 35
Zn26 Cr20 Zn25 145.5(8) 51 35
Zn26 Cr20 Zn25 122.5(11) 74 35
Zn22 Cr20 Zn25 87.22(2) . 35
Zn22 Cr20 Zn25 40.09(4) 28 35
Zn22 Cr20 Zn25 87.22(2) 51 35
Zn22 Cr20 Zn25 149.56(4) 74 35
Zn21 Cr20 Zn25 100.4(13) . 35
Zn21 Cr20 Zn25 93.38(10) 5 35
Zn21 Cr20 Zn25 84.6(14) 9 35
Zn21 Cr20 Zn25 84.6(14) 51 35
Zn21 Cr20 Zn25 100.4(13) 58 35
Zn21 Cr20 Zn25 143.8(5) 35 35
Zn21 Cr20 Zn25 26.9(4) 74 35
Zn21 Cr20 Zn25 130.7(16) 30 35
Zn21 Cr20 Zn25 39.6(16) 79 35
Zn21 Cr20 Zn25 26.9(4) 84 35
Zn21 Cr20 Zn25 93.38(10) 56 35
Zn21 Cr20 Zn25 143.8(5) 28 35
Zn24 Cr20 Zn25 58.6(11) 74 35
Zn24 Cr20 Zn25 94.64(5) 58 35
Zn24 Cr20 Zn25 123.7(10) 30 35
Zn24 Cr20 Zn25 123.7(10) 28 35
Zn24 Cr20 Zn25 69.0(13) 35 35
Zn24 Cr20 Zn25 143.0(5) 51 35
Zn24 Cr20 Zn25 58.6(11) 79 35
Zn24 Cr20 Zn25 33.7(8) 56 35
Zn24 Cr20 Zn25 101.3(13) 84 35
Zn24 Cr20 Zn25 33.7(8) . 35
Zn24 Cr20 Zn25 94.64(5) 9 35
Zn24 Cr20 Zn25 143.0(5) 5 35
Au23 Cr20 Zn25 45.203(4) . 35
Au23 Cr20 Zn25 134.797(4) 9 35
Au23 Cr20 Zn25 45.203(4) 58 35
Au23 Cr20 Zn25 85.17(4) 5 35
Au23 Cr20 Zn25 134.797(4) 74 35
Au23 Cr20 Zn25 94.83(4) 30 35
Zn25 Cr20 Zn25 90.406(7) 58 35
Zn25 Cr20 Zn25 67.80(7) 30 35
Zn25 Cr20 Zn25 119.766(4) 74 35
Zn25 Cr20 Zn25 52.05(7) . 35
Zn25 Cr20 Zn25 90.406(7) 9 35
Zn25 Cr20 Zn25 119.766(4) 5 35
Zn25 Cr20 Zn25 67.80(7) 28 35
Zn25 Cr20 Zn25 119.766(4) 51 35
Zn25 Cr20 Zn25 170.35(9) 84 35
Zn25 Cr20 Zn25 52.05(7) 56 35
Zn25 Cr20 Zn25 119.766(4) 79 35
Zn21 Zn2B Zn21 75(10) . 9
Zn21 Zn2B Zn21 75(10) . 5
Zn21 Zn2B Zn21 75(10) 9 5
Zn21 Zn2B Zn24 111(3) . 58
Zn21 Zn2B Zn24 111(3) 9 58
Zn21 Zn2B Zn24 46(6) 5 58
Zn21 Zn2B Zn24 46(6) . 30
Zn21 Zn2B Zn24 111(3) 9 30
Zn21 Zn2B Zn24 111(3) 5 30
Zn24 Zn2B Zn24 119.98(9) 58 30
Zn21 Zn2B Zn24 111(3) . 74
Zn21 Zn2B Zn24 46(6) 9 74
Zn21 Zn2B Zn24 111(3) 5 74
Zn24 Zn2B Zn24 119.98(10) 58 74
Zn24 Zn2B Zn24 119.98(9) 30 74
Zn21 Zn2B Cr20 135(6) . .
Zn21 Zn2B Cr20 135(6) 9 .
Zn21 Zn2B Cr20 135(6) 5 .
Zn24 Zn2B Cr20 89(2) 58 .
Zn24 Zn2B Cr20 89(2) 30 .
Zn24 Zn2B Cr20 89(2) 74 .
Zn21 Zn2B Zn26 111.4(13) . 35
Zn21 Zn2B Zn26 66(6) 9 35
Zn21 Zn2B Zn26 136(3) 5 35
Zn24 Zn2B Zn26 134.5(15) 58 35
Zn24 Zn2B Zn26 101.1(18) 30 35
Zn24 Zn2B Zn26 25.1(17) 74 35
Cr20 Zn2B Zn26 71.4(12) . 35
Zn21 Zn2B Zn26 111.4(13) . 30
Zn21 Zn2B Zn26 136(3) 9 30
Zn21 Zn2B Zn26 66(6) 5 30
Zn24 Zn2B Zn26 25.1(17) 58 30
Zn24 Zn2B Zn26 101.1(18) 30 30
Zn24 Zn2B Zn26 134.5(15) 74 30
Cr20 Zn2B Zn26 71.4(12) . 30
Zn26 Zn2B Zn26 136(2) 35 30
Zn21 Zn2B Zn26 136(3) . 58
Zn21 Zn2B Zn26 66(6) 9 58
Zn21 Zn2B Zn26 111.4(13) 5 58
Zn24 Zn2B Zn26 101.1(18) 58 58
Zn24 Zn2B Zn26 134.5(15) 30 58
Zn24 Zn2B Zn26 25.1(17) 74 58
Cr20 Zn2B Zn26 71.4(12) . 58
Zn26 Zn2B Zn26 34(3) 35 58
Zn26 Zn2B Zn26 110.3(12) 30 58
Zn21 Zn2B Zn26 136(3) . 79
Zn21 Zn2B Zn26 111.4(13) 9 79
Zn21 Zn2B Zn26 66(6) 5 79
Zn24 Zn2B Zn26 25.1(17) 58 79
Zn24 Zn2B Zn26 134.5(15) 30 79
Zn24 Zn2B Zn26 101.1(18) 74 79
Cr20 Zn2B Zn26 71.4(12) . 79
Zn26 Zn2B Zn26 110.3(12) 35 79
Zn26 Zn2B Zn26 34(3) 30 79
Zn26 Zn2B Zn26 79(3) 58 79
Zn21 Zn2B Zn26 66(6) . 51
Zn21 Zn2B Zn26 136(3) 9 51
Zn21 Zn2B Zn26 111.4(13) 5 51
Zn24 Zn2B Zn26 101.1(18) 58 51
Zn24 Zn2B Zn26 25.1(17) 30 51
Zn24 Zn2B Zn26 134.5(15) 74 51
Cr20 Zn2B Zn26 71.4(12) . 51
Zn26 Zn2B Zn26 110.3(12) 35 51
Zn26 Zn2B Zn26 79(3) 30 51
Zn26 Zn2B Zn26 136(2) 58 51
Zn26 Zn2B Zn26 110.3(12) 79 51
Zn2B Zn21 Zn21 53(5) . 9
Zn2B Zn21 Zn21 53(5) . 5
Zn21 Zn21 Zn21 60.00(3) 9 5
Zn2B Zn21 Zn24 115(6) . 30
Zn21 Zn21 Zn24 144.9(16) 9 30
Zn21 Zn21 Zn24 144.9(16) 5 30
Zn2B Zn21 Zn24 53(4) . 58
Zn21 Zn21 Zn24 79.6(16) 9 58
Zn21 Zn21 Zn24 23.1(16) 5 58
Zn24 Zn21 Zn24 122(2) 30 58
Zn2B Zn21 Zn24 53(4) . 74
Zn21 Zn21 Zn24 23.1(16) 9 74
Zn21 Zn21 Zn24 79.6(17) 5 74
Zn24 Zn21 Zn24 122(2) 30 74
Zn24 Zn21 Zn24 95(3) 58 74
Zn2B Zn21 Zn26 99(5) . 51
Zn21 Zn21 Zn26 146.0(19) 9 51
Zn21 Zn21 Zn26 121(2) 5 51
Zn24 Zn21 Zn26 24.4(19) 30 51
Zn24 Zn21 Zn26 98(2) 58 51
Zn24 Zn21 Zn26 127(2) 74 51
Zn2B Zn21 Zn26 99(5) . 74
Zn21 Zn21 Zn26 121(2) 9 74
Zn21 Zn21 Zn26 146.0(19) 5 74
Zn24 Zn21 Zn26 24.4(19) 30 74
Zn24 Zn21 Zn26 127(2) 58 74
Zn24 Zn21 Zn26 98(2) 74 74
Zn26 Zn21 Zn26 37(3) 51 74
Zn2B Zn21 Au23 116(6) . 74
Zn21 Zn21 Au23 145.0(7) 9 74
Zn21 Zn21 Au23 145.0(7) 5 74
Zn24 Zn21 Au23 0(3) 30 74
Zn24 Zn21 Au23 122.0(15) 58 74
Zn24 Zn21 Au23 122.0(15) 74 74
Zn26 Zn21 Au23 24.5(17) 51 74
Zn26 Zn21 Au23 24.5(17) 74 74
Zn2B Zn21 Zn25 125(2) . 58
Zn21 Zn21 Zn25 81.4(17) 9 58
Zn21 Zn21 Zn25 131.0(15) 5 58
Zn24 Zn21 Zn25 84(3) 30 58
Zn24 Zn21 Zn25 154(3) 58 58
Zn24 Zn21 Zn25 72.9(10) 74 58
Zn26 Zn21 Zn25 108(3) 51 58
Zn26 Zn21 Zn25 79(2) 74 58
Au23 Zn21 Zn25 84(2) 74 58
Zn2B Zn21 Zn25 125(2) . 74
Zn21 Zn21 Zn25 131.0(15) 9 74
Zn21 Zn21 Zn25 81.4(16) 5 74
Zn24 Zn21 Zn25 84(3) 30 74
Zn24 Zn21 Zn25 72.9(10) 58 74
Zn24 Zn21 Zn25 154(3) 74 74
Zn26 Zn21 Zn25 79(2) 51 74
Zn26 Zn21 Zn25 108(3) 74 74
Au23 Zn21 Zn25 84(2) 74 74
Zn25 Zn21 Zn25 107(2) 58 74
Zn2B Zn21 Zn26 56.0(16) . 35
Zn21 Zn21 Zn26 45.0(19) 9 35
Zn21 Zn21 Zn26 97(2) 5 35
Zn24 Zn21 Zn26 100(2) 30 35
Zn24 Zn21 Zn26 107(3) 58 35
Zn24 Zn21 Zn26 22.1(15) 74 35
Zn26 Zn21 Zn26 106(2) 51 35
Zn26 Zn21 Zn26 76(3) 74 35
Au23 Zn21 Zn26 100.1(18) 74 35
Zn25 Zn21 Zn26 70.6(11) 58 35
Zn25 Zn21 Zn26 175(2) 74 35
Zn26 Zn22 Zn26 107.3(18) 56 28
Zn26 Zn22 Zn26 107.3(18) 56 84
Zn26 Zn22 Zn26 107.3(18) 28 84
Zn26 Zn22 Zn24 18.4(14) 56 84
Zn26 Zn22 Zn24 118.3(16) 28 84
Zn26 Zn22 Zn24 89.4(17) 84 84
Zn26 Zn22 Zn24 89.4(17) 56 56
Zn26 Zn22 Zn24 18.4(14) 28 56
Zn26 Zn22 Zn24 118.3(16) 84 56
Zn24 Zn22 Zn24 102.1(12) 84 56
Zn26 Zn22 Zn24 118.3(16) 56 79
Zn26 Zn22 Zn24 18.4(14) 28 79
Zn26 Zn22 Zn24 89.4(17) 84 79
Zn24 Zn22 Zn24 124(2) 84 79
Zn24 Zn22 Zn24 35(3) 56 79
Zn26 Zn22 Zn24 89.4(17) 56 51
Zn26 Zn22 Zn24 118.3(16) 28 51
Zn26 Zn22 Zn24 18.4(14) 84 51
Zn24 Zn22 Zn24 71(3) 84 51
Zn24 Zn22 Zn24 124(2) 56 51
Zn24 Zn22 Zn24 102.1(12) 79 51
Zn26 Zn22 Zn24 18.4(14) 56 35
Zn26 Zn22 Zn24 89.4(17) 28 35
Zn26 Zn22 Zn24 118.3(16) 84 35
Zn24 Zn22 Zn24 35(3) 84 35
Zn24 Zn22 Zn24 71(3) 56 35
Zn24 Zn22 Zn24 102.1(12) 79 35
Zn24 Zn22 Zn24 102.1(12) 51 35
Zn26 Zn22 Zn24 118.3(16) 56 28
Zn26 Zn22 Zn24 89.4(17) 28 28
Zn26 Zn22 Zn24 18.4(14) 84 28
Zn24 Zn22 Zn24 102.1(12) 84 28
Zn24 Zn22 Zn24 102.1(12) 56 28
Zn24 Zn22 Zn24 71(3) 79 28
Zn24 Zn22 Zn24 35(3) 51 28
Zn24 Zn22 Zn24 124(2) 35 28
Zn26 Zn22 Cr20 68.5(17) 56 .
Zn26 Zn22 Cr20 68.5(17) 28 .
Zn26 Zn22 Cr20 68.5(17) 84 .
Zn24 Zn22 Cr20 63.9(10) 84 .
Zn24 Zn22 Cr20 63.9(10) 56 .
Zn24 Zn22 Cr20 63.9(10) 79 .
Zn24 Zn22 Cr20 63.9(10) 51 .
Zn24 Zn22 Cr20 63.9(10) 35 .
Zn24 Zn22 Cr20 63.9(10) 28 .
Zn26 Zn22 Au23 109.7(8) 56 .
Zn26 Zn22 Au23 4.5(17) 28 .
Zn26 Zn22 Au23 109.7(8) 84 .
Zn24 Zn22 Au23 121.7(12) 84 .
Zn24 Zn22 Au23 20.3(14) 56 .
Zn24 Zn22 Au23 20.3(14) 79 .
Zn24 Zn22 Au23 121.7(12) 51 .
Zn24 Zn22 Au23 91.6(14) 35 .
Zn24 Zn22 Au23 91.6(14) 28 .
Cr20 Zn22 Au23 73.01(12) . .
Zn26 Zn22 Au23 109.7(8) 56 9
Zn26 Zn22 Au23 109.7(8) 28 9
Zn26 Zn22 Au23 4.5(17) 84 9
Zn24 Zn22 Au23 91.6(14) 84 9
Zn24 Zn22 Au23 121.7(12) 56 9
Zn24 Zn22 Au23 91.6(14) 79 9
Zn24 Zn22 Au23 20.3(14) 51 9
Zn24 Zn22 Au23 121.7(12) 35 9
Zn24 Zn22 Au23 20.3(14) 28 9
Cr20 Zn22 Au23 73.01(12) . 9
Au23 Zn22 Au23 111.83(11) . 9
Zn24 Au23 Zn24 108(6) 56 79
Zn24 Au23 Zn26 65(2) 56 .
Zn24 Au23 Zn26 65(2) 79 .
Zn24 Au23 Zn26 65(2) 56 28
Zn24 Au23 Zn26 65(2) 79 28
Zn26 Au23 Zn26 88(7) . 28
Zn24 Au23 Zn21 108(3) 56 51
Zn24 Au23 Zn21 0(4) 79 51
Zn26 Au23 Zn21 65.0(17) . 51
Zn26 Au23 Zn21 65.0(17) 28 51
Zn24 Au23 Zn21 0(4) 56 74
Zn24 Au23 Zn21 108(3) 79 74
Zn26 Au23 Zn21 65.0(17) . 74
Zn26 Au23 Zn21 65.0(17) 28 74
Zn21 Au23 Zn21 108(3) 51 74
Zn24 Au23 Zn35 86(3) 56 56
Zn24 Au23 Zn35 166(3) 79 56
Zn26 Au23 Zn35 124(2) . 56
Zn26 Au23 Zn35 124(2) 28 56
Zn21 Au23 Zn35 165.8(13) 51 56
Zn21 Au23 Zn35 85.9(13) 74 56
Zn24 Au23 Zn35 166(3) 56 79
Zn24 Au23 Zn35 86(3) 79 79
Zn26 Au23 Zn35 124(2) . 79
Zn26 Au23 Zn35 124(2) 28 79
Zn21 Au23 Zn35 85.9(13) 51 79
Zn21 Au23 Zn35 165.8(13) 74 79
Zn35 Au23 Zn35 79.93(16) 56 79
Zn24 Au23 Zn2B 96(3) 56 51
Zn24 Au23 Zn2B 12(3) 79 51
Zn26 Au23 Zn2B 58(2) . 51
Zn26 Au23 Zn2B 58(2) 28 51
Zn21 Au23 Zn2B 11.8(10) 51 51
Zn21 Au23 Zn2B 96.4(18) 74 51
Zn35 Au23 Zn2B 177.6(6) 56 51
Zn35 Au23 Zn2B 97.7(6) 79 51
Zn24 Au23 Zn2B 12(3) 56 74
Zn24 Au23 Zn2B 96(3) 79 74
Zn26 Au23 Zn2B 58(2) . 74
Zn26 Au23 Zn2B 58(2) 28 74
Zn21 Au23 Zn2B 96.4(18) 51 74
Zn21 Au23 Zn2B 11.8(10) 74 74
Zn35 Au23 Zn2B 97.7(6) 56 74
Zn35 Au23 Zn2B 177.6(6) 79 74
Zn2B Au23 Zn2B 84.6(12) 51 74
Zn24 Au23 Zn15 103.2(10) 56 5
Zn24 Au23 Zn15 103.2(10) 79 5
Zn26 Au23 Zn15 157(3) . 5
Zn26 Au23 Zn15 69(3) 28 5
Zn21 Au23 Zn15 103.1(4) 51 5
Zn21 Au23 Zn15 103.1(4) 74 5
Zn35 Au23 Zn15 72.72(6) 56 5
Zn35 Au23 Zn15 72.72(6) 79 5
Zn2B Au23 Zn15 106.65(17) 51 5
Zn2B Au23 Zn15 106.65(17) 74 5
Zn24 Au23 Zn15 103.2(10) 56 30
Zn24 Au23 Zn15 103.2(10) 79 30
Zn26 Au23 Zn15 69(3) . 30
Zn26 Au23 Zn15 157(3) 28 30
Zn21 Au23 Zn15 103.1(4) 51 30
Zn21 Au23 Zn15 103.1(4) 74 30
Zn35 Au23 Zn15 72.72(6) 56 30
Zn35 Au23 Zn15 72.72(6) 79 30
Zn2B Au23 Zn15 106.65(17) 51 30
Zn2B Au23 Zn15 106.65(17) 74 30
Zn15 Au23 Zn15 134.39(15) 5 30
Au23 Zn24 Zn26 58(4) 58 58
Au23 Zn24 Zn26 58(4) 58 35
Zn26 Zn24 Zn26 81(8) 58 35
Au23 Zn24 Zn21 179(7) 58 84
Zn26 Zn24 Zn21 122(4) 58 84
Zn26 Zn24 Zn21 122(4) 35 84
Au23 Zn24 Zn24 36(3) 58 74
Zn26 Zn24 Zn24 42(4) 58 74
Zn26 Zn24 Zn24 42(4) 35 74
Zn21 Zn24 Zn24 144(3) 84 74
Au23 Zn24 Zn2B 162(5) 58 74
Zn26 Zn24 Zn2B 109(4) 58 74
Zn26 Zn24 Zn2B 109(4) 35 74
Zn21 Zn24 Zn2B 18.3(19) 84 74
Zn24 Zn24 Zn2B 126(2) 74 74
Au23 Zn24 Zn21 168(3) 58 79
Zn26 Zn24 Zn21 126(5) 58 79
Zn26 Zn24 Zn21 110(4) 35 79
Zn21 Zn24 Zn21 12(2) 84 79
Zn24 Zn24 Zn21 137.3(18) 74 79
Zn2B Zn24 Zn21 16.1(11) 74 79
Au23 Zn24 Zn21 168(3) 58 74
Zn26 Zn24 Zn21 110(4) 58 74
Zn26 Zn24 Zn21 126(5) 35 74
Zn21 Zn24 Zn21 12(2) 84 74
Zn24 Zn24 Zn21 137.3(18) 74 74
Zn2B Zn24 Zn21 16.1(11) 74 74
Zn21 Zn24 Zn21 21(3) 79 74
Au23 Zn24 Zn22 91(2) 58 28
Zn26 Zn24 Zn22 34(3) 58 28
Zn26 Zn24 Zn22 106(5) 35 28
Zn21 Zn24 Zn22 89(2) 84 28
Zn24 Zn24 Zn22 72.5(14) 74 28
Zn2B Zn24 Zn22 79.8(14) 74 28
Zn21 Zn24 Zn22 95(2) 79 28
Zn21 Zn24 Zn22 77.4(19) 74 28
Au23 Zn24 Zn22 91(2) 58 51
Zn26 Zn24 Zn22 106(5) 58 51
Zn26 Zn24 Zn22 34(3) 35 51
Zn21 Zn24 Zn22 89(2) 84 51
Zn24 Zn24 Zn22 72.5(13) 74 51
Zn2B Zn24 Zn22 79.8(14) 74 51
Zn21 Zn24 Zn22 77.4(19) 79 51
Zn21 Zn24 Zn22 95(2) 74 51
Zn22 Zn24 Zn22 116(2) 28 51
Au23 Zn24 Zn35 73(3) 58 .
Zn26 Zn24 Zn35 111(4) 58 .
Zn26 Zn24 Zn35 111(4) 35 .
Zn21 Zn24 Zn35 107(4) 84 .
Zn24 Zn24 Zn35 108.8(14) 74 .
Zn2B Zn24 Zn35 125(3) 74 .
Zn21 Zn24 Zn35 112(3) 79 .
Zn21 Zn24 Zn35 112(3) 74 .
Zn22 Zn24 Zn35 120.7(10) 28 .
Zn22 Zn24 Zn35 120.7(10) 51 .
Au23 Zn24 Zn25 114(2) 58 35
Zn26 Zn24 Zn25 92(3) 58 35
Zn26 Zn24 Zn25 172(5) 35 35
Zn21 Zn24 Zn25 65(2) 84 35
Zn24 Zn24 Zn25 130.5(11) 74 35
Zn2B Zn24 Zn25 76.9(19) 74 35
Zn21 Zn24 Zn25 77(2) 79 35
Zn21 Zn24 Zn25 61(2) 74 35
Zn22 Zn24 Zn25 69.8(4) 28 35
Zn22 Zn24 Zn25 155(3) 51 35
Zn35 Zn24 Zn25 67.0(11) . 35
Au23 Zn26 Zn24 57(4) . 56
Au23 Zn26 Zn24 57(4) . 79
Zn24 Zn26 Zn24 97(8) 56 79
Au23 Zn26 Zn26 46(3) . 28
Zn24 Zn26 Zn26 49(4) 56 28
Zn24 Zn26 Zn26 49(4) 79 28
Au23 Zn26 Zn22 167(5) . 28
Zn24 Zn26 Zn22 128(4) 56 28
Zn24 Zn26 Zn22 128(4) 79 28
Zn26 Zn26 Zn22 146.8(17) 28 28
Au23 Zn26 Zn21 91(3) . 51
Zn24 Zn26 Zn21 120(5) 56 51
Zn24 Zn26 Zn21 34(3) 79 51
Zn26 Zn26 Zn21 71.5(16) 28 51
Zn22 Zn26 Zn21 95(2) 28 51
Au23 Zn26 Zn21 91(3) . 74
Zn24 Zn26 Zn21 34(3) 56 74
Zn24 Zn26 Zn21 120(5) 79 74
Zn26 Zn26 Zn21 71.5(16) 28 74
Zn22 Zn26 Zn21 95(2) 28 74
Zn21 Zn26 Zn21 127(3) 51 74
Au23 Zn26 Zn2B 101(3) . 51
Zn24 Zn26 Zn2B 118(5) 56 51
Zn24 Zn26 Zn2B 45(3) 79 51
Zn26 Zn26 Zn2B 73.0(14) 28 51
Zn22 Zn26 Zn2B 86.7(17) 28 51
Zn21 Zn26 Zn2B 15.1(13) 51 51
Zn21 Zn26 Zn2B 116(3) 74 51
Au23 Zn26 Zn2B 101(3) . 74
Zn24 Zn26 Zn2B 45(3) 56 74
Zn24 Zn26 Zn2B 118(5) 79 74
Zn26 Zn26 Zn2B 73.0(14) 28 74
Zn22 Zn26 Zn2B 86.7(17) 28 74
Zn21 Zn26 Zn2B 116(3) 51 74
Zn21 Zn26 Zn2B 15.1(13) 74 74
Zn2B Zn26 Zn2B 103(2) 51 74
Au23 Zn26 Zn15 90(3) . 30
Zn24 Zn26 Zn15 112(4) 56 30
Zn24 Zn26 Zn15 112(4) 79 30
Zn26 Zn26 Zn15 136.5(12) 28 30
Zn22 Zn26 Zn15 77(2) 28 30
Zn21 Zn26 Zn15 116.6(17) 51 30
Zn21 Zn26 Zn15 116.6(17) 74 30
Zn2B Zn26 Zn15 126.3(14) 51 30
Zn2B Zn26 Zn15 126.3(14) 74 30
Au23 Zn26 Zn21 105(2) . 84
Zn24 Zn26 Zn21 48(3) 56 84
Zn24 Zn26 Zn21 130(5) 79 84
Zn26 Zn26 Zn21 83(2) 28 84
Zn22 Zn26 Zn21 81(2) 28 84
Zn21 Zn26 Zn21 127(3) 51 84
Zn21 Zn26 Zn21 14(3) 74 84
Zn2B Zn26 Zn21 113(2) 51 84
Zn2B Zn26 Zn21 12.6(10) 74 84
Zn15 Zn26 Zn21 113.8(18) 30 84
Au23 Zn26 Zn21 105(2) . 56
Zn24 Zn26 Zn21 130(5) 56 56
Zn24 Zn26 Zn21 48(3) 79 56
Zn26 Zn26 Zn21 83(2) 28 56
Zn22 Zn26 Zn21 81(2) 28 56
Zn21 Zn26 Zn21 14(3) 51 56
Zn21 Zn26 Zn21 127(3) 74 56
Zn2B Zn26 Zn21 12.6(10) 51 56
Zn2B Zn26 Zn21 113(2) 74 56
Zn15 Zn26 Zn21 113.8(18) 30 56
Zn21 Zn26 Zn21 123(3) 84 56
Zn21 Zn25 Zn21 17(3) 79 74
Zn21 Zn25 Zn24 46.1(19) 79 56
Zn21 Zn25 Zn24 30.7(19) 74 56
Zn21 Zn25 Zn24 30.7(19) 79 35
Zn21 Zn25 Zn24 46.1(19) 74 35
Zn24 Zn25 Zn24 68(2) 56 35
Zn21 Zn25 Zn32 65.1(8) 79 74
Zn21 Zn25 Zn32 65.1(8) 74 74
Zn24 Zn25 Zn32 84.8(10) 56 74
Zn24 Zn25 Zn32 84.8(10) 35 74
Zn21 Zn25 Zn13 164.2(12) 79 9
Zn21 Zn25 Zn13 164.2(12) 74 9
Zn24 Zn25 Zn13 134.6(12) 56 9
Zn24 Zn25 Zn13 134.6(12) 35 9
Zn32 Zn25 Zn13 128.58(19) 74 9
Zn21 Zn25 Zn15 98.3(13) 79 9
Zn21 Zn25 Zn15 109.4(11) 74 9
Zn24 Zn25 Zn15 109.9(9) 56 9
Zn24 Zn25 Zn15 68.9(11) 35 9
Zn32 Zn25 Zn15 140.39(9) 74 9
Zn13 Zn25 Zn15 66.08(11) 9 9
Zn21 Zn25 Zn15 109.4(11) 79 5
Zn21 Zn25 Zn15 98.3(13) 74 5
Zn24 Zn25 Zn15 68.9(11) 56 5
Zn24 Zn25 Zn15 109.9(9) 35 5
Zn32 Zn25 Zn15 140.39(9) 74 5
Zn13 Zn25 Zn15 66.08(11) 9 5
Zn15 Zn25 Zn15 78.14(17) 9 5
Zn21 Zn25 Zn2B 10.0(12) 79 74
Zn21 Zn25 Zn2B 10.0(12) 74 74
Zn24 Zn25 Zn2B 36.2(12) 56 74
Zn24 Zn25 Zn2B 36.2(12) 35 74
Zn32 Zn25 Zn2B 70.0(5) 74 74
Zn13 Zn25 Zn2B 161.5(5) 9 74
Zn15 Zn25 Zn2B 100.0(4) 9 74
Zn15 Zn25 Zn2B 100.0(4) 5 74
Zn21 Zn25 Zn26 45.5(15) 79 56
Zn21 Zn25 Zn26 56.5(16) 74 56
Zn24 Zn25 Zn26 67.7(15) 56 56
Zn24 Zn25 Zn26 20.7(12) 35 56
Zn32 Zn25 Zn26 105.4(10) 74 56
Zn13 Zn25 Zn26 118.7(10) 9 56
Zn15 Zn25 Zn26 53.3(10) 9 56
Zn15 Zn25 Zn26 91.8(11) 5 56
Zn2B Zn25 Zn26 46.8(10) 74 56
Zn21 Zn25 Zn26 56.5(16) 79 28
Zn21 Zn25 Zn26 45.5(15) 74 28
Zn24 Zn25 Zn26 20.7(12) 56 28
Zn24 Zn25 Zn26 67.7(15) 35 28
Zn32 Zn25 Zn26 105.4(10) 74 28
Zn13 Zn25 Zn26 118.7(10) 9 28
Zn15 Zn25 Zn26 91.8(11) 9 28
Zn15 Zn25 Zn26 53.3(10) 5 28
Zn2B Zn25 Zn26 46.8(10) 74 28
Zn26 Zn25 Zn26 60(2) 56 28
Zn21 Zn25 Zn35 91.8(17) 79 56
Zn21 Zn25 Zn35 75.1(16) 74 56
Zn24 Zn25 Zn35 55.7(10) 56 56
Zn24 Zn25 Zn35 120.7(12) 35 56
Zn32 Zn25 Zn35 74.89(8) 74 56
Zn13 Zn25 Zn35 99.52(9) 9 56
Zn15 Zn25 Zn35 144.00(14) 9 56
Zn15 Zn25 Zn35 65.92(9) 5 56
Zn2B Zn25 Zn35 84.68(15) 74 56
Zn26 Zn25 Zn35 123.2(10) 56 56
Zn26 Zn25 Zn35 65.5(11) 28 56

loop_
_geom_bond_atom_site_label_1
_geom_bond_atom_site_label_2
_geom_bond_distance
_geom_bond_site_symmetry_2
Zn11 Zn15 2.709(5) .
Zn11 Zn15 2.709(5) 9
Zn11 Zn15 2.709(5) 5
Zn11 Au12 2.7197(18) 4_466
Zn11 Au12 2.7197(18) 3_646
Zn11 Au12 2.7197(18) 2_664
Zn11 Zn13 2.769(5) .
Zn11 Zn13 2.769(5) 9
Zn11 Zn13 2.769(5) 5
Zn11 Zn11 2.799(8) 2
Zn11 Zn11 2.799(8) 4
Zn11 Zn11 2.799(8) 3
Au12 Zn45 2.599(3) 10_656
Au12 Zn45 2.599(3) 6_566
Au12 Zn45 2.599(3) 2_665
Au12 Zn15 2.711(3) 10_666
Au12 Zn15 2.711(3) 6_666
Au12 Zn15 2.711(3) 2_666
Au12 Zn11 2.7197(18) 2_666
Au12 Zn11 2.7197(18) 3_666
Au12 Zn11 2.7197(18) 4_666
Au12 Zn13 2.875(3) 10_666
Au12 Zn13 2.875(3) 2_666
Au12 Zn13 2.875(3) 6_666
Zn13 Zn25 2.671(5) 5
Zn13 Zn25 2.671(5) 6
Zn13 Zn11 2.769(5) 4
Zn13 Au12 2.875(3) 2_664
Zn13 Au12 2.875(3) 3_646
Zn13 Zn45 2.909(3) 8_655
Zn13 Zn45 2.909(3) 7_655
Zn13 Zn15 2.9427(19) 4
Zn13 Zn15 2.9427(19) 11
Zn13 Zn15 2.9427(19) .
Zn13 Zn15 2.9427(19) 9
Zn15 Zn26 2.49(5) 84
Zn15 Au23 2.667(3) 9
Zn15 Zn22 2.694(5) .
Zn15 Au12 2.711(3) 2_664
Zn15 Zn25 2.725(3) 9
Zn15 Zn25 2.725(3) 5
Zn15 Zn45 2.871(3) 11_565
Zn15 Zn45 2.871(3) 8_655
Zn15 Zn13 2.9427(19) 5
Zn15 Zn24 3.02(3) 51
Cr42 Zn45 2.565(3) 57
Cr42 Zn45 2.565(3) 29
Cr42 Zn45 2.565(3) 73
Cr42 Zn35 2.564(3) 57
Cr42 Zn35 2.564(3) 29
Cr42 Zn35 2.564(3) 73
Cr42 Zn34 2.627(4) 57
Cr42 Zn34 2.627(4) 73
Cr42 Zn34 2.627(4) 29
Cr42 Zn43 2.630(4) 81
Cr42 Zn43 2.630(4) 25
Cr42 Zn43 2.630(4) 53
Zn43 Cr42 2.630(4) 4_566
Zn43 Cr42 2.630(4) 25_544
Zn43 Zn45 2.743(2) 81_545
Zn43 Zn45 2.743(2) 49_554
Zn43 Zn45 2.743(2) 59_565
Zn43 Zn45 2.743(2) 76_556
Zn43 Zn43 2.746(5) 54_565
Zn43 Zn43 2.746(5) 10_656
Zn43 Zn43 2.746(5) 57_554
Zn43 Zn43 2.746(5) 77_545
Zn43 Zn35 2.748(4) 5
Zn43 Zn35 2.748(4) 30
Zn45 Cr42 2.565(3) 73_445
Zn45 Au12 2.599(3) 2_665
Zn45 Zn35 2.695(2) 33_545
Zn45 Zn35 2.695(2) 53_455
Zn45 Zn34 2.736(4) .
Zn45 Zn43 2.743(2) 29_545
Zn45 Zn43 2.743(2) 49_455
Zn45 Zn15 2.871(3) 8_556
Zn45 Zn15 2.871(3) 11_556
Zn45 Zn13 2.909(3) 10_556
Zn45 Zn45 3.033(5) 11_566
Zn45 Zn45 3.033(5) 8_656
Zn30 Zn32 2.738(5) 4_566
Zn30 Zn32 2.738(5) .
Zn30 Zn32 2.738(5) 2_665
Zn30 Zn32 2.738(5) 3_656
Zn30 Zn34 3.089(3) 57
Zn30 Zn34 3.089(3) 73
Zn30 Zn34 3.089(3) 29
Zn30 Zn34 3.089(3) 60_565
Zn30 Zn34 3.089(3) 76_556
Zn30 Zn34 3.089(3) 75_556
Zn30 Zn34 3.089(3) 59_565
Zn30 Zn34 3.089(3) 31_655
Zn32 Zn25 2.655(4) 58
Zn32 Zn25 2.655(4) 30
Zn32 Zn25 2.655(4) 74
Zn32 Zn21 2.72(4) 5
Zn32 Zn21 2.72(4) 9
Zn32 Zn21 2.72(4) .
Zn32 Zn34 2.849(2) 32_655
Zn32 Zn34 2.849(2) 59_565
Zn32 Zn34 2.849(2) 60_565
Zn32 Zn34 2.849(2) 75_556
Zn32 Zn34 2.849(2) 76_556
Zn34 Zn34 2.512(5) 2
Zn34 Cr42 2.627(4) 73_445
Zn34 Zn35 2.730(3) 33_545
Zn34 Zn35 2.730(3) 53_455
Zn34 Zn34 2.735(5) 33_545
Zn34 Zn34 2.735(5) 53_455
Zn34 Zn32 2.849(2) 75_546
Zn34 Zn32 2.849(2) 76_456
Zn34 Zn25 2.858(3) 3_556
Zn34 Zn25 2.858(3) 4_556
Zn34 Zn30 3.089(3) 73_445
Zn35 Au23 2.449(3) 58
Zn35 Cr42 2.564(3) 73_445
Zn35 Zn24 2.56(5) .
Zn35 Zn45 2.695(2) 33_545
Zn35 Zn45 2.695(2) 53_455
Zn35 Zn34 2.730(3) 33_545
Zn35 Zn34 2.730(3) 53_455
Zn35 Zn43 2.748(4) 9
Zn35 Zn25 2.856(3) 35
Zn35 Zn25 2.856(3) 56
Zn35 Zn15 3.038(3) 51
Zn35 Zn15 3.038(3) 28
Cr20 Zn2B 2.13(3) .
Cr20 Zn2B 2.13(3) 28
Cr20 Zn2B 2.13(3) 51
Cr20 Zn2B 2.13(3) 74
Cr20 Zn26 2.54(5) 84
Cr20 Zn26 2.54(5) 56
Cr20 Zn26 2.54(5) 28
Cr20 Zn26 2.54(5) 58
Cr20 Zn26 2.54(5) 79
Cr20 Zn26 2.54(5) 35
Cr20 Zn26 2.54(5) 30
Cr20 Zn26 2.54(5) 9
Cr20 Zn26 2.54(5) 5
Cr20 Zn26 2.54(5) .
Cr20 Zn26 2.54(5) 51
Cr20 Zn26 2.54(5) 74
Cr20 Zn22 2.591(6) .
Cr20 Zn22 2.591(6) 28
Cr20 Zn22 2.591(6) 51
Cr20 Zn22 2.591(6) 74
Cr20 Zn21 2.58(5) .
Cr20 Zn21 2.58(5) 5
Cr20 Zn21 2.58(5) 9
Cr20 Zn21 2.58(5) 51
Cr20 Zn21 2.58(5) 58
Cr20 Zn21 2.58(5) 35
Cr20 Zn21 2.58(5) 74
Cr20 Zn21 2.58(5) 30
Cr20 Zn21 2.58(5) 79
Cr20 Zn21 2.58(5) 84
Cr20 Zn21 2.58(5) 56
Cr20 Zn21 2.58(5) 28
Cr20 Zn24 2.69(5) 74
Cr20 Zn24 2.69(5) 58
Cr20 Zn24 2.69(5) 30
Cr20 Zn24 2.69(5) 28
Cr20 Zn24 2.69(5) 35
Cr20 Zn24 2.69(5) 51
Cr20 Zn24 2.69(5) 79
Cr20 Zn24 2.69(5) 56
Cr20 Zn24 2.69(5) 84
Cr20 Zn24 2.69(5) .
Cr20 Zn24 2.69(5) 9
Cr20 Zn24 2.69(5) 5
Cr20 Au23 3.1339(17) .
Cr20 Au23 3.1339(17) 9
Cr20 Au23 3.1339(17) 58
Cr20 Au23 3.1339(17) 5
Cr20 Au23 3.1339(17) 74
Cr20 Au23 3.1339(17) 30
Cr20 Zn25 4.381(3) 58
Cr20 Zn25 4.381(3) 30
Cr20 Zn25 4.381(3) 74
Cr20 Zn25 4.381(3) .
Cr20 Zn25 4.381(3) 9
Cr20 Zn25 4.381(3) 5
Cr20 Zn25 4.381(3) 28
Cr20 Zn25 4.381(3) 51
Cr20 Zn25 4.381(3) 84
Cr20 Zn25 4.381(3) 56
Cr20 Zn25 4.381(3) 79
Cr20 Zn25 4.381(3) 35
Zn2B Zn21 0.58(5) .
Zn2B Zn21 0.58(5) 9
Zn2B Zn21 0.58(5) 5
Zn2B Zn24 1.68(6) 58
Zn2B Zn24 1.68(6) 30
Zn2B Zn24 1.68(6) 74
Zn2B Zn26 2.22(3) 35
Zn2B Zn26 2.22(3) 30
Zn2B Zn26 2.22(3) 58
Zn2B Zn26 2.22(3) 79
Zn2B Zn26 2.22(3) 51
Zn21 Zn21 0.71(13) 9
Zn21 Zn21 0.71(13) 5
Zn21 Zn24 1.34(9) 30
Zn21 Zn24 1.97(8) 58
Zn21 Zn24 1.97(8) 74
Zn21 Zn26 2.06(6) 51
Zn21 Zn26 2.06(6) 74
Zn21 Au23 2.27(7) 74
Zn21 Zn25 2.39(4) 58
Zn21 Zn25 2.39(4) 74
Zn21 Zn26 2.50(4) 35
Zn22 Zn26 1.75(6) 56
Zn22 Zn26 1.75(6) 28
Zn22 Zn26 1.75(6) 84
Zn22 Zn24 2.50(3) 84
Zn22 Zn24 2.50(3) 56
Zn22 Zn24 2.50(3) 79
Zn22 Zn24 2.50(3) 51
Zn22 Zn24 2.50(3) 35
Zn22 Zn24 2.50(3) 28
Zn22 Au23 2.676(2) .
Zn22 Au23 2.676(2) 9
Au23 Zn24 0.93(6) 56
Au23 Zn24 0.93(6) 79
Au23 Zn26 0.94(5) .
Au23 Zn26 0.94(5) 28
Au23 Zn21 2.27(7) 51
Au23 Zn21 2.27(7) 74
Au23 Zn35 2.449(3) 56
Au23 Zn35 2.449(3) 79
Au23 Zn2B 2.578(4) 51
Au23 Zn2B 2.578(4) 74
Au23 Zn15 2.667(3) 5
Au23 Zn15 2.667(3) 30
Zn24 Au23 0.93(6) 58
Zn24 Zn26 1.00(5) 58
Zn24 Zn26 1.00(5) 35
Zn24 Zn21 1.34(9) 84
Zn24 Zn24 1.50(12) 74
Zn24 Zn2B 1.68(6) 74
Zn24 Zn21 1.97(8) 79
Zn24 Zn21 1.97(8) 74
Zn24 Zn22 2.50(3) 28
Zn24 Zn22 2.50(3) 51
Zn24 Zn25 2.61(4) 35
Zn26 Zn24 1.00(5) 56
Zn26 Zn24 1.00(5) 79
Zn26 Zn26 1.30(11) 28
Zn26 Zn22 1.75(6) 28
Zn26 Zn21 2.06(6) 51
Zn26 Zn21 2.06(6) 74
Zn26 Zn2B 2.22(3) 51
Zn26 Zn2B 2.22(3) 74
Zn26 Zn15 2.49(5) 30
Zn26 Zn21 2.50(4) 84
Zn26 Zn21 2.50(4) 56
Zn25 Zn21 2.39(4) 79
Zn25 Zn21 2.39(4) 74
Zn25 Zn24 2.61(4) 56
Zn25 Zn24 2.61(4) 35
Zn25 Zn32 2.655(4) 74
Zn25 Zn13 2.671(5) 9
Zn25 Zn15 2.725(3) 9
Zn25 Zn15 2.725(3) 5
Zn25 Zn2B 2.767(16) 74
Zn25 Zn26 2.83(3) 56
Zn25 Zn26 2.83(3) 28
Zn25 Zn35 2.856(3) 56
